data_4338419
loop_
_publ_author_name
'Alexandropoulos, Dimitris I.'
'Fournet, Adeline'
'Cunha-Silva, Lu\'is'
'Mowson, Andrew M.'
'Bekiari, Vlasoula'
'Christou, George'
'Stamatatos, Theocharis C.'

_publ_section_title
;
 Fluorescent Naphthalene Diols as Bridging Ligands in Ln(III) Cluster
 Chemistry: Synthetic, Structural, Magnetic, and Photophysical
 Characterization of Ln(III)8 &quot;Christmas Stars&quot;.
;
_journal_issue 11
_journal_name_full 'Inorganic chemistry'
_journal_page_first 5420
_journal_page_last 5422
_journal_paper_doi 10.1021/ic500806n
_journal_volume 53
_journal_year 2014
_chemical_formula_moiety 'C80 H52 N10 O49 Tb8, 4(C8 H20 N), 2(C2 H3 N)'
_chemical_formula_sum 'C116 H138 N16 O49 Tb8'
_chemical_formula_weight 3811.78
_chemical_name_systematic
; 
 ? 
;
_space_group_IT_number 2
_symmetry_cell_setting triclinic
_symmetry_space_group_name_Hall '-P 1'
_symmetry_space_group_name_H-M 'P -1'
_atom_sites_solution_hydrogens geom
_atom_sites_solution_primary direct
_atom_sites_solution_secondary difmap
_audit_creation_date '06 February 2014'
_audit_creation_method 'SHELXL-97, manual editing plus enCIFer'
_cell_angle_alpha 88.889(4)
_cell_angle_beta 82.758(3)
_cell_angle_gamma 80.613(3)
_cell_formula_units_Z 2
_cell_length_a 14.8224(12)
_cell_length_b 17.4520(15)
_cell_length_c 28.926(2)
_cell_measurement_reflns_used 9545
_cell_measurement_temperature 150(2)
_cell_measurement_theta_max 30.26
_cell_measurement_theta_min 2.37
_cell_volume 7323.5(10)
_computing_cell_refinement 'APEX2 '
_computing_data_collection 'APEX2 (Bruker, 2006)'
_computing_data_reduction 'SAINT+ (Bruker, 1997-2005)'
_computing_molecular_graphics 'SHELXTL '
_computing_publication_material 'SHELXTL '
_computing_structure_refinement 'SHELXTL '
_computing_structure_solution 'SHELXTL (Bruker 2001)'
_diffrn_ambient_temperature 150(2)
_diffrn_measured_fraction_theta_full 0.991
_diffrn_measured_fraction_theta_max 0.991
_diffrn_measurement_device_type 'Bruker X8 Kappa CCD APEX II'
_diffrn_measurement_method '\f and \w scans'
_diffrn_radiation_monochromator graphite
_diffrn_radiation_source 'fine-focus sealed tube'
_diffrn_radiation_type MoK\a
_diffrn_radiation_wavelength 0.71073
_diffrn_reflns_av_R_equivalents 0.0321
_diffrn_reflns_av_sigmaI/netI 0.0242
_diffrn_reflns_limit_h_max 18
_diffrn_reflns_limit_h_min -18
_diffrn_reflns_limit_k_max 22
_diffrn_reflns_limit_k_min -22
_diffrn_reflns_limit_l_max 36
_diffrn_reflns_limit_l_min -36
_diffrn_reflns_number 186223
_diffrn_reflns_theta_full 26.73
_diffrn_reflns_theta_max 26.73
_diffrn_reflns_theta_min 3.65
_exptl_absorpt_coefficient_mu 3.892
_exptl_absorpt_correction_T_max 0.7459
_exptl_absorpt_correction_T_min 0.5575
_exptl_absorpt_correction_type multi-scan
_exptl_absorpt_process_details
;
 SADABS (Sheldrick, 1997)
;
_exptl_crystal_colour colourless
_exptl_crystal_density_diffrn 1.729
_exptl_crystal_density_method 'not measured'
_exptl_crystal_description prism
_exptl_crystal_F_000 3716
_exptl_crystal_size_max 0.17
_exptl_crystal_size_mid 0.10
_exptl_crystal_size_min 0.08
_platon_squeeze_details
;
;
_refine_diff_density_max 3.321
_refine_diff_density_min -1.692
_refine_diff_density_rms 0.162
_refine_ls_extinction_method none
_refine_ls_goodness_of_fit_ref 1.079
_refine_ls_hydrogen_treatment mixed
_refine_ls_matrix_type fullcycle
_refine_ls_number_parameters 1518
_refine_ls_number_reflns 30815
_refine_ls_number_restraints 6
_refine_ls_restrained_S_all 1.082
_refine_ls_R_factor_all 0.0462
_refine_ls_R_factor_gt 0.0392
_refine_ls_shift/su_max 0.000
_refine_ls_shift/su_mean 0.000
_refine_ls_structure_factor_coef Fsqd
_refine_ls_weighting_details 'calc w=1/[\s^2^(Fo^2^)+(0.0402P)^2^+54.9834P] where P=(Fo^2^+2Fc^2^)/3'
_refine_ls_weighting_scheme calc
_refine_ls_wR_factor_gt 0.0956
_refine_ls_wR_factor_ref 0.0992
_reflns_number_gt 26734
_reflns_number_total 30815
_reflns_threshold_expression >2sigma(I)
_cod_data_source_file ic500806n_si_002.cif
_cod_data_source_block da681
_cod_depositor_comments
;
The following automatic conversions were performed:

'_symmetry_cell_setting' value 'Triclinic' changed to 'triclinic'
according to
/usr/data/users/saulius/crontab/automatic-downloads/rss-feeds/ACS/lib/dictionaries/cif_core.dic
dictionary named 'cif_core.dic' version 2.4.2 from 2011-04-26.

Automatic conversion script
Id: cif_fix_values 2281 2013-09-26 08:29:07Z andrius 

 Adding full bibliography for 4338419.cif.
;
_cod_database_code 4338419

loop_
_symmetry_equiv_pos_as_xyz
'x, y, z'
'-x, -y, -z'

loop_
_atom_site_label
_atom_site_type_symbol
_atom_site_fract_x
_atom_site_fract_y
_atom_site_fract_z
_atom_site_U_iso_or_equiv
_atom_site_adp_type
_atom_site_occupancy
_atom_site_symmetry_multiplicity
_atom_site_calc_flag
_atom_site_refinement_flags
Tb6 Tb 0.344855(17) 0.359107(14) 0.416451(8) 0.01578(5) Uani 1 1 d .
Tb2 Tb 0.316195(17) 0.198765(14) 0.228475(8) 0.01681(6) Uani 1 1 d .
Tb3 Tb 0.222998(16) 0.271200(14) 0.338302(8) 0.01510(5) Uani 1 1 d .
Tb4 Tb 0.394223(16) 0.379625(14) 0.292297(8) 0.01487(5) Uani 1 1 d .
Tb1 Tb 0.230119(17) 0.395067(15) 0.213548(8) 0.01760(6) Uani 1 1 d .
Tb8 Tb 0.242169(19) 0.262325(16) 0.118543(9) 0.02161(6) Uani 1 1 d .
Tb5 Tb 0.356686(18) 0.552544(15) 0.223103(8) 0.01968(6) Uani 1 1 d .
Tb7 Tb 0.224391(18) 0.070018(15) 0.314282(9) 0.01982(6) Uani 1 1 d .
O35 O 0.2158(4) 0.5187(3) 0.51425(18) 0.0513(14) Uani 1 1 d .
O8 O 0.3856(2) 0.2784(2) 0.34919(12) 0.0162(7) Uani 1 1 d .
O12 O 0.3431(2) 0.2947(2) 0.16956(12) 0.0182(7) Uani 1 1 d .
O7 O 0.2564(2) 0.3980(2) 0.35488(12) 0.0172(7) Uani 1 1 d .
O25 O 0.1200(4) 0.0047(4) 0.27672(17) 0.0541(15) Uani 1 1 d .
O33 O 0.3096(3) 0.4884(3) 0.45084(17) 0.0388(11) Uani 1 1 d .
O23 O 0.1795(3) 0.1601(2) 0.37459(12) 0.0208(8) Uani 1 1 d .
O17 O 0.1345(3) 0.1760(3) 0.10555(19) 0.0447(12) Uani 1 1 d .
O46 O 0.0700(3) 0.4645(3) 0.21061(18) 0.0469(13) Uani 1 1 d .
O6 O 0.2648(2) 0.4793(2) 0.27333(12) 0.0164(7) Uani 1 1 d .
O32 O 0.4418(3) 0.5006(2) 0.28086(12) 0.0208(8) Uani 1 1 d .
O9 O 0.3336(2) 0.1576(2) 0.30833(12) 0.0172(7) Uani 1 1 d .
O1 O 0.2848(3) 0.3143(2) 0.26943(12) 0.0197(8) Uani 1 1 d .
O24 O 0.2401(3) 0.2736(2) 0.41690(12) 0.0203(8) Uani 1 1 d .
O18 O 0.1021(4) 0.2932(3) 0.08118(19) 0.0485(13) Uani 1 1 d .
O3 O 0.4778(3) 0.1327(3) 0.20731(18) 0.0469(13) Uani 1 1 d .
O39 O 0.4302(3) 0.5779(3) 0.14594(15) 0.0434(12) Uani 1 1 d .
O10 O 0.1743(2) 0.1943(2) 0.28094(12) 0.0173(7) Uani 1 1 d .
O5 O 0.3940(2) 0.4143(2) 0.21139(12) 0.0183(7) Uani 1 1 d .
O11 O 0.1794(2) 0.2729(2) 0.19863(12) 0.0181(7) Uani 1 1 d .
O31 O 0.4308(3) 0.4250(2) 0.36231(12) 0.0215(8) Uani 1 1 d .
O20 O 0.3201(4) 0.3191(3) 0.05087(18) 0.0514(14) Uani 1 1 d .
O45 O 0.0630(3) 0.3249(3) 0.35532(16) 0.0324(10) Uani 1 1 d .
O13 O 0.3025(3) 0.1500(2) 0.15539(13) 0.0269(9) Uani 1 1 d .
O15 O 0.2086(3) 0.3938(2) 0.13458(13) 0.0261(9) Uani 1 1 d .
O14 O 0.2856(3) 0.0719(2) 0.23583(13) 0.0274(9) Uani 1 1 d .
O16 O 0.2527(3) 0.5136(2) 0.17868(14) 0.0271(9) Uani 1 1 d .
O34 O 0.2401(4) 0.4015(3) 0.48603(15) 0.0385(11) Uani 1 1 d .
O40 O 0.4907(7) 0.6117(7) 0.2004(2) 0.149(5) Uani 1 1 d U
O19 O 0.0092(4) 0.2107(4) 0.0735(2) 0.0618(16) Uani 1 1 d .
O27 O -0.0106(4) -0.0221(4) 0.30988(18) 0.0557(16) Uani 1 1 d .
O36 O 0.4155(3) 0.2527(2) 0.46317(14) 0.0277(9) Uani 1 1 d .
O4 O 0.5953(4) 0.1866(5) 0.2247(2) 0.074(2) Uani 1 1 d .
O47 O 0.0890(3) 0.3976(3) 0.27187(15) 0.0347(10) Uani 1 1 d .
O2 O 0.4552(3) 0.2439(3) 0.24487(15) 0.0336(10) Uani 1 1 d .
O49 O 0.5590(3) 0.3425(3) 0.27900(15) 0.0328(10) Uani 1 1 d .
O37 O 0.4871(3) 0.3502(2) 0.45130(15) 0.0294(9) Uani 1 1 d .
O38 O 0.5508(3) 0.2474(3) 0.48577(17) 0.0394(11) Uani 1 1 d .
O42 O 0.2500(4) 0.6743(3) 0.21499(17) 0.0511(14) Uani 1 1 d .
O43 O 0.3172(4) 0.6553(3) 0.2808(2) 0.0565(15) Uani 1 1 d .
O21 O 0.3244(5) 0.1954(3) 0.0490(2) 0.0668(19) Uani 1 1 d .
O48 O -0.0484(4) 0.4585(4) 0.2628(2) 0.0608(16) Uani 1 1 d .
O26 O 0.0787(5) 0.0336(5) 0.34739(18) 0.079(2) Uani 1 1 d .
O28 O 0.3013(5) 0.0072(4) 0.37873(19) 0.085(3) Uani 1 1 d .
O29 O 0.3232(5) -0.0569(3) 0.3079(3) 0.075(2) Uani 1 1 d .
O41 O 0.5566(5) 0.6223(5) 0.1295(2) 0.094(3) Uani 1 1 d .
O44 O 0.2373(7) 0.7689(4) 0.2649(3) 0.103(3) Uani 1 1 d .
O22 O 0.3906(6) 0.2540(4) -0.0103(2) 0.093(3) Uani 1 1 d .
O30 O 0.3781(7) -0.1106(5) 0.3728(4) 0.114(3) Uani 1 1 d .
N8 N 0.4968(5) 0.6019(5) 0.1573(2) 0.057(2) Uani 1 1 d .
N3 N 0.3460(5) 0.2572(4) 0.0282(2) 0.0507(16) Uani 1 1 d .
N2 N 0.0802(4) 0.2257(4) 0.08605(19) 0.0398(14) Uani 1 1 d .
N6 N 0.2539(4) 0.4713(3) 0.48520(17) 0.0279(11) Uani 1 1 d .
N4 N 0.0603(4) 0.0044(3) 0.31126(18) 0.0339(12) Uani 1 1 d .
N10 N 0.0355(4) 0.4408(3) 0.2481(2) 0.0364(13) Uani 1 1 d .
N1 N 0.5125(4) 0.1882(4) 0.2261(2) 0.0466(17) Uani 1 1 d .
N5 N 0.3308(6) -0.0557(5) 0.3555(3) 0.076(2) Uani 1 1 d .
N7 N 0.4865(3) 0.2823(3) 0.46768(16) 0.0233(10) Uani 1 1 d .
N9 N 0.2701(6) 0.7023(4) 0.2532(3) 0.064(2) Uani 1 1 d .
C69 C 0.5951(4) 0.6079(3) 0.42933(19) 0.0253(12) Uani 1 1 d .
H69 H 0.5904 0.5823 0.4586 0.030 Uiso 1 1 calc R
C52 C 0.0766(4) 0.0521(4) 0.5732(2) 0.0281(13) Uani 1 1 d .
H52 H 0.0470 0.0152 0.5913 0.034 Uiso 1 1 calc R
C50 C 0.1329(4) 0.1036(3) 0.44825(18) 0.0210(11) Uani 1 1 d .
H50 H 0.1092 0.0645 0.4333 0.025 Uiso 1 1 calc R
C4 C 0.4173(3) 0.1458(3) 0.32421(17) 0.0173(10) Uani 1 1 d .
C66 C 0.5629(4) 0.6190(3) 0.3490(2) 0.0222(11) Uani 1 1 d .
C18 C 0.2928(5) 0.0308(3) 0.1958(2) 0.0295(13) Uani 1 1 d .
C73 C 0.1192(4) 0.4838(3) 0.38490(18) 0.0214(11) Uani 1 1 d .
H73 H 0.1173 0.4567 0.4137 0.026 Uiso 1 1 calc R
C9 C 0.5418(4) 0.3933(3) 0.16513(19) 0.0223(11) Uani 1 1 d .
H9 H 0.5604 0.4348 0.1804 0.027 Uiso 1 1 calc R
C49 C 0.1270(4) 0.1042(3) 0.49765(18) 0.0199(11) Uani 1 1 d .
C45 C 0.1724(3) 0.1586(3) 0.42171(17) 0.0176(10) Uani 1 1 d .
C67 C 0.5565(4) 0.5796(3) 0.39177(18) 0.0218(11) Uani 1 1 d .
C74 C 0.0474(4) 0.5457(3) 0.37797(19) 0.0233(11) Uani 1 1 d .
C48 C 0.1621(4) 0.1623(3) 0.51959(18) 0.0206(11) Uani 1 1 d .
C5 C 0.0940(3) 0.2142(3) 0.26175(17) 0.0171(10) Uani 1 1 d .
C11 C 0.5773(4) 0.2886(4) 0.10749(18) 0.0244(12) Uani 1 1 d .
C3 C 0.4456(4) 0.2099(3) 0.34568(18) 0.0180(10) Uani 1 1 d .
C47 C 0.2018(4) 0.2192(3) 0.49212(17) 0.0196(10) Uani 1 1 d .
H47 H 0.2259 0.2582 0.5069 0.024 Uiso 1 1 calc R
C64 C 0.4799(4) 0.5289(3) 0.31587(18) 0.0196(10) Uani 1 1 d .
C12 C 0.4879(4) 0.2699(3) 0.12103(18) 0.0240(12) Uani 1 1 d .
H12 H 0.4691 0.2279 0.1064 0.029 Uiso 1 1 calc R
C31 C 0.1286(4) 0.5525(4) 0.0565(2) 0.0290(13) Uani 1 1 d .
C46 C 0.2061(4) 0.2188(3) 0.44438(17) 0.0193(10) Uani 1 1 d .
C10 C 0.6044(4) 0.3507(4) 0.12975(19) 0.0245(12) Uani 1 1 d .
C76 C 0.1293(4) 0.5669(3) 0.30137(19) 0.0213(11) Uani 1 1 d .
H76 H 0.1343 0.5959 0.2733 0.026 Uiso 1 1 calc R
C56 C 0.5635(4) 0.0660(3) 0.3346(2) 0.0268(12) Uani 1 1 d .
C8 C 0.4560(4) 0.3756(3) 0.17746(16) 0.0177(10) Uani 1 1 d .
C65 C 0.5243(4) 0.5918(3) 0.31072(18) 0.0207(11) Uani 1 1 d .
H65 H 0.5295 0.6178 0.2816 0.025 Uiso 1 1 calc R
C53 C 0.1106(4) 0.1104(4) 0.5955(2) 0.0292(13) Uani 1 1 d .
H53 H 0.1038 0.1131 0.6285 0.035 Uiso 1 1 calc R
C71 C 0.6455(4) 0.7100(3) 0.3812(2) 0.0281(13) Uani 1 1 d .
H71 H 0.6757 0.7542 0.3779 0.034 Uiso 1 1 calc R
C41 C -0.1560(4) 0.2003(4) 0.2844(2) 0.0338(14) Uani 1 1 d .
H41 H -0.1594 0.1757 0.3140 0.041 Uiso 1 1 calc R
C30 C 0.1485(4) 0.6166(4) 0.0805(2) 0.0317(14) Uani 1 1 d .
C51 C 0.0856(4) 0.0481(3) 0.5257(2) 0.0270(12) Uani 1 1 d .
H51 H 0.0640 0.0075 0.5111 0.032 Uiso 1 1 calc R
C75 C 0.0531(4) 0.5884(3) 0.3356(2) 0.0240(11) Uani 1 1 d .
C6 C 0.0970(4) 0.2547(3) 0.21809(18) 0.0208(11) Uani 1 1 d .
C63 C 0.4741(4) 0.4878(3) 0.35983(18) 0.0187(10) Uani 1 1 d .
C1 C 0.1962(4) 0.5048(3) 0.30780(17) 0.0181(10) Uani 1 1 d .
C68 C 0.5113(4) 0.5136(3) 0.39647(18) 0.0209(11) Uani 1 1 d .
H68 H 0.5069 0.4870 0.4254 0.025 Uiso 1 1 calc R
C7 C 0.4285(4) 0.3121(3) 0.15500(17) 0.0197(11) Uani 1 1 d .
C16 C 0.6939(4) 0.3681(4) 0.1160(2) 0.0348(14) Uani 1 1 d .
H16 H 0.7130 0.4097 0.1309 0.042 Uiso 1 1 calc R
C2 C 0.1910(3) 0.4624(3) 0.35081(17) 0.0163(10) Uani 1 1 d .
C37 C 0.0181(4) 0.2755(3) 0.19823(19) 0.0231(11) Uani 1 1 d .
H37 H 0.0203 0.3032 0.1696 0.028 Uiso 1 1 calc R
C40 C 0.0121(4) 0.1981(3) 0.28397(18) 0.0226(11) Uani 1 1 d .
H40 H 0.0105 0.1732 0.3135 0.027 Uiso 1 1 calc R
C72 C 0.6088(4) 0.6851(3) 0.3442(2) 0.0257(12) Uani 1 1 d .
H72 H 0.6139 0.7118 0.3153 0.031 Uiso 1 1 calc R
C77 C -0.0197(4) 0.6489(4) 0.3280(2) 0.0310(13) Uani 1 1 d .
H77 H -0.0158 0.6783 0.3001 0.037 Uiso 1 1 calc R
C39 C -0.0706(4) 0.2181(3) 0.26330(19) 0.0231(11) Uani 1 1 d .
C55 C 0.4759(4) 0.0765(3) 0.3186(2) 0.0240(11) Uani 1 1 d .
H55 H 0.4574 0.0346 0.3037 0.029 Uiso 1 1 calc R
C17 C 0.3018(4) 0.0736(3) 0.1530(2) 0.0284(13) Uani 1 1 d .
C54 C 0.1538(4) 0.1632(3) 0.56909(19) 0.0266(12) Uani 1 1 d .
H54 H 0.1787 0.2013 0.5843 0.032 Uiso 1 1 calc R
C38 C -0.0671(4) 0.2569(3) 0.2190(2) 0.0249(12) Uani 1 1 d .
C33 C 0.0826(4) 0.5665(4) 0.0162(2) 0.0338(14) Uani 1 1 d .
H33 H 0.0702 0.5240 -0.0006 0.041 Uiso 1 1 calc R
C58 C 0.5306(4) 0.2016(3) 0.36046(18) 0.0208(11) Uani 1 1 d .
H58 H 0.5489 0.2445 0.3743 0.025 Uiso 1 1 calc R
C27 C 0.1910(4) 0.4639(3) 0.11483(19) 0.0230(11) Uani 1 1 d .
C80 C -0.0321(4) 0.5647(4) 0.4110(2) 0.0314(13) Uani 1 1 d .
H80 H -0.0370 0.5368 0.4395 0.038 Uiso 1 1 calc R
C57 C 0.5921(4) 0.1298(3) 0.35562(19) 0.0234(11) Uani 1 1 d .
C70 C 0.6388(4) 0.6708(4) 0.4240(2) 0.0286(13) Uani 1 1 d .
H70 H 0.6649 0.6883 0.4494 0.034 Uiso 1 1 calc R
C28 C 0.2134(4) 0.5288(4) 0.1385(2) 0.0278(13) Uani 1 1 d .
C79 C -0.1024(5) 0.6231(4) 0.4022(2) 0.0407(16) Uani 1 1 d .
H79 H -0.1557 0.6347 0.4245 0.049 Uiso 1 1 calc R
C29 C 0.1919(5) 0.6022(4) 0.1216(2) 0.0357(15) Uani 1 1 d .
H29 H 0.2062 0.6447 0.1378 0.043 Uiso 1 1 calc R
C13 C 0.6400(5) 0.2462(4) 0.0720(2) 0.0358(15) Uani 1 1 d .
H13 H 0.6220 0.2046 0.0566 0.043 Uiso 1 1 calc R
C15 C 0.7536(5) 0.3269(5) 0.0820(2) 0.0439(18) Uani 1 1 d .
H15 H 0.8133 0.3398 0.0734 0.053 Uiso 1 1 calc R
C32 C 0.1519(4) 0.4761(4) 0.0743(2) 0.0301(13) Uani 1 1 d .
H32 H 0.1402 0.4330 0.0577 0.036 Uiso 1 1 calc R
C59 C 0.6803(4) 0.1198(4) 0.3706(2) 0.0362(15) Uani 1 1 d .
H59 H 0.6998 0.1621 0.3846 0.043 Uiso 1 1 calc R
C78 C -0.0955(4) 0.6654(4) 0.3607(2) 0.0360(15) Uani 1 1 d .
H78 H -0.1439 0.7060 0.3551 0.043 Uiso 1 1 calc R
C44 C -0.1500(4) 0.2750(4) 0.1983(2) 0.0325(14) Uani 1 1 d .
H44 H -0.1492 0.3014 0.1693 0.039 Uiso 1 1 calc R
C34 C 0.0558(4) 0.6410(5) 0.0013(2) 0.0386(16) Uani 1 1 d .
H34 H 0.0245 0.6494 -0.0254 0.046 Uiso 1 1 calc R
C62 C 0.6256(5) -0.0054(4) 0.3300(3) 0.0398(16) Uani 1 1 d .
H62 H 0.6078 -0.0488 0.3163 0.048 Uiso 1 1 calc R
C14 C 0.7256(5) 0.2649(5) 0.0598(2) 0.0426(17) Uani 1 1 d .
H14 H 0.7668 0.2360 0.0361 0.051 Uiso 1 1 calc R
C36 C 0.1199(5) 0.6923(4) 0.0635(3) 0.0416(17) Uani 1 1 d .
H36 H 0.1330 0.7357 0.0793 0.050 Uiso 1 1 calc R
C22 C 0.3098(6) 0.0350(4) 0.1107(2) 0.0436(18) Uani 1 1 d .
H22 H 0.3176 0.0632 0.0824 0.052 Uiso 1 1 calc R
C35 C 0.0743(5) 0.7047(4) 0.0253(2) 0.0407(16) Uani 1 1 d .
H35 H 0.0551 0.7561 0.0150 0.049 Uiso 1 1 calc R
C19 C 0.2891(6) -0.0467(4) 0.1944(2) 0.050(2) Uani 1 1 d .
H19 H 0.2824 -0.0749 0.2228 0.060 Uiso 1 1 calc R
C42 C -0.2334(4) 0.2178(4) 0.2630(3) 0.0403(16) Uani 1 1 d .
H42 H -0.2900 0.2048 0.2777 0.048 Uiso 1 1 calc R
C60 C 0.7386(5) 0.0496(5) 0.3652(3) 0.0486(19) Uani 1 1 d .
H60 H 0.7979 0.0437 0.3754 0.058 Uiso 1 1 calc R
C21 C 0.3067(7) -0.0451(4) 0.1089(2) 0.050(2) Uani 1 1 d .
C20 C 0.2950(7) -0.0860(4) 0.1511(3) 0.051(2) Uani 1 1 d .
C43 C -0.2303(4) 0.2553(5) 0.2192(3) 0.0420(17) Uani 1 1 d .
H43 H -0.2845 0.2667 0.2043 0.050 Uiso 1 1 calc R
C61 C 0.7101(5) -0.0126(5) 0.3448(3) 0.0504(19) Uani 1 1 d .
H61 H 0.7504 -0.0609 0.3411 0.060 Uiso 1 1 calc R
C25 C 0.3011(9) -0.2033(5) 0.1072(3) 0.076(3) Uani 1 1 d .
H25 H 0.3012 -0.2577 0.1064 0.091 Uiso 1 1 calc R
C26 C 0.2912(8) -0.1666(5) 0.1487(3) 0.072(3) Uani 1 1 d .
H26 H 0.2814 -0.1952 0.1767 0.087 Uiso 1 1 calc R
C23 C 0.3143(9) -0.0864(5) 0.0671(3) 0.074(3) Uani 1 1 d .
H23 H 0.3221 -0.0590 0.0386 0.089 Uiso 1 1 calc R
C24 C 0.3113(9) -0.1623(5) 0.0654(3) 0.077(3) Uani 1 1 d .
H24 H 0.3159 -0.1879 0.0364 0.092 Uiso 1 1 calc R
N11 N 0.1620(4) 0.7466(4) 0.4424(2) 0.0457(15) Uiso 1 1 d .
C84 C 0.0436(7) 0.6808(6) 0.4945(4) 0.070(3) Uiso 1 1 d .
C81 C 0.2202(9) 0.6696(8) 0.4182(5) 0.093(4) Uiso 1 1 d .
C83 C 0.0631(9) 0.7314(8) 0.4516(5) 0.055(3) Uiso 0.65 1 d P
C82 C 0.3168(9) 0.6741(7) 0.4020(4) 0.089(3) Uiso 1 1 d .
C85 C 0.2042(10) 0.7629(8) 0.4840(5) 0.066(3) Uiso 0.70 1 d P
C88 C 0.1280(9) 0.8018(8) 0.3619(5) 0.095(4) Uiso 1 1 d .
C86 C 0.1570(10) 0.8302(8) 0.5150(5) 0.102(4) Uiso 1 1 d .
C87 C 0.1632(13) 0.8117(11) 0.4060(7) 0.140(6) Uiso 1 1 d .
N12 N 0.8568(5) 0.6036(4) 0.1498(2) 0.0466(15) Uiso 1 1 d .
C94 C 0.9193(7) 0.4644(6) 0.1229(3) 0.065(2) Uiso 1 1 d .
C89 C 0.9402(10) 0.6085(8) 0.1751(5) 0.101(4) Uiso 1 1 d .
C91 C 0.8751(10) 0.6365(9) 0.1018(5) 0.106(4) Uiso 1 1 d .
C90 C 0.9571(10) 0.6918(8) 0.1833(5) 0.100(4) Uiso 1 1 d .
C93 C 0.8441(11) 0.5180(9) 0.1483(6) 0.117(5) Uiso 1 1 d .
C92 C 0.8094(10) 0.6331(8) 0.0669(5) 0.100(4) Uiso 1 1 d .
C95 C 0.7701(13) 0.6520(11) 0.1731(7) 0.134(6) Uiso 1 1 d .
N13 N 0.5000 0.0000 0.5000 0.0324(16) Uiso 1 2 d S
C97 C 0.4373(8) 0.1137(7) 0.5561(4) 0.078(3) Uiso 1 1 d .
C96 C 0.4861(11) 0.0264(10) 0.5522(6) 0.050(4) Uiso 0.50 1 d P
C98 C 0.5848(12) -0.0220(10) 0.5220(6) 0.053(4) Uiso 0.50 1 d P
N16 N 0.8776(6) 0.3090(5) 0.3914(3) 0.066(2) Uiso 1 1 d .
C99 C 0.8000(6) 0.3273(5) 0.3995(3) 0.057(2) Uiso 1 1 d .
C100 C 0.6999(8) 0.3512(6) 0.4118(4) 0.074(3) Uiso 1 1 d .
N17 N 0.7005(6) 0.4274(5) 0.2952(3) 0.065(2) Uiso 1 1 d .
C101 C 0.7412(6) 0.4638(5) 0.3144(3) 0.0495(18) Uiso 1 1 d .
C102 C 0.7912(6) 0.5103(5) 0.3407(3) 0.054(2) Uiso 1 1 d .
N15 N 0.5000 0.5000 0.0000 0.0391(18) Uiso 1 2 d S
C108 C 0.6617(11) 0.0373(9) 0.4962(5) 0.111(4) Uiso 1 1 d .
C109 C 0.7427(12) 0.6288(10) 0.2247(6) 0.126(5) Uiso 1 1 d .
C112 C 0.5793(8) 0.3669(7) -0.0313(4) 0.080(3) Uiso 1 1 d .
C113 C 0.3461(8) 0.4768(7) -0.0250(4) 0.084(3) Uiso 1 1 d .
C114 C 0.4161(10) 0.4768(8) 0.0207(5) 0.040(3) Uiso 0.50 1 d P
C116 C 0.5143(12) 0.4084(10) 0.0106(6) 0.124(5) Uiso 1 1 d .
C117 C 0.4565(10) 0.0813(8) 0.5008(5) 0.037(3) Uiso 0.50 1 d P
C118 C 0.5691(11) 0.0552(9) 0.4739(5) 0.045(3) Uiso 0.50 1 d P
C103 C 0.4373(10) 0.5024(8) -0.0439(5) 0.040(3) Uiso 0.50 1 d P
C104 C -0.1378(11) 0.0167(9) 0.1285(6) 0.117(5) Uiso 1 1 d .
N14 N -0.0666(12) -0.0073(9) 0.1647(6) 0.146(5) Uiso 1 1 d .
C110 C 0.040(2) 0.0440(19) 0.1544(12) 0.243(14) Uiso 1 1 d .
C105 C -0.1712(10) 0.1039(9) 0.1194(5) 0.105(4) Uiso 1 1 d .
C111 C 0.0367(15) -0.1198(12) 0.2050(7) 0.157(7) Uiso 1 1 d .
C115 C -0.0296(15) -0.0917(12) 0.1680(7) 0.087(6) Uiso 0.60 1 d P
C120 C 0.1380(17) 0.8294(14) 0.4720(9) 0.042(5) Uiso 0.30 1 d P
C121 C 0.1381(16) 0.6817(13) 0.4754(8) 0.048(5) Uiso 0.35 1 d P
C122 C -0.1618(18) 0.0083(14) 0.1844(9) 0.101(7) Uiso 0.60 1 d P
C123 C -0.007(2) 0.0436(17) 0.1884(11) 0.124(9) Uiso 0.60 1 d P
C124 C -0.197(2) 0.0039(18) 0.2245(12) 0.232(12) Uiso 1 1 d .
C106 C -0.0927(15) 0.0481(12) 0.2071(7) 0.086(5) Uiso 0.60 1 d P
C107 C -0.1351(18) -0.0753(15) 0.1867(9) 0.109(7) Uiso 0.60 1 d P

loop_
_atom_site_aniso_label
_atom_site_aniso_U_11
_atom_site_aniso_U_22
_atom_site_aniso_U_33
_atom_site_aniso_U_23
_atom_site_aniso_U_13
_atom_site_aniso_U_12
Tb6 0.02043(12) 0.01744(12) 0.01086(11) 0.00138(9) -0.00325(9) -0.00637(9)
Tb2 0.01978(12) 0.02022(12) 0.01227(11) -0.00003(9) -0.00254(9) -0.00832(10)
Tb3 0.01590(11) 0.01905(12) 0.01121(11) 0.00075(9) -0.00199(9) -0.00524(9)
Tb4 0.01639(11) 0.01791(12) 0.01148(11) 0.00112(9) -0.00279(9) -0.00553(9)
Tb1 0.02003(12) 0.02195(13) 0.01257(11) 0.00240(9) -0.00449(9) -0.00696(10)
Tb8 0.02753(14) 0.02729(14) 0.01341(12) 0.00175(10) -0.00637(10) -0.01182(11)
Tb5 0.02569(13) 0.02157(13) 0.01351(12) 0.00410(9) -0.00472(10) -0.00771(10)
Tb7 0.02439(13) 0.02206(13) 0.01479(12) -0.00132(9) -0.00128(10) -0.00974(10)
O35 0.068(4) 0.038(3) 0.039(3) -0.016(2) 0.010(3) 0.005(3)
O8 0.0203(18) 0.0164(17) 0.0126(16) -0.0014(13) -0.0040(14) -0.0037(14)
O12 0.0194(18) 0.0226(19) 0.0151(17) 0.0001(14) -0.0029(14) -0.0100(15)
O7 0.0187(18) 0.0184(18) 0.0147(17) 0.0030(14) -0.0038(14) -0.0020(14)
O25 0.053(3) 0.090(4) 0.029(3) -0.018(3) 0.004(2) -0.042(3)
O33 0.045(3) 0.027(2) 0.042(3) -0.0049(19) 0.010(2) -0.009(2)
O23 0.028(2) 0.0217(19) 0.0145(17) -0.0004(14) -0.0027(15) -0.0075(16)
O17 0.042(3) 0.038(3) 0.061(3) -0.002(2) -0.023(2) -0.013(2)
O46 0.030(2) 0.065(3) 0.041(3) 0.011(2) -0.001(2) 0.002(2)
O6 0.0183(18) 0.0188(17) 0.0115(16) 0.0026(13) 0.0003(13) -0.0035(14)
O32 0.025(2) 0.0238(19) 0.0166(18) 0.0015(15) -0.0084(15) -0.0084(16)
O9 0.0174(17) 0.0186(18) 0.0170(17) 0.0010(14) -0.0042(14) -0.0054(14)
O1 0.0254(19) 0.0235(19) 0.0124(17) 0.0005(14) -0.0035(14) -0.0090(16)
O24 0.029(2) 0.0228(19) 0.0118(17) 0.0010(14) -0.0036(15) -0.0111(16)
O18 0.050(3) 0.051(3) 0.056(3) 0.020(3) -0.032(3) -0.024(2)
O3 0.026(2) 0.062(3) 0.045(3) -0.004(2) 0.002(2) 0.008(2)
O39 0.046(3) 0.069(3) 0.021(2) 0.001(2) -0.002(2) -0.027(3)
O10 0.0168(17) 0.0231(18) 0.0131(17) 0.0010(14) -0.0016(13) -0.0065(14)
O5 0.0216(18) 0.0213(18) 0.0129(17) -0.0022(14) -0.0008(14) -0.0073(15)
O11 0.0199(18) 0.0261(19) 0.0108(16) 0.0006(14) -0.0018(14) -0.0112(15)
O31 0.029(2) 0.0242(19) 0.0150(17) 0.0001(15) -0.0048(15) -0.0134(16)
O20 0.069(4) 0.038(3) 0.042(3) 0.002(2) 0.015(3) -0.012(3)
O45 0.018(2) 0.035(2) 0.041(3) -0.0089(19) 0.0025(18) -0.0005(17)
O13 0.041(2) 0.022(2) 0.021(2) -0.0011(16) -0.0095(17) -0.0101(18)
O15 0.039(2) 0.026(2) 0.0152(18) -0.0002(15) -0.0076(16) -0.0054(18)
O14 0.046(3) 0.021(2) 0.0159(18) -0.0025(15) 0.0047(17) -0.0144(18)
O16 0.034(2) 0.030(2) 0.023(2) 0.0094(17) -0.0163(17) -0.0144(18)
O34 0.057(3) 0.029(2) 0.025(2) -0.0019(18) 0.015(2) -0.009(2)
O40 0.164(8) 0.309(12) 0.032(3) 0.046(5) -0.038(4) -0.199(8)
O19 0.053(3) 0.079(4) 0.069(4) 0.015(3) -0.037(3) -0.036(3)
O27 0.054(3) 0.090(4) 0.039(3) 0.013(3) -0.014(2) -0.053(3)
O36 0.028(2) 0.026(2) 0.031(2) 0.0066(17) -0.0061(17) -0.0096(17)
O4 0.021(3) 0.126(6) 0.080(4) 0.018(4) -0.010(3) -0.024(3)
O47 0.041(3) 0.038(2) 0.028(2) -0.0052(19) 0.0036(19) -0.020(2)
O2 0.033(2) 0.046(3) 0.027(2) 0.0075(19) -0.0066(18) -0.017(2)
O49 0.019(2) 0.045(3) 0.034(2) 0.005(2) -0.0026(17) -0.0051(18)
O37 0.033(2) 0.027(2) 0.033(2) 0.0103(17) -0.0147(18) -0.0106(18)
O38 0.033(2) 0.043(3) 0.044(3) 0.015(2) -0.015(2) -0.003(2)
O42 0.088(4) 0.034(3) 0.030(3) -0.003(2) -0.014(3) 0.000(3)
O43 0.059(4) 0.051(3) 0.057(3) -0.021(3) -0.025(3) 0.015(3)
O21 0.106(5) 0.042(3) 0.043(3) -0.002(2) 0.030(3) -0.013(3)
O48 0.037(3) 0.077(4) 0.062(4) -0.006(3) 0.008(3) -0.002(3)
O26 0.088(5) 0.147(6) 0.024(3) -0.019(3) 0.014(3) -0.095(5)
O28 0.109(6) 0.090(5) 0.027(3) -0.022(3) -0.015(3) 0.072(4)
O29 0.096(5) 0.041(3) 0.098(5) 0.002(3) -0.056(4) -0.004(3)
O41 0.089(5) 0.180(8) 0.037(3) 0.033(4) -0.005(3) -0.095(6)
O44 0.169(9) 0.054(4) 0.071(5) -0.009(4) -0.004(5) 0.020(5)
O22 0.128(7) 0.090(5) 0.042(4) 0.011(3) 0.044(4) -0.009(5)
O30 0.136(8) 0.071(5) 0.136(8) 0.041(5) -0.053(6) 0.001(5)
N8 0.059(4) 0.104(6) 0.023(3) 0.022(3) -0.013(3) -0.055(4)
N3 0.053(4) 0.064(4) 0.031(3) 0.007(3) 0.006(3) -0.010(3)
N2 0.033(3) 0.062(4) 0.030(3) 0.000(3) -0.015(2) -0.017(3)
N6 0.034(3) 0.026(3) 0.023(2) -0.002(2) -0.004(2) 0.001(2)
N4 0.037(3) 0.043(3) 0.030(3) 0.011(2) -0.010(2) -0.027(3)
N10 0.026(3) 0.043(3) 0.039(3) -0.007(3) -0.008(2) 0.003(2)
N1 0.028(3) 0.088(5) 0.035(3) 0.027(3) -0.019(2) -0.034(3)
N5 0.085(6) 0.057(5) 0.090(6) 0.031(5) -0.031(5) -0.011(4)
N7 0.026(2) 0.026(2) 0.018(2) 0.0043(18) -0.0052(18) -0.0025(19)
N9 0.089(6) 0.042(4) 0.054(4) 0.004(3) 0.005(4) 0.001(4)
C69 0.027(3) 0.034(3) 0.016(3) -0.005(2) -0.006(2) -0.005(2)
C52 0.023(3) 0.033(3) 0.029(3) 0.015(2) -0.001(2) -0.010(2)
C50 0.025(3) 0.024(3) 0.014(2) 0.003(2) 0.000(2) -0.009(2)
C4 0.018(2) 0.023(3) 0.013(2) 0.0031(19) -0.0042(19) -0.008(2)
C66 0.018(3) 0.022(3) 0.028(3) -0.002(2) -0.002(2) -0.009(2)
C18 0.042(4) 0.025(3) 0.023(3) -0.009(2) 0.006(2) -0.016(3)
C73 0.024(3) 0.024(3) 0.015(2) -0.002(2) -0.002(2) -0.003(2)
C9 0.024(3) 0.026(3) 0.020(3) 0.002(2) -0.005(2) -0.010(2)
C49 0.021(3) 0.021(3) 0.019(3) 0.006(2) -0.003(2) -0.006(2)
C45 0.017(2) 0.023(3) 0.012(2) 0.0022(19) -0.0025(19) -0.002(2)
C67 0.022(3) 0.028(3) 0.017(3) -0.005(2) -0.001(2) -0.008(2)
C74 0.024(3) 0.025(3) 0.020(3) -0.007(2) -0.001(2) -0.003(2)
C48 0.020(3) 0.029(3) 0.013(2) 0.001(2) 0.001(2) -0.006(2)
C5 0.015(2) 0.021(3) 0.016(2) 0.0000(19) -0.0022(19) -0.006(2)
C11 0.022(3) 0.036(3) 0.015(2) 0.003(2) -0.001(2) -0.007(2)
C3 0.021(3) 0.016(2) 0.017(2) 0.0002(19) -0.001(2) -0.002(2)
C47 0.023(3) 0.024(3) 0.014(2) 0.001(2) -0.005(2) -0.008(2)
C64 0.021(3) 0.024(3) 0.015(2) 0.000(2) -0.003(2) -0.007(2)
C12 0.029(3) 0.030(3) 0.014(2) -0.003(2) 0.001(2) -0.012(2)
C31 0.025(3) 0.043(4) 0.020(3) 0.008(2) -0.004(2) -0.011(3)
C46 0.020(3) 0.025(3) 0.014(2) 0.006(2) -0.0025(19) -0.008(2)
C10 0.019(3) 0.038(3) 0.018(3) 0.007(2) -0.004(2) -0.012(2)
C76 0.024(3) 0.021(3) 0.019(3) 0.004(2) -0.005(2) -0.005(2)
C56 0.026(3) 0.026(3) 0.027(3) 0.007(2) 0.001(2) -0.004(2)
C8 0.022(3) 0.025(3) 0.008(2) -0.0013(19) -0.0026(19) -0.009(2)
C65 0.025(3) 0.024(3) 0.014(2) 0.000(2) -0.004(2) -0.009(2)
C53 0.028(3) 0.038(3) 0.019(3) 0.008(2) 0.001(2) 0.000(3)
C71 0.026(3) 0.024(3) 0.035(3) -0.010(2) 0.000(2) -0.010(2)
C41 0.023(3) 0.046(4) 0.033(3) 0.010(3) -0.003(3) -0.008(3)
C30 0.034(3) 0.037(3) 0.029(3) 0.011(3) -0.015(3) -0.013(3)
C51 0.024(3) 0.029(3) 0.029(3) 0.007(2) -0.003(2) -0.009(2)
C75 0.024(3) 0.024(3) 0.024(3) -0.005(2) -0.006(2) -0.003(2)
C6 0.023(3) 0.027(3) 0.016(2) 0.004(2) -0.004(2) -0.011(2)
C63 0.021(3) 0.022(3) 0.015(2) -0.001(2) -0.002(2) -0.009(2)
C1 0.020(3) 0.021(3) 0.012(2) -0.0036(19) 0.0030(19) -0.002(2)
C68 0.024(3) 0.027(3) 0.012(2) -0.003(2) 0.001(2) -0.006(2)
C7 0.024(3) 0.027(3) 0.011(2) 0.003(2) -0.005(2) -0.011(2)
C16 0.027(3) 0.050(4) 0.030(3) 0.006(3) -0.002(3) -0.015(3)
C2 0.018(2) 0.017(2) 0.014(2) 0.0012(19) -0.0017(19) -0.0042(19)
C37 0.028(3) 0.026(3) 0.018(3) 0.004(2) -0.007(2) -0.010(2)
C40 0.026(3) 0.028(3) 0.016(2) 0.000(2) -0.003(2) -0.010(2)
C72 0.028(3) 0.025(3) 0.026(3) -0.003(2) -0.003(2) -0.008(2)
C77 0.031(3) 0.031(3) 0.029(3) -0.003(3) -0.005(3) 0.003(3)
C39 0.017(3) 0.030(3) 0.022(3) 0.000(2) -0.002(2) -0.006(2)
C55 0.024(3) 0.022(3) 0.025(3) -0.002(2) -0.003(2) -0.002(2)
C17 0.038(3) 0.024(3) 0.024(3) -0.004(2) -0.001(2) -0.010(3)
C54 0.032(3) 0.029(3) 0.019(3) 0.002(2) -0.004(2) -0.006(2)
C38 0.021(3) 0.028(3) 0.026(3) 0.003(2) -0.005(2) -0.006(2)
C33 0.032(3) 0.050(4) 0.022(3) 0.007(3) -0.008(2) -0.010(3)
C58 0.020(3) 0.027(3) 0.019(3) 0.003(2) -0.006(2) -0.010(2)
C27 0.022(3) 0.028(3) 0.019(3) 0.006(2) -0.003(2) -0.006(2)
C80 0.027(3) 0.035(3) 0.030(3) -0.003(3) 0.004(2) -0.004(3)
C57 0.019(3) 0.027(3) 0.024(3) 0.006(2) -0.003(2) -0.001(2)
C70 0.029(3) 0.035(3) 0.024(3) -0.009(2) -0.007(2) -0.012(3)
C28 0.032(3) 0.035(3) 0.020(3) 0.012(2) -0.010(2) -0.012(3)
C79 0.028(3) 0.049(4) 0.038(4) -0.013(3) 0.006(3) 0.006(3)
C29 0.046(4) 0.037(4) 0.032(3) 0.011(3) -0.025(3) -0.016(3)
C13 0.036(4) 0.046(4) 0.024(3) -0.006(3) 0.007(3) -0.008(3)
C15 0.024(3) 0.073(5) 0.033(4) 0.003(3) 0.005(3) -0.012(3)
C32 0.033(3) 0.038(3) 0.022(3) 0.006(2) -0.008(2) -0.011(3)
C59 0.025(3) 0.041(4) 0.045(4) 0.006(3) -0.011(3) -0.006(3)
C78 0.029(3) 0.034(3) 0.040(4) -0.010(3) -0.005(3) 0.010(3)
C44 0.028(3) 0.038(3) 0.034(3) 0.011(3) -0.011(3) -0.007(3)
C34 0.026(3) 0.066(5) 0.023(3) 0.012(3) -0.008(2) -0.004(3)
C62 0.035(4) 0.026(3) 0.054(4) 0.002(3) -0.006(3) 0.007(3)
C14 0.035(4) 0.060(5) 0.029(3) -0.004(3) 0.007(3) -0.003(3)
C36 0.051(4) 0.036(4) 0.044(4) 0.018(3) -0.024(3) -0.012(3)
C22 0.079(5) 0.037(4) 0.019(3) -0.003(3) -0.002(3) -0.027(4)
C35 0.037(4) 0.048(4) 0.038(4) 0.017(3) -0.013(3) -0.007(3)
C19 0.094(6) 0.029(3) 0.026(3) -0.006(3) 0.018(4) -0.022(4)
C42 0.020(3) 0.056(4) 0.046(4) 0.012(3) -0.001(3) -0.012(3)
C60 0.025(3) 0.051(4) 0.070(5) 0.014(4) -0.017(3) 0.000(3)
C21 0.086(6) 0.037(4) 0.028(3) -0.005(3) 0.004(4) -0.023(4)
C20 0.090(6) 0.035(4) 0.030(4) -0.007(3) 0.010(4) -0.025(4)
C43 0.019(3) 0.062(5) 0.047(4) 0.016(3) -0.010(3) -0.007(3)
C61 0.034(4) 0.043(4) 0.070(5) 0.006(4) -0.012(4) 0.009(3)
C25 0.147(10) 0.030(4) 0.055(5) -0.014(4) 0.004(6) -0.033(5)
C26 0.130(9) 0.039(4) 0.046(5) -0.006(4) 0.017(5) -0.029(5)
C23 0.150(10) 0.040(4) 0.037(4) -0.008(4) -0.006(5) -0.033(6)
C24 0.143(10) 0.052(5) 0.038(5) -0.018(4) 0.003(5) -0.029(6)

loop_
_atom_type_symbol
_atom_type_description
_atom_type_scat_dispersion_real
_atom_type_scat_dispersion_imag
_atom_type_scat_source
C C 0.0033 0.0016 'International Tables Vol C Tables 4.2.6.8 and 6.1.1.4'
H H 0.0000 0.0000 'International Tables Vol C Tables 4.2.6.8 and 6.1.1.4'
N N 0.0061 0.0033 'International Tables Vol C Tables 4.2.6.8 and 6.1.1.4'
O O 0.0106 0.0060 'International Tables Vol C Tables 4.2.6.8 and 6.1.1.4'
Tb Tb -0.1723 4.1537 'International Tables Vol C Tables 4.2.6.8 and 6.1.1.4'

loop_
_geom_angle_atom_site_label_1
_geom_angle_atom_site_label_2
_geom_angle_atom_site_label_3
_geom_angle
_geom_angle_site_symmetry_1
_geom_angle_site_symmetry_3
O31 Tb6 O24 137.82(12) . .
O31 Tb6 O7 71.77(13) . .
O24 Tb6 O7 73.65(12) . .
O31 Tb6 O8 73.18(12) . .
O24 Tb6 O8 71.15(12) . .
O7 Tb6 O8 65.98(12) . .
O31 Tb6 O34 132.29(14) . .
O24 Tb6 O34 79.08(14) . .
O7 Tb6 O34 103.67(15) . .
O8 Tb6 O34 150.13(14) . .
O31 Tb6 O37 79.03(13) . .
O24 Tb6 O37 131.34(13) . .
O7 Tb6 O37 150.75(13) . .
O8 Tb6 O37 104.31(14) . .
O34 Tb6 O37 97.00(17) . .
O31 Tb6 O33 80.17(14) . .
O24 Tb6 O33 124.62(15) . .
O7 Tb6 O33 92.07(15) . .
O8 Tb6 O33 149.55(14) . .
O34 Tb6 O33 52.21(15) . .
O37 Tb6 O33 84.38(16) . .
O31 Tb6 O36 122.25(14) . .
O24 Tb6 O36 79.10(13) . .
O7 Tb6 O36 147.76(13) . .
O8 Tb6 O36 89.25(13) . .
O34 Tb6 O36 87.47(15) . .
O37 Tb6 O36 52.24(13) . .
O33 Tb6 O36 117.85(16) . .
O31 Tb6 N7 100.27(10) . .
O24 Tb6 N7 105.20(10) . .
O7 Tb6 N7 161.73(9) . .
O8 Tb6 N7 96.16(9) . .
O34 Tb6 N7 93.84(12) . .
O37 Tb6 N7 26.16(9) . .
O33 Tb6 N7 102.92(12) . .
O36 Tb6 N7 26.15(9) . .
O31 Tb6 N6 106.35(10) . .
O24 Tb6 N6 102.30(11) . .
O7 Tb6 N6 99.17(10) . .
O8 Tb6 N6 164.77(10) . .
O34 Tb6 N6 26.02(10) . .
O37 Tb6 N6 90.37(11) . .
O33 Tb6 N6 26.20(10) . .
O36 Tb6 N6 103.22(10) . .
N7 Tb6 N6 98.86(14) . .
O31 Tb6 Tb3 98.32(9) . .
O24 Tb6 Tb3 39.60(9) . .
O7 Tb6 Tb3 42.08(9) . .
O8 Tb6 Tb3 44.03(8) . .
O34 Tb6 Tb3 108.93(12) . .
O37 Tb6 Tb3 145.72(10) . .
O33 Tb6 Tb3 129.23(12) . .
O36 Tb6 Tb3 105.74(10) . .
N7 Tb6 Tb3 126.82(10) . .
N6 Tb6 Tb3 122.55(10) . .
O31 Tb6 Tb4 39.74(9) . .
O24 Tb6 Tb4 98.11(9) . .
O7 Tb6 Tb4 44.68(8) . .
O8 Tb6 Tb4 41.38(8) . .
O34 Tb6 Tb4 146.06(12) . .
O37 Tb6 Tb4 109.18(10) . .
O33 Tb6 Tb4 108.17(11) . .
O36 Tb6 Tb4 125.56(10) . .
N7 Tb6 Tb4 119.15(9) . .
N6 Tb6 Tb4 129.81(10) . .
Tb3 Tb6 Tb4 58.826(7) . .
O1 Tb2 O14 139.65(13) . .
O1 Tb2 O13 139.98(13) . .
O14 Tb2 O13 70.02(13) . .
O1 Tb2 O12 76.41(12) . .
O14 Tb2 O12 140.44(12) . .
O13 Tb2 O12 70.46(13) . .
O1 Tb2 O2 67.72(15) . .
O14 Tb2 O2 126.54(16) . .
O13 Tb2 O2 121.97(15) . .
O12 Tb2 O2 74.96(13) . .
O1 Tb2 O9 76.80(12) . .
O14 Tb2 O9 72.63(13) . .
O13 Tb2 O9 141.70(13) . .
O12 Tb2 O9 145.72(12) . .
O2 Tb2 O9 75.33(13) . .
O1 Tb2 O10 73.63(12) . .
O14 Tb2 O10 69.42(13) . .
O13 Tb2 O10 109.65(13) . .
O12 Tb2 O10 127.10(12) . .
O2 Tb2 O10 128.38(13) . .
O9 Tb2 O10 63.35(12) . .
O1 Tb2 O11 74.61(12) . .
O14 Tb2 O11 104.70(14) . .
O13 Tb2 O11 70.78(13) . .
O12 Tb2 O11 63.12(12) . .
O2 Tb2 O11 128.74(14) . .
O9 Tb2 O11 128.05(11) . .
O10 Tb2 O11 67.39(11) . .
O1 Tb2 O3 120.83(16) . .
O14 Tb2 O3 83.30(17) . .
O13 Tb2 O3 80.81(16) . .
O12 Tb2 O3 88.86(15) . .
O2 Tb2 O3 53.13(17) . .
O9 Tb2 O3 86.82(15) . .
O10 Tb2 O3 144.03(15) . .
O11 Tb2 O3 145.13(14) . .
O1 Tb2 N1 93.52(15) . .
O14 Tb2 N1 106.23(14) . .
O13 Tb2 N1 102.44(13) . .
O12 Tb2 N1 80.67(11) . .
O2 Tb2 N1 25.81(15) . .
O9 Tb2 N1 80.03(11) . .
O10 Tb2 N1 142.94(11) . .
O11 Tb2 N1 143.52(12) . .
O3 Tb2 N1 27.32(15) . .
O1 Tb2 Tb3 39.79(9) . .
O14 Tb2 Tb3 100.24(9) . .
O13 Tb2 Tb3 152.06(11) . .
O12 Tb2 Tb3 115.65(9) . .
O2 Tb2 Tb3 85.20(11) . .
O9 Tb2 Tb3 44.88(8) . .
O10 Tb2 Tb3 43.74(8) . .
O11 Tb2 Tb3 87.45(8) . .
O3 Tb2 Tb3 125.11(12) . .
N1 Tb2 Tb3 105.46(13) . .
O1 Tb2 Tb1 39.71(9) . .
O14 Tb2 Tb1 147.47(11) . .
O13 Tb2 Tb1 100.30(10) . .
O12 Tb2 Tb1 44.87(9) . .
O2 Tb2 Tb1 85.34(11) . .
O9 Tb2 Tb1 115.88(8) . .
O10 Tb2 Tb1 86.13(8) . .
O11 Tb2 Tb1 44.20(8) . .
O3 Tb2 Tb1 126.92(13) . .
N1 Tb2 Tb1 106.19(14) . .
Tb3 Tb2 Tb1 73.487(9) . .
O1 Tb3 O24 139.85(13) . .
O1 Tb3 O23 141.89(13) . .
O24 Tb3 O23 70.34(12) . .
O1 Tb3 O45 111.45(15) . .
O24 Tb3 O45 90.43(15) . .
O23 Tb3 O45 84.58(14) . .
O1 Tb3 O10 75.40(12) . .
O24 Tb3 O10 141.95(12) . .
O23 Tb3 O10 71.61(12) . .
O45 Tb3 O10 85.46(14) . .
O1 Tb3 O7 75.05(12) . .
O24 Tb3 O7 72.77(12) . .
O23 Tb3 O7 142.09(12) . .
O45 Tb3 O7 87.31(13) . .
O10 Tb3 O7 144.43(12) . .
O1 Tb3 O9 77.50(12) . .
O24 Tb3 O9 103.79(13) . .
O23 Tb3 O9 71.18(12) . .
O45 Tb3 O9 145.22(13) . .
O10 Tb3 O9 63.72(12) . .
O7 Tb3 O9 127.07(12) . .
O1 Tb3 O8 75.38(12) . .
O24 Tb3 O8 69.14(12) . .
O23 Tb3 O8 109.69(12) . .
O45 Tb3 O8 147.91(13) . .
O10 Tb3 O8 125.95(11) . .
O7 Tb3 O8 63.55(11) . .
O9 Tb3 O8 66.16(11) . .
O1 Tb3 Tb2 40.97(9) . .
O24 Tb3 Tb2 146.58(10) . .
O23 Tb3 Tb2 100.99(9) . .
O45 Tb3 Tb2 121.55(11) . .
O10 Tb3 Tb2 44.69(8) . .
O7 Tb3 Tb2 114.68(8) . .
O9 Tb3 Tb2 44.54(8) . .
O8 Tb3 Tb2 84.86(8) . .
O1 Tb3 Tb4 39.72(9) . .
O24 Tb3 Tb4 100.14(9) . .
O23 Tb3 Tb4 150.83(10) . .
O45 Tb3 Tb4 123.80(11) . .
O10 Tb3 Tb4 113.50(8) . .
O7 Tb3 Tb4 46.04(8) . .
O9 Tb3 Tb4 85.24(8) . .
O8 Tb3 Tb4 42.88(8) . .
Tb2 Tb3 Tb4 71.363(8) . .
O1 Tb3 Tb6 100.48(9) . .
O24 Tb3 Tb6 39.59(9) . .
O23 Tb3 Tb6 107.42(9) . .
O45 Tb3 Tb6 107.37(11) . .
O10 Tb3 Tb6 167.09(9) . .
O7 Tb3 Tb6 41.08(8) . .
O9 Tb3 Tb6 103.56(8) . .
O8 Tb3 Tb6 41.58(8) . .
Tb2 Tb3 Tb6 125.010(10) . .
Tb4 Tb3 Tb6 60.864(8) . .
O1 Tb3 Tb7 102.26(9) . .
O24 Tb3 Tb7 104.18(9) . .
O23 Tb3 Tb7 39.66(9) . .
O45 Tb3 Tb7 104.52(11) . .
O10 Tb3 Tb7 41.64(8) . .
O7 Tb3 Tb7 167.92(8) . .
O9 Tb3 Tb7 41.52(8) . .
O8 Tb3 Tb7 104.38(8) . .
Tb2 Tb3 Tb7 61.333(8) . .
Tb4 Tb3 Tb7 125.129(10) . .
Tb6 Tb3 Tb7 130.147(9) . .
O1 Tb4 O32 138.71(13) . .
O1 Tb4 O31 137.12(12) . .
O32 Tb4 O31 69.77(12) . .
O1 Tb4 O8 76.51(12) . .
O32 Tb4 O8 141.40(12) . .
O31 Tb4 O8 72.10(12) . .
O1 Tb4 O5 77.18(12) . .
O32 Tb4 O5 71.22(12) . .
O31 Tb4 O5 140.95(12) . .
O8 Tb4 O5 146.18(12) . .
O1 Tb4 O49 127.47(15) . .
O32 Tb4 O49 78.70(14) . .
O31 Tb4 O49 81.25(14) . .
O8 Tb4 O49 89.86(13) . .
O5 Tb4 O49 89.53(13) . .
O1 Tb4 O6 73.18(12) . .
O32 Tb4 O6 69.38(12) . .
O31 Tb4 O6 103.28(13) . .
O8 Tb4 O6 126.42(11) . .
O5 Tb4 O6 63.81(12) . .
O49 Tb4 O6 143.34(13) . .
O1 Tb4 O7 71.96(12) . .
O32 Tb4 O7 106.78(12) . .
O31 Tb4 O7 68.10(12) . .
O8 Tb4 O7 63.11(11) . .
O5 Tb4 O7 126.51(12) . .
O49 Tb4 O7 143.72(13) . .
O6 Tb4 O7 65.93(11) . .
O1 Tb4 O2 62.72(13) . .
O32 Tb4 O2 129.74(13) . .
O31 Tb4 O2 131.47(13) . .
O8 Tb4 O2 74.18(12) . .
O5 Tb4 O2 75.05(12) . .
O49 Tb4 O2 64.75(14) . .
O6 Tb4 O2 124.81(12) . .
O7 Tb4 O2 123.21(12) . .
O1 Tb4 Tb1 39.30(9) . .
O32 Tb4 Tb1 99.77(9) . .
O31 Tb4 Tb1 145.77(10) . .
O8 Tb4 Tb1 115.30(8) . .
O5 Tb4 Tb1 45.34(9) . .
O49 Tb4 Tb1 130.00(11) . .
O6 Tb4 Tb1 44.15(8) . .
O7 Tb4 Tb1 85.22(8) . .
O2 Tb4 Tb1 80.82(9) . .
O1 Tb4 Tb3 38.82(9) . .
O32 Tb4 Tb3 148.55(9) . .
O31 Tb4 Tb3 98.95(9) . .
O8 Tb4 Tb3 45.02(8) . .
O5 Tb4 Tb3 115.52(8) . .
O49 Tb4 Tb3 129.94(11) . .
O6 Tb4 Tb3 85.83(8) . .
O7 Tb4 Tb3 43.26(8) . .
O2 Tb4 Tb3 80.14(9) . .
Tb1 Tb4 Tb3 72.686(9) . .
O1 Tb4 Tb5 100.11(9) . .
O32 Tb4 Tb5 38.87(9) . .
O31 Tb4 Tb5 103.47(9) . .
O8 Tb4 Tb5 166.25(8) . .
O5 Tb4 Tb5 41.69(8) . .
O49 Tb4 Tb5 102.47(10) . .
O6 Tb4 Tb5 40.89(8) . .
O7 Tb4 Tb5 103.14(8) . .
O2 Tb4 Tb5 116.47(9) . .
Tb1 Tb4 Tb5 60.934(8) . .
Tb3 Tb4 Tb5 125.430(10) . .
O1 Tb1 O16 139.46(13) . .
O1 Tb1 O15 140.24(13) . .
O16 Tb1 O15 69.79(14) . .
O1 Tb1 O11 75.94(12) . .
O16 Tb1 O11 142.07(12) . .
O15 Tb1 O11 72.55(13) . .
O1 Tb1 O6 74.35(12) . .
O16 Tb1 O6 71.97(12) . .
O15 Tb1 O6 141.74(12) . .
O11 Tb1 O6 145.32(11) . .
O1 Tb1 O12 76.08(12) . .
O16 Tb1 O12 106.04(13) . .
O15 Tb1 O12 68.25(13) . .
O11 Tb1 O12 62.72(11) . .
O6 Tb1 O12 125.12(11) . .
O1 Tb1 O46 128.50(15) . .
O16 Tb1 O46 76.75(16) . .
O15 Tb1 O46 75.12(16) . .
O11 Tb1 O46 89.60(16) . .
O6 Tb1 O46 95.06(16) . .
O12 Tb1 O46 139.03(15) . .
O1 Tb1 O5 75.89(12) . .
O16 Tb1 O5 69.09(13) . .
O15 Tb1 O5 103.58(13) . .
O11 Tb1 O5 125.38(12) . .
O6 Tb1 O5 62.95(11) . .
O12 Tb1 O5 65.57(11) . .
O46 Tb1 O5 143.56(16) . .
O1 Tb1 O47 78.23(14) . .
O16 Tb1 O47 116.39(15) . .
O15 Tb1 O47 116.73(15) . .
O11 Tb1 O47 77.19(13) . .
O6 Tb1 O47 79.60(12) . .
O12 Tb1 O47 136.36(13) . .
O46 Tb1 O47 50.30(16) . .
O5 Tb1 O47 138.85(13) . .
O1 Tb1 N10 103.70(12) . .
O16 Tb1 N10 96.89(12) . .
O15 Tb1 N10 95.52(11) . .
O11 Tb1 N10 82.29(11) . .
O6 Tb1 N10 87.72(11) . .
O12 Tb1 N10 144.23(11) . .
O46 Tb1 N10 24.80(12) . .
O5 Tb1 N10 149.95(11) . .
O47 Tb1 N10 25.51(11) . .
O1 Tb1 Tb2 40.65(9) . .
O16 Tb1 Tb2 147.78(11) . .
O15 Tb1 Tb2 99.66(10) . .
O11 Tb1 Tb2 44.84(9) . .
O6 Tb1 Tb2 113.52(8) . .
O12 Tb1 Tb2 43.57(8) . .
O46 Tb1 Tb2 131.44(13) . .
O5 Tb1 Tb2 84.97(8) . .
O47 Tb1 Tb2 95.66(11) . .
N10 Tb1 Tb2 114.71(12) . .
O1 Tb1 Tb4 39.98(9) . .
O16 Tb1 Tb4 99.48(9) . .
O15 Tb1 Tb4 144.95(10) . .
O11 Tb1 Tb4 114.06(8) . .
O6 Tb1 Tb4 44.89(8) . .
O12 Tb1 Tb4 84.06(8) . .
O46 Tb1 Tb4 136.58(13) . .
O5 Tb1 Tb4 43.22(8) . .
O47 Tb1 Tb4 98.06(11) . .
N10 Tb1 Tb4 119.23(11) . .
Tb2 Tb1 Tb4 71.272(8) . .
O15 Tb8 O13 137.39(13) . .
O15 Tb8 O12 70.58(13) . .
O13 Tb8 O12 71.60(13) . .
O15 Tb8 O11 74.15(13) . .
O13 Tb8 O11 72.60(13) . .
O12 Tb8 O11 64.97(12) . .
O15 Tb8 O20 77.07(16) . .
O13 Tb8 O20 124.62(17) . .
O12 Tb8 O20 94.02(17) . .
O11 Tb8 O20 148.70(15) . .
O15 Tb8 O21 129.49(16) . .
O13 Tb8 O21 83.23(18) . .
O12 Tb8 O21 112.4(2) . .
O11 Tb8 O21 155.33(16) . .
O20 Tb8 O21 52.58(18) . .
O15 Tb8 O17 127.40(16) . .
O13 Tb8 O17 78.31(15) . .
O12 Tb8 O17 145.15(15) . .
O11 Tb8 O17 89.77(16) . .
O20 Tb8 O17 117.82(19) . .
O21 Tb8 O17 80.4(2) . .
O15 Tb8 O18 81.32(16) . .
O13 Tb8 O18 130.55(15) . .
O12 Tb8 O18 150.89(16) . .
O11 Tb8 O18 100.67(16) . .
O20 Tb8 O18 86.78(19) . .
O21 Tb8 O18 91.1(2) . .
O17 Tb8 O18 52.38(17) . .
O15 Tb8 N2 104.79(13) . .
O13 Tb8 N2 104.27(13) . .
O12 Tb8 N2 160.55(12) . .
O11 Tb8 N2 95.59(12) . .
O20 Tb8 N2 103.46(15) . .
O21 Tb8 N2 85.43(18) . .
O17 Tb8 N2 26.04(13) . .
O18 Tb8 N2 26.35(13) . .
O15 Tb8 N3 102.83(14) . .
O13 Tb8 N3 105.13(14) . .
O12 Tb8 N3 104.77(14) . .
O11 Tb8 N3 169.74(15) . .
O20 Tb8 N3 25.86(14) . .
O21 Tb8 N3 26.72(14) . .
O17 Tb8 N3 99.64(15) . .
O18 Tb8 N3 88.40(14) . .
N2 Tb8 N3 94.67(18) . .
O15 Tb8 Tb2 97.75(9) . .
O13 Tb8 Tb2 39.74(9) . .
O12 Tb8 Tb2 41.70(8) . .
O11 Tb8 Tb2 43.08(9) . .
O20 Tb8 Tb2 131.74(15) . .
O21 Tb8 Tb2 117.38(17) . .
O17 Tb8 Tb2 103.45(12) . .
O18 Tb8 Tb2 140.59(13) . .
N2 Tb8 Tb2 123.83(12) . .
N3 Tb8 Tb2 129.40(14) . .
O15 Tb8 Tb1 39.80(9) . .
O13 Tb8 Tb1 97.91(9) . .
O12 Tb8 Tb1 42.96(9) . .
O11 Tb8 Tb1 42.28(8) . .
O20 Tb8 Tb1 106.50(13) . .
O21 Tb8 Tb1 150.96(17) . .
O17 Tb8 Tb1 128.44(13) . .
O18 Tb8 Tb1 109.07(14) . .
N2 Tb8 Tb1 121.80(12) . .
N3 Tb8 Tb1 130.06(15) . .
Tb2 Tb8 Tb1 58.167(8) . .
O32 Tb5 O16 137.22(13) . .
O32 Tb5 O6 71.99(12) . .
O16 Tb5 O6 73.85(13) . .
O32 Tb5 O40 82.2(2) . .
O16 Tb5 O40 130.56(18) . .
O6 Tb5 O40 153.9(2) . .
O32 Tb5 O5 71.80(12) . .
O16 Tb5 O5 71.07(13) . .
O6 Tb5 O5 65.53(12) . .
O40 Tb5 O5 109.9(4) . .
O32 Tb5 O43 79.16(16) . .
O16 Tb5 O43 124.06(17) . .
O6 Tb5 O43 87.34(18) . .
O40 Tb5 O43 84.5(3) . .
O5 Tb5 O43 144.96(17) . .
O32 Tb5 O39 121.28(16) . .
O16 Tb5 O39 80.47(15) . .
O6 Tb5 O39 150.09(14) . .
O40 Tb5 O39 50.29(19) . .
O5 Tb5 O39 91.95(15) . .
O43 Tb5 O39 120.3(2) . .
O32 Tb5 O42 134.06(15) . .
O16 Tb5 O42 77.97(17) . .
O6 Tb5 O42 102.21(16) . .
O40 Tb5 O42 93.2(4) . .
O5 Tb5 O42 148.76(16) . .
O43 Tb5 O42 54.91(17) . .
O39 Tb5 O42 86.89(18) . .
O32 Tb5 N9 106.71(17) . .
O16 Tb5 N9 103.02(18) . .
O6 Tb5 N9 98.38(16) . .
O40 Tb5 N9 85.6(3) . .
O5 Tb5 N9 163.71(16) . .
O43 Tb5 N9 27.69(16) . .
O39 Tb5 N9 102.16(15) . .
O42 Tb5 N9 27.55(17) . .
O32 Tb5 N8 101.15(13) . .
O16 Tb5 N8 105.32(12) . .
O6 Tb5 N8 164.91(17) . .
O40 Tb5 N8 25.62(16) . .
O5 Tb5 N8 99.72(17) . .
O43 Tb5 N8 104.84(16) . .
O39 Tb5 N8 24.85(12) . .
O42 Tb5 N8 92.21(17) . .
N9 Tb5 N8 96.5(2) . .
O32 Tb5 Tb4 39.58(9) . .
O16 Tb5 Tb4 97.67(9) . .
O6 Tb5 Tb4 43.33(8) . .
O40 Tb5 Tb4 115.2(3) . .
O5 Tb5 Tb4 41.67(8) . .
O43 Tb5 Tb4 103.33(14) . .
O39 Tb5 Tb4 128.54(13) . .
O42 Tb5 Tb4 143.54(13) . .
N9 Tb5 Tb4 127.72(15) . .
N8 Tb5 Tb4 123.38(16) . .
O32 Tb5 Tb1 97.95(9) . .
O16 Tb5 Tb1 39.47(9) . .
O6 Tb5 Tb1 42.36(8) . .
O40 Tb5 Tb1 149.8(3) . .
O5 Tb5 Tb1 43.73(9) . .
O43 Tb5 Tb1 125.36(16) . .
O39 Tb5 Tb1 107.75(12) . .
O42 Tb5 Tb1 107.32(14) . .
N9 Tb5 Tb1 122.51(18) . .
N8 Tb5 Tb1 128.74(15) . .
Tb4 Tb5 Tb1 58.407(8) . .
O23 Tb7 O14 136.62(13) . .
O23 Tb7 O9 72.30(12) . .
O14 Tb7 O9 73.39(13) . .
O23 Tb7 O10 71.67(12) . .
O14 Tb7 O10 70.10(13) . .
O9 Tb7 O10 64.70(12) . .
O23 Tb7 O26 79.04(15) . .
O14 Tb7 O26 128.18(12) . .
O9 Tb7 O26 150.86(16) . .
O10 Tb7 O26 101.5(2) . .
O23 Tb7 O25 124.99(16) . .
O14 Tb7 O25 77.68(15) . .
O9 Tb7 O25 148.57(15) . .
O10 Tb7 O25 94.11(18) . .
O26 Tb7 O25 51.34(12) . .
O23 Tb7 O29 133.31(16) . .
O14 Tb7 O29 79.78(19) . .
O9 Tb7 O29 102.57(17) . .
O10 Tb7 O29 149.49(19) . .
O26 Tb7 O29 100.8(3) . .
O25 Tb7 O29 83.90(16) . .
O23 Tb7 O28 76.91(13) . .
O14 Tb7 O28 126.99(14) . .
O9 Tb7 O28 87.5(2) . .
O10 Tb7 O28 142.91(18) . .
O26 Tb7 O28 91.2(3) . .
O25 Tb7 O28 120.3(2) . .
O29 Tb7 O28 56.4(2) . .
O23 Tb7 N5 103.8(2) . .
O14 Tb7 N5 106.6(2) . .
O9 Tb7 N5 98.03(18) . .
O10 Tb7 N5 162.73(18) . .
O26 Tb7 N5 93.8(3) . .
O25 Tb7 N5 101.79(19) . .
O29 Tb7 N5 29.7(3) . .
O28 Tb7 N5 27.0(2) . .
O23 Tb7 N4 102.13(12) . .
O14 Tb7 N4 102.91(11) . .
O9 Tb7 N4 162.96(11) . .
O10 Tb7 N4 98.30(11) . .
O26 Tb7 N4 25.68(16) . .
O25 Tb7 N4 25.66(11) . .
O29 Tb7 N4 92.9(2) . .
O28 Tb7 N4 107.2(2) . .
N5 Tb7 N4 99.0(2) . .
O23 Tb7 Tb3 39.66(9) . .
O14 Tb7 Tb3 97.03(9) . .
O9 Tb7 Tb3 42.85(9) . .
O10 Tb7 Tb3 41.71(8) . .
O26 Tb7 Tb3 109.41(19) . .
O25 Tb7 Tb3 131.87(16) . .
O29 Tb7 Tb3 142.98(16) . .
O28 Tb7 Tb3 101.20(18) . .
N5 Tb7 Tb3 125.02(19) . .
N4 Tb7 Tb3 123.37(12) . .
O23 Tb7 Tb2 97.45(9) . .
O14 Tb7 Tb2 39.40(9) . .
O9 Tb7 Tb2 42.21(8) . .
O10 Tb7 Tb2 42.42(8) . .
O26 Tb7 Tb2 140.68(19) . .
O25 Tb7 Tb2 106.45(13) . .
O29 Tb7 Tb2 109.01(19) . .
O28 Tb7 Tb2 126.5(2) . .
N5 Tb7 Tb2 124.64(19) . .
N4 Tb7 Tb2 125.64(10) . .
Tb3 Tb7 Tb2 57.786(8) . .
C3 O8 Tb6 126.2(2) . .
C3 O8 Tb4 122.3(2) . .
Tb6 O8 Tb4 97.61(12) . .
C3 O8 Tb3 116.3(2) . .
Tb6 O8 Tb3 94.39(12) . .
Tb4 O8 Tb3 92.11(12) . .
C7 O12 Tb8 123.8(2) . .
C7 O12 Tb2 122.8(2) . .
Tb8 O12 Tb2 97.51(12) . .
C7 O12 Tb1 117.7(2) . .
Tb8 O12 Tb1 96.20(13) . .
Tb2 O12 Tb1 91.55(12) . .
C2 O7 Tb6 130.1(2) . .
C2 O7 Tb3 119.5(2) . .
Tb6 O7 Tb3 96.84(12) . .
C2 O7 Tb4 116.4(2) . .
Tb6 O7 Tb4 94.30(12) . .
Tb3 O7 Tb4 90.71(12) . .
N4 O25 Tb7 96.8(3) . .
N6 O33 Tb6 96.2(2) . .
C45 O23 Tb7 136.4(2) . .
C45 O23 Tb3 116.5(2) . .
Tb7 O23 Tb3 100.68(13) . .
N2 O17 Tb8 96.0(3) . .
N10 O46 Tb1 97.2(3) . .
C1 O6 Tb5 128.8(2) . .
C1 O6 Tb1 117.5(2) . .
Tb5 O6 Tb1 97.00(12) . .
C1 O6 Tb4 118.6(2) . .
Tb5 O6 Tb4 95.78(12) . .
Tb1 O6 Tb4 90.97(12) . .
C64 O32 Tb5 136.1(2) . .
C64 O32 Tb4 117.5(2) . .
Tb5 O32 Tb4 101.55(14) . .
C4 O9 Tb7 126.9(2) . .
C4 O9 Tb2 121.6(2) . .
Tb7 O9 Tb2 96.57(12) . .
C4 O9 Tb3 117.4(2) . .
Tb7 O9 Tb3 95.62(12) . .
Tb2 O9 Tb3 90.58(12) . .
Tb3 O1 Tb1 134.70(18) . .
Tb3 O1 Tb4 101.46(13) . .
Tb1 O1 Tb4 100.72(14) . .
Tb3 O1 Tb2 99.24(14) . .
Tb1 O1 Tb2 99.64(13) . .
Tb4 O1 Tb2 124.84(17) . .
C46 O24 Tb6 140.1(2) . .
C46 O24 Tb3 117.2(2) . .
Tb6 O24 Tb3 100.81(13) . .
N2 O18 Tb8 95.3(3) . .
N1 O3 Tb2 92.9(3) . .
N8 O39 Tb5 98.3(3) . .
C5 O10 Tb7 124.9(2) . .
C5 O10 Tb3 124.0(2) . .
Tb7 O10 Tb3 96.65(12) . .
C5 O10 Tb2 115.9(2) . .
Tb7 O10 Tb2 96.11(13) . .
Tb3 O10 Tb2 91.57(12) . .
C8 O5 Tb4 121.7(2) . .
C8 O5 Tb5 127.3(2) . .
Tb4 O5 Tb5 96.64(12) . .
C8 O5 Tb1 116.8(2) . .
Tb4 O5 Tb1 91.44(12) . .
Tb5 O5 Tb1 94.54(13) . .
C6 O11 Tb8 127.1(2) . .
C6 O11 Tb1 123.0(2) . .
Tb8 O11 Tb1 96.54(12) . .
C6 O11 Tb2 115.3(2) . .
Tb8 O11 Tb2 95.56(13) . .
Tb1 O11 Tb2 90.96(11) . .
C63 O31 Tb6 139.3(2) . .
C63 O31 Tb4 117.2(2) . .
Tb6 O31 Tb4 101.38(13) . .
N3 O20 Tb8 96.7(3) . .
C17 O13 Tb8 138.0(3) . .
C17 O13 Tb2 116.3(3) . .
Tb8 O13 Tb2 100.96(15) . .
C27 O15 Tb8 143.2(2) . .
C27 O15 Tb1 115.2(2) . .
Tb8 O15 Tb1 101.14(15) . .
C18 O14 Tb2 116.7(2) . .
C18 O14 Tb7 140.9(2) . .
Tb2 O14 Tb7 101.08(14) . .
C28 O16 Tb5 143.3(2) . .
C28 O16 Tb1 114.3(2) . .
Tb5 O16 Tb1 101.49(14) . .
N6 O34 Tb6 96.6(2) . .
N8 O40 Tb5 98.4(3) . .
N7 O36 Tb6 95.4(2) . .
N10 O47 Tb1 95.5(3) . .
N1 O2 Tb2 97.5(2) . .
N1 O2 Tb4 157.8(3) . .
Tb2 O2 Tb4 104.72(16) . .
N7 O37 Tb6 96.2(2) . .
N9 O42 Tb5 91.8(3) . .
N9 O43 Tb5 93.2(3) . .
N3 O21 Tb8 95.4(3) . .
N4 O26 Tb7 97.1(4) . .
N5 O28 Tb7 92.7(5) . .
N5 O29 Tb7 90.4(5) . .
O41 N8 O39 123.2(6) . .
O41 N8 O40 124.1(6) . .
O39 N8 O40 112.2(5) . .
O41 N8 Tb5 179.5(8) . .
O39 N8 Tb5 56.9(2) . .
O40 N8 Tb5 55.9(3) . .
O22 N3 O20 123.3(7) . .
O22 N3 O21 121.4(7) . .
O20 N3 O21 115.3(4) . .
O22 N3 Tb8 179.3(6) . .
O20 N3 Tb8 57.4(2) . .
O21 N3 Tb8 57.9(2) . .
O19 N2 O17 122.0(5) . .
O19 N2 O18 121.7(5) . .
O17 N2 O18 116.3(4) . .
O19 N2 Tb8 177.9(4) . .
O17 N2 Tb8 58.0(2) . .
O18 N2 Tb8 58.3(2) . .
O35 N6 O34 122.8(4) . .
O35 N6 O33 122.3(4) . .
O34 N6 O33 114.9(4) . .
O35 N6 Tb6 179.8(4) . .
O34 N6 Tb6 57.35(19) . .
O33 N6 Tb6 57.6(2) . .
O27 N4 O25 122.7(4) . .
O27 N4 O26 122.6(5) . .
O25 N4 O26 114.7(4) . .
O27 N4 Tb7 178.8(4) . .
O25 N4 Tb7 57.5(2) . .
O26 N4 Tb7 57.2(3) . .
O46 N10 O48 122.6(5) . .
O46 N10 O47 116.9(4) . .
O48 N10 O47 120.5(6) . .
O46 N10 Tb1 58.0(2) . .
O48 N10 Tb1 178.4(5) . .
O47 N10 Tb1 58.9(2) . .
O4 N1 O2 121.6(5) . .
O4 N1 O3 121.9(6) . .
O2 N1 O3 116.5(4) . .
O4 N1 Tb2 177.6(5) . .
O2 N1 Tb2 56.69(19) . .
O3 N1 Tb2 59.8(2) . .
O30 N5 O28 120.4(10) . .
O30 N5 O29 119.2(10) . .
O28 N5 O29 119.4(7) . .
O30 N5 Tb7 179.0(9) . .
O28 N5 Tb7 60.3(4) . .
O29 N5 Tb7 60.0(4) . .
O38 N7 O36 122.3(4) . .
O38 N7 O37 121.9(4) . .
O36 N7 O37 115.8(4) . .
O38 N7 Tb6 174.4(3) . .
O36 N7 Tb6 58.43(18) . .
O37 N7 Tb6 57.59(18) . .
O44 N9 O42 119.6(8) . .
O44 N9 O43 121.3(8) . .
O42 N9 O43 118.6(5) . .
O44 N9 Tb5 176.0(7) . .
O42 N9 Tb5 60.6(3) . .
O43 N9 Tb5 59.1(3) . .
C70 C69 C67 121.1(5) . .
C70 C69 H69 119.4 . .
C67 C69 H69 119.4 . .
C51 C52 C53 120.5(4) . .
C51 C52 H52 119.7 . .
C53 C52 H52 119.7 . .
C45 C50 C49 121.0(5) . .
C45 C50 H50 119.5 . .
C49 C50 H50 119.5 . .
O9 C4 C55 122.3(4) . .
O9 C4 C3 118.0(4) . .
C55 C4 C3 119.7(4) . .
C67 C66 C72 119.5(4) . .
C67 C66 C65 119.6(4) . .
C72 C66 C65 120.9(4) . .
O14 C18 C19 123.9(4) . .
O14 C18 C17 116.7(4) . .
C19 C18 C17 119.5(4) . .
C2 C73 C74 121.1(4) . .
C2 C73 H73 119.4 . .
C74 C73 H73 119.4 . .
C8 C9 C10 121.1(4) . .
C8 C9 H9 119.4 . .
C10 C9 H9 119.4 . .
C48 C49 C50 119.2(5) . .
C48 C49 C51 119.0(4) . .
C50 C49 C51 121.8(4) . .
O23 C45 C50 123.0(4) . .
O23 C45 C46 117.5(4) . .
C50 C45 C46 119.5(4) . .
C66 C67 C68 119.5(4) . .
C66 C67 C69 118.6(5) . .
C68 C67 C69 122.0(5) . .
C73 C74 C80 122.4(5) . .
C73 C74 C75 119.1(4) . .
C80 C74 C75 118.5(4) . .
C49 C48 C47 119.5(5) . .
C49 C48 C54 118.5(4) . .
C47 C48 C54 122.0(4) . .
O10 C5 C40 121.3(4) . .
O10 C5 C6 118.2(3) . .
C40 C5 C6 120.5(4) . .
C10 C11 C12 119.0(5) . .
C10 C11 C13 119.3(4) . .
C12 C11 C13 121.6(5) . .
O8 C3 C58 122.7(4) . .
O8 C3 C4 117.3(4) . .
C58 C3 C4 120.0(4) . .
C46 C47 C48 121.0(4) . .
C46 C47 H47 119.5 . .
C48 C47 H47 119.5 . .
O32 C64 C65 123.1(4) . .
O32 C64 C63 116.9(4) . .
C65 C64 C63 120.1(4) . .
C7 C12 C11 120.6(5) . .
C7 C12 H12 119.7 . .
C11 C12 H12 119.7 . .
C30 C31 C33 119.0(4) . .
C30 C31 C32 119.4(4) . .
C33 C31 C32 121.6(5) . .
O24 C46 C47 123.0(4) . .
O24 C46 C45 117.2(4) . .
C47 C46 C45 119.7(3) . .
C11 C10 C16 118.2(5) . .
C11 C10 C9 119.5(4) . .
C16 C10 C9 122.3(5) . .
C1 C76 C75 121.3(5) . .
C1 C76 H76 119.4 . .
C75 C76 H76 119.4 . .
C55 C56 C62 122.9(5) . .
C55 C56 C57 119.2(5) . .
C62 C56 C57 117.9(4) . .
C9 C8 O5 123.2(4) . .
C9 C8 C7 119.5(4) . .
O5 C8 C7 117.2(4) . .
C64 C65 C66 120.4(4) . .
C64 C65 H65 119.8 . .
C66 C65 H65 119.8 . .
C54 C53 C52 119.5(5) . .
C54 C53 H53 120.3 . .
C52 C53 H53 120.3 . .
C72 C71 C70 120.5(5) . .
C72 C71 H71 119.8 . .
C70 C71 H71 119.8 . .
C42 C41 C39 121.2(5) . .
C42 C41 H41 119.4 . .
C39 C41 H41 119.4 . .
C31 C30 C36 118.2(4) . .
C31 C30 C29 118.6(4) . .
C36 C30 C29 123.1(5) . .
C52 C51 C49 120.9(4) . .
C52 C51 H51 119.6 . .
C49 C51 H51 119.6 . .
C76 C75 C77 121.8(5) . .
C76 C75 C74 118.9(5) . .
C77 C75 C74 119.3(5) . .
C37 C6 O11 122.3(4) . .
C37 C6 C5 119.5(4) . .
O11 C6 C5 118.1(4) . .
O31 C63 C68 123.4(4) . .
O31 C63 C64 117.1(4) . .
C68 C63 C64 119.6(4) . .
O6 C1 C76 121.5(4) . .
O6 C1 C2 118.7(4) . .
C76 C1 C2 119.7(5) . .
C63 C68 C67 120.9(4) . .
C63 C68 H68 119.5 . .
C67 C68 H68 119.5 . .
O12 C7 C12 122.2(4) . .
O12 C7 C8 117.5(4) . .
C12 C7 C8 120.3(4) . .
C15 C16 C10 122.0(6) . .
C15 C16 H16 119.0 . .
C10 C16 H16 119.0 . .
C73 C2 O7 122.1(4) . .
C73 C2 C1 119.8(4) . .
O7 C2 C1 118.0(4) . .
C6 C37 C38 121.8(5) . .
C6 C37 H37 119.1 . .
C38 C37 H37 119.1 . .
C5 C40 C39 120.6(4) . .
C5 C40 H40 119.7 . .
C39 C40 H40 119.7 . .
C71 C72 C66 120.0(5) . .
C71 C72 H72 120.0 . .
C66 C72 H72 120.0 . .
C78 C77 C75 120.5(5) . .
C78 C77 H77 119.7 . .
C75 C77 H77 119.7 . .
C41 C39 C40 122.5(5) . .
C41 C39 C38 118.7(5) . .
C40 C39 C38 118.9(5) . .
C4 C55 C56 121.3(5) . .
C4 C55 H55 119.3 . .
C56 C55 H55 119.3 . .
O13 C17 C22 122.1(4) . .
O13 C17 C18 118.2(4) . .
C22 C17 C18 119.7(4) . .
C53 C54 C48 121.5(5) . .
C53 C54 H54 119.2 . .
C48 C54 H54 119.2 . .
C37 C38 C44 123.2(5) . .
C37 C38 C39 118.6(5) . .
C44 C38 C39 118.2(4) . .
C34 C33 C31 120.6(5) . .
C34 C33 H33 119.7 . .
C31 C33 H33 119.7 . .
C3 C58 C57 121.4(4) . .
C3 C58 H58 119.3 . .
C57 C58 H58 119.3 . .
O15 C27 C32 123.3(5) . .
O15 C27 C28 117.2(4) . .
C32 C27 C28 119.5(5) . .
C79 C80 C74 120.8(5) . .
C79 C80 H80 119.6 . .
C74 C80 H80 119.6 . .
C59 C57 C58 122.3(5) . .
C59 C57 C56 119.2(5) . .
C58 C57 C56 118.5(4) . .
C69 C70 C71 120.4(4) . .
C69 C70 H70 119.8 . .
C71 C70 H70 119.8 . .
C29 C28 O16 122.7(5) . .
C29 C28 C27 120.0(5) . .
O16 C28 C27 117.3(5) . .
C80 C79 C78 120.1(6) . .
C80 C79 H79 119.9 . .
C78 C79 H79 119.9 . .
C28 C29 C30 121.5(5) . .
C28 C29 H29 119.3 . .
C30 C29 H29 119.3 . .
C14 C13 C11 120.6(6) . .
C14 C13 H13 119.7 . .
C11 C13 H13 119.7 . .
C16 C15 C14 119.3(6) . .
C16 C15 H15 120.4 . .
C14 C15 H15 120.4 . .
C27 C32 C31 121.0(5) . .
C27 C32 H32 119.5 . .
C31 C32 H32 119.5 . .
C60 C59 C57 120.9(7) . .
C60 C59 H59 119.5 . .
C57 C59 H59 119.5 . .
C77 C78 C79 120.8(5) . .
C77 C78 H78 119.6 . .
C79 C78 H78 119.6 . .
C43 C44 C38 121.4(5) . .
C43 C44 H44 119.3 . .
C38 C44 H44 119.3 . .
C33 C34 C35 120.7(5) . .
C33 C34 H34 119.6 . .
C35 C34 H34 119.6 . .
C61 C62 C56 121.1(6) . .
C61 C62 H62 119.5 . .
C56 C62 H62 119.5 . .
C13 C14 C15 120.6(6) . .
C13 C14 H14 119.7 . .
C15 C14 H14 119.7 . .
C35 C36 C30 122.0(6) . .
C35 C36 H36 119.0 . .
C30 C36 H36 119.0 . .
C17 C22 C21 121.2(6) . .
C17 C22 H22 119.4 . .
C21 C22 H22 119.4 . .
C36 C35 C34 119.4(7) . .
C36 C35 H35 120.3 . .
C34 C35 H35 120.3 . .
C18 C19 C20 120.9(6) . .
C18 C19 H19 119.5 . .
C20 C19 H19 119.5 . .
C41 C42 C43 120.4(5) . .
C41 C42 H42 119.8 . .
C43 C42 H42 119.8 . .
C59 C60 C61 119.6(7) . .
C59 C60 H60 120.2 . .
C61 C60 H60 120.2 . .
C23 C21 C20 118.1(7) . .
C23 C21 C22 123.2(7) . .
C20 C21 C22 118.6(6) . .
C21 C20 C26 117.9(7) . .
C21 C20 C19 120.0(6) . .
C26 C20 C19 122.0(7) . .
C44 C43 C42 120.2(6) . .
C44 C43 H43 119.9 . .
C42 C43 H43 119.9 . .
C62 C61 C60 121.3(7) . .
C62 C61 H61 119.4 . .
C60 C61 H61 119.4 . .
C26 C25 C24 121.0(8) . .
C26 C25 H25 119.5 . .
C24 C25 H25 119.5 . .
C25 C26 C20 120.9(8) . .
C25 C26 H26 119.6 . .
C20 C26 H26 119.6 . .
C24 C23 C21 123.2(8) . .
C24 C23 H23 118.4 . .
C21 C23 H23 118.4 . .
C23 C24 C25 118.8(8) . .
C23 C24 H24 120.6 . .
C25 C24 H24 120.6 . .
C85 N11 C83 115.7(9) . .
C85 N11 C121 77.9(11) . .
C83 N11 C121 60.0(10) . .
C85 N11 C87 112.7(10) . .
C83 N11 C87 106.7(10) . .
C121 N11 C87 166.4(12) . .
C85 N11 C81 108.4(8) . .
C83 N11 C81 105.7(8) . .
C121 N11 C81 75.9(10) . .
C87 N11 C81 107.2(9) . .
C85 N11 C120 55.1(10) . .
C83 N11 C120 92.9(10) . .
C121 N11 C120 108.1(13) . .
C87 N11 C120 73.8(11) . .
C81 N11 C120 159.9(11) . .
C121 C84 C83 61.4(11) . .
C82 C81 N11 115.1(10) . .
C82 C81 C121 138.3(12) . .
N11 C81 C121 50.4(8) . .
N11 C83 C121 60.0(10) . .
N11 C83 C84 114.2(10) . .
C121 C83 C84 56.3(10) . .
C120 C85 N11 68.8(12) . .
C120 C85 C86 52.3(12) . .
N11 C85 C86 118.3(11) . .
C120 C85 C121 100.0(14) . .
N11 C85 C121 52.1(9) . .
C86 C85 C121 118.2(12) . .
C120 C86 C85 61.7(14) . .
C88 C87 N11 118.9(14) . .
C88 C87 C120 148.4(16) . .
N11 C87 C120 56.1(10) . .
C91 N12 C95 106.7(10) . .
C91 N12 C89 107.8(9) . .
C95 N12 C89 112.2(10) . .
C91 N12 C93 111.9(9) . .
C95 N12 C93 109.9(10) . .
C89 N12 C93 108.4(9) . .
N12 C89 C90 114.6(11) . .
C92 C91 N12 120.4(12) . .
C94 C93 N12 116.6(12) . .
N12 C95 C109 114.0(14) . .
C117 N13 C117 180.000(3) . 2_656
C117 N13 C98 61.0(8) . 2_656
C117 N13 C98 119.0(9) 2_656 2_656
C117 N13 C98 119.0(9) . .
C117 N13 C98 61.0(8) 2_656 .
C98 N13 C98 180.0(11) 2_656 .
C117 N13 C96 73.7(8) . .
C117 N13 C96 106.3(8) 2_656 .
C98 N13 C96 111.6(9) 2_656 .
C98 N13 C96 68.4(9) . .
C117 N13 C96 106.3(8) . 2_656
C117 N13 C96 73.7(8) 2_656 2_656
C98 N13 C96 68.4(9) 2_656 2_656
C98 N13 C96 111.6(9) . 2_656
C96 N13 C96 180.000(3) . 2_656
C117 N13 C118 111.5(8) . 2_656
C117 N13 C118 68.5(8) 2_656 2_656
C98 N13 C118 76.7(9) 2_656 2_656
C98 N13 C118 103.3(9) . 2_656
C96 N13 C118 75.8(8) . 2_656
C96 N13 C118 104.2(8) 2_656 2_656
C117 N13 C118 68.5(8) . .
C117 N13 C118 111.5(8) 2_656 .
C98 N13 C118 103.3(9) 2_656 .
C98 N13 C118 76.7(9) . .
C96 N13 C118 104.2(8) . .
C96 N13 C118 75.8(8) 2_656 .
C118 N13 C118 180.0(13) 2_656 .
C96 C97 C117 67.6(9) . .
N13 C96 C97 109.5(11) . .
N13 C96 C118 53.5(7) . 2_656
C97 C96 C118 122.7(12) . 2_656
N13 C98 C117 59.1(9) . 2_656
N13 C98 C108 105.6(11) . .
C117 C98 C108 128.2(13) 2_656 .
N16 C99 C100 178.0(10) . .
N17 C101 C102 177.9(9) . .
C114 N15 C114 180.0(15) . 2_665
C114 N15 C116 68.9(8) . .
C114 N15 C116 111.1(8) 2_665 .
C114 N15 C116 111.1(8) . 2_665
C114 N15 C116 68.9(8) 2_665 2_665
C116 N15 C116 180.0(12) . 2_665
C114 N15 C103 76.0(8) . .
C114 N15 C103 104.0(8) 2_665 .
C116 N15 C103 99.4(8) . .
C116 N15 C103 80.6(8) 2_665 .
C114 N15 C103 104.0(8) . 2_665
C114 N15 C103 76.0(8) 2_665 2_665
C116 N15 C103 80.6(8) . 2_665
C116 N15 C103 99.4(8) 2_665 2_665
C103 N15 C103 180.0(11) . 2_665
C118 C108 C98 70.6(10) . .
C103 C113 C114 70.2(9) . .
N15 C114 C113 106.2(9) . .
C112 C116 N15 107.5(11) . .
N13 C117 C98 59.9(9) . 2_656
N13 C117 C97 109.3(9) . .
C98 C117 C97 130.1(12) 2_656 .
C108 C118 N13 107.1(11) . .
C108 C118 C96 122.4(12) . 2_656
N13 C118 C96 50.7(6) . 2_656
C113 C103 N15 107.6(10) . .
C105 C104 N14 119.5(13) . .
C105 C104 C122 103.6(14) . .
N14 C104 C122 53.4(11) . .
C122 N14 C115 110.4(17) . .
C122 N14 C106 62.1(14) . .
C115 N14 C106 124.0(16) . .
C122 N14 C123 111.4(19) . .
C115 N14 C123 111.2(17) . .
C106 N14 C123 49.6(14) . .
C122 N14 C104 64.7(13) . .
C115 N14 C104 116.7(15) . .
C106 N14 C104 108.7(14) . .
C123 N14 C104 129.8(17) . .
C122 N14 C107 53.1(13) . .
C115 N14 C107 57.4(13) . .
C106 N14 C107 95.5(15) . .
C123 N14 C107 132.4(18) . .
C104 N14 C107 87.5(13) . .
C122 N14 C110 139.7(18) . .
C115 N14 C110 105.6(16) . .
C106 N14 C110 83.1(15) . .
C123 N14 C110 35.9(13) . .
C104 N14 C110 113.6(15) . .
C107 N14 C110 158.3(17) . .
C123 C110 N14 55(2) . .
N14 C115 C111 119.3(17) . .
N14 C115 C107 69.4(14) . .
C111 C115 C107 115.9(18) . .
C86 C120 C85 66.0(14) . .
C86 C120 N11 119.2(18) . .
C85 C120 N11 56.1(11) . .
C86 C120 C87 156(2) . .
C85 C120 C87 94.9(15) . .
N11 C120 C87 50.1(9) . .
C84 C121 C83 62.3(11) . .
C84 C121 N11 119.9(16) . .
C83 C121 N11 60.0(10) . .
C84 C121 C85 124.5(16) . .
C83 C121 C85 95.7(13) . .
N11 C121 C85 50.0(8) . .
C84 C121 C81 142.5(16) . .
C83 C121 C81 91.7(13) . .
N11 C121 C81 53.7(8) . .
C85 C121 C81 81.8(11) . .
C124 C122 N14 130(3) . .
C124 C122 C107 86(2) . .
N14 C122 C107 74.3(17) . .
C124 C122 C106 83(2) . .
N14 C122 C106 62.4(14) . .
C107 C122 C106 109(2) . .
C124 C122 C104 168(3) . .
N14 C122 C104 61.9(13) . .
C107 C122 C104 97.0(19) . .
C106 C122 C104 107.0(18) . .
C110 C123 C106 144(4) . .
C110 C123 N14 89(3) . .
C106 C123 N14 64.2(17) . .
C122 C124 C107 52.5(19) . .
C122 C124 C106 56.1(19) . .
C107 C124 C106 83.4(17) . .
C123 C106 C122 121(2) . .
C123 C106 N14 66.2(17) . .
C122 C106 N14 55.5(13) . .
C123 C106 C124 151(2) . .
C122 C106 C124 40.8(13) . .
N14 C106 C124 90.0(16) . .
C122 C107 C115 106(2) . .
C122 C107 N14 52.5(14) . .
C115 C107 N14 53.2(12) . .
C122 C107 C124 41.6(14) . .
C115 C107 C124 128(2) . .
N14 C107 C124 84.8(16) . .

loop_
_geom_bond_atom_site_label_1
_geom_bond_atom_site_label_2
_geom_bond_distance
_geom_bond_site_symmetry_2
Tb6 O31 2.303(4) .
Tb6 O24 2.321(4) .
Tb6 O7 2.367(3) .
Tb6 O8 2.381(3) .
Tb6 O34 2.430(4) .
Tb6 O37 2.431(4) .
Tb6 O33 2.434(4) .
Tb6 O36 2.449(4) .
Tb6 N7 2.862(5) .
Tb6 N6 2.867(5) .
Tb6 Tb3 3.5768(4) .
Tb6 Tb4 3.5964(4) .
Tb2 O1 2.309(4) .
Tb2 O14 2.331(4) .
Tb2 O13 2.338(4) .
Tb2 O12 2.409(3) .
Tb2 O2 2.425(4) .
Tb2 O9 2.438(3) .
Tb2 O10 2.445(3) .
Tb2 O11 2.464(4) .
Tb2 O3 2.490(5) .
Tb2 N1 2.877(5) .
Tb2 Tb3 3.4754(4) .
Tb2 Tb1 3.4938(5) .
Tb3 O1 2.253(3) .
Tb3 O24 2.321(3) .
Tb3 O23 2.331(4) .
Tb3 O45 2.397(4) .
Tb3 O10 2.404(3) .
Tb3 O7 2.414(4) .
Tb3 O9 2.453(4) .
Tb3 O8 2.493(3) .
Tb3 Tb4 3.5228(4) .
Tb3 Tb7 3.5886(5) .
Tb4 O1 2.297(4) .
Tb4 O32 2.338(4) .
Tb4 O31 2.345(4) .
Tb4 O8 2.399(3) .
Tb4 O5 2.406(3) .
Tb4 O49 2.407(4) .
Tb4 O6 2.479(3) .
Tb4 O7 2.536(3) .
Tb4 O2 2.725(5) .
Tb4 Tb1 3.5125(4) .
Tb4 Tb5 3.5946(4) .
Tb1 O1 2.264(4) .
Tb1 O16 2.338(4) .
Tb1 O15 2.347(4) .
Tb1 O11 2.436(3) .
Tb1 O6 2.447(3) .
Tb1 O12 2.466(4) .
Tb1 O46 2.494(5) .
Tb1 O5 2.499(4) .
Tb1 O47 2.511(4) .
Tb1 N10 2.918(5) .
Tb8 O15 2.310(4) .
Tb8 O13 2.316(4) .
Tb8 O12 2.366(3) .
Tb8 O11 2.384(3) .
Tb8 O20 2.423(5) .
Tb8 O21 2.431(5) .
Tb8 O17 2.433(5) .
Tb8 O18 2.439(5) .
Tb8 N2 2.854(5) .
Tb8 N3 2.857(6) .
Tb5 O32 2.303(4) .
Tb5 O16 2.317(4) .
Tb5 O6 2.365(3) .
Tb5 O40 2.398(6) .
Tb5 O5 2.407(4) .
Tb5 O43 2.423(5) .
Tb5 O39 2.423(4) .
Tb5 O42 2.459(5) .
Tb5 N9 2.820(7) .
Tb5 N8 2.863(6) .
Tb7 O23 2.331(4) .
Tb7 O14 2.337(4) .
Tb7 O9 2.390(3) .
Tb7 O10 2.401(4) .
Tb7 O26 2.426(5) .
Tb7 O25 2.434(5) .
Tb7 O29 2.444(6) .
Tb7 O28 2.455(6) .
Tb7 N5 2.823(8) .
Tb7 N4 2.864(5) .
O35 N6 1.210(5) .
O8 C3 1.365(5) .
O12 C7 1.363(5) .
O7 C2 1.372(5) .
O25 N4 1.249(5) .
O33 N6 1.273(5) .
O23 C45 1.354(5) .
O17 N2 1.260(6) .
O46 N10 1.234(6) .
O6 C1 1.357(5) .
O32 C64 1.358(5) .
O9 C4 1.360(5) .
O24 C46 1.352(5) .
O18 N2 1.272(6) .
O3 N1 1.322(6) .
O39 N8 1.216(6) .
O10 C5 1.367(5) .
O5 C8 1.363(5) .
O11 C6 1.363(5) .
O31 C63 1.355(5) .
O20 N3 1.255(7) .
O13 C17 1.340(6) .
O15 C27 1.341(5) .
O14 C18 1.358(6) .
O16 C28 1.367(5) .
O34 N6 1.266(5) .
O40 N8 1.252(7) .
O19 N2 1.224(5) .
O27 N4 1.220(5) .
O36 N7 1.267(5) .
O4 N1 1.220(5) .
O47 N10 1.262(6) .
O2 N1 1.263(7) .
O37 N7 1.269(5) .
O38 N7 1.216(5) .
O42 N9 1.305(8) .
O43 N9 1.312(8) .
O21 N3 1.290(7) .
O48 N10 1.252(7) .
O26 N4 1.251(7) .
O28 N5 1.284(11) .
O29 N5 1.397(11) .
O41 N8 1.214(8) .
O44 N9 1.221(9) .
O22 N3 1.217(8) .
O30 N5 1.229(10) .
C69 C70 1.360(6) .
C69 C67 1.421(7) .
C69 H69 0.9500 .
C52 C51 1.364(6) .
C52 C53 1.408(7) .
C52 H52 0.9500 .
C50 C45 1.377(7) .
C50 C49 1.421(7) .
C50 H50 0.9500 .
C4 C55 1.369(6) .
C4 C3 1.435(7) .
C66 C67 1.403(8) .
C66 C72 1.430(6) .
C66 C65 1.430(5) .
C18 C19 1.365(7) .
C18 C17 1.436(6) .
C73 C2 1.366(5) .
C73 C74 1.418(8) .
C73 H73 0.9500 .
C9 C8 1.361(5) .
C9 C10 1.423(6) .
C9 H9 0.9500 .
C49 C48 1.407(8) .
C49 C51 1.426(6) .
C45 C46 1.437(5) .
C67 C68 1.420(5) .
C74 C80 1.418(6) .
C74 C75 1.423(6) .
C48 C47 1.416(7) .
C48 C54 1.422(6) .
C5 C40 1.369(5) .
C5 C6 1.434(5) .
C11 C10 1.407(6) .
C11 C12 1.423(8) .
C11 C13 1.426(6) .
C3 C58 1.365(5) .
C47 C46 1.375(5) .
C47 H47 0.9500 .
C64 C65 1.365(5) .
C64 C63 1.448(5) .
C12 C7 1.371(6) .
C12 H12 0.9500 .
C31 C30 1.417(6) .
C31 C33 1.419(6) .
C31 C32 1.425(6) .
C10 C16 1.416(8) .
C76 C1 1.371(8) .
C76 C75 1.411(8) .
C76 H76 0.9500 .
C56 C55 1.414(8) .
C56 C62 1.421(6) .
C56 C57 1.427(6) .
C8 C7 1.436(7) .
C65 H65 0.9500 .
C53 C54 1.373(8) .
C53 H53 0.9500 .
C71 C72 1.369(8) .
C71 C70 1.404(6) .
C71 H71 0.9500 .
C41 C42 1.359(7) .
C41 C39 1.413(8) .
C41 H41 0.9500 .
C30 C36 1.418(7) .
C30 C29 1.423(6) .
C51 H51 0.9500 .
C75 C77 1.416(8) .
C6 C37 1.362(8) .
C63 C68 1.370(7) .
C1 C2 1.435(7) .
C68 H68 0.9500 .
C16 C15 1.367(7) .
C16 H16 0.9500 .
C37 C38 1.413(8) .
C37 H37 0.9500 .
C40 C39 1.421(8) .
C40 H40 0.9500 .
C72 H72 0.9500 .
C77 C78 1.370(7) .
C77 H77 0.9500 .
C39 C38 1.437(8) .
C55 H55 0.9500 .
C17 C22 1.390(6) .
C54 H54 0.9500 .
C38 C44 1.420(6) .
C33 C34 1.372(7) .
C33 H33 0.9500 .
C58 C57 1.422(6) .
C58 H58 0.9500 .
C27 C32 1.371(8) .
C27 C28 1.439(8) .
C80 C79 1.378(9) .
C80 H80 0.9500 .
C57 C59 1.412(8) .
C70 H70 0.9500 .
C28 C29 1.365(9) .
C79 C78 1.398(10) .
C79 H79 0.9500 .
C29 H29 0.9500 .
C13 C14 1.363(10) .
C13 H13 0.9500 .
C15 C14 1.414(11) .
C15 H15 0.9500 .
C32 H32 0.9500 .
C59 C60 1.378(10) .
C59 H59 0.9500 .
C78 H78 0.9500 .
C44 C43 1.357(9) .
C44 H44 0.9500 .
C34 C35 1.404(11) .
C34 H34 0.9500 .
C62 C61 1.360(10) .
C62 H62 0.9500 .
C14 H14 0.9500 .
C36 C35 1.363(9) .
C36 H36 0.9500 .
C22 C21 1.409(10) .
C22 H22 0.9500 .
C35 H35 0.9500 .
C19 C20 1.426(10) .
C19 H19 0.9500 .
C42 C43 1.415(10) .
C42 H42 0.9500 .
C60 C61 1.395(12) .
C60 H60 0.9500 .
C21 C23 1.403(10) .
C21 C20 1.407(10) .
C20 C26 1.421(10) .
C43 H43 0.9500 .
C61 H61 0.9500 .
C25 C26 1.353(12) .
C25 C24 1.396(13) .
C25 H25 0.9500 .
C26 H26 0.9500 .
C23 C24 1.335(12) .
C23 H23 0.9500 .
C24 H24 0.9500 .
N11 C85 1.477(16) .
N11 C83 1.522(15) .
N11 C121 1.52(2) .
N11 C87 1.53(2) .
N11 C81 1.595(14) .
N11 C120 1.66(3) .
C84 C121 1.44(2) .
C84 C83 1.536(17) .
C81 C82 1.463(17) .
C81 C121 1.92(3) .
C83 C121 1.52(3) .
C85 C120 1.46(3) .
C85 C86 1.513(19) .
C85 C121 1.89(3) .
C88 C87 1.46(2) .
C86 C120 1.31(3) .
C87 C120 1.92(3) .
N12 C91 1.501(16) .
N12 C95 1.507(19) .
N12 C89 1.530(16) .
N12 C93 1.539(17) .
C94 C93 1.462(18) .
C89 C90 1.541(19) .
C91 C92 1.496(19) .
C95 C109 1.56(2) .
N13 C117 1.459(14) .
N13 C117 1.459(14) 2_656
N13 C98 1.471(17) 2_656
N13 C98 1.471(17) .
N13 C96 1.565(17) .
N13 C96 1.565(17) 2_656
N13 C118 1.626(15) 2_656
N13 C118 1.626(15) .
C97 C96 1.576(19) .
C97 C117 1.682(18) .
C96 C118 1.96(2) 2_656
C98 C117 1.49(2) 2_656
C98 C108 1.75(2) .
N16 C99 1.138(11) .
C99 C100 1.474(14) .
N17 C101 1.142(11) .
C101 C102 1.465(12) .
N15 C114 1.426(14) .
N15 C114 1.426(14) 2_665
N15 C116 1.606(17) .
N15 C116 1.606(17) 2_665
N15 C103 1.661(15) .
N15 C103 1.661(15) 2_665
C108 C118 1.57(2) .
C112 C116 1.560(19) .
C113 C103 1.524(18) .
C113 C114 1.779(19) .
C117 C98 1.49(2) 2_656
C118 C96 1.96(2) 2_656
C104 C105 1.55(2) .
C104 N14 1.58(2) .
C104 C122 1.62(3) .
N14 C122 1.44(3) .
N14 C115 1.49(2) .
N14 C106 1.55(2) .
N14 C123 1.57(3) .
N14 C107 1.75(3) .
N14 C110 1.92(4) .
C110 C123 1.13(4) .
C111 C115 1.56(3) .
C115 C107 1.57(3) .
C122 C124 1.21(3) .
C122 C107 1.45(3) .
C122 C106 1.54(3) .
C123 C106 1.31(3) .
C124 C107 1.82(4) .
C124 C106 1.84(4) .

loop_
_geom_torsion_atom_site_label_1
_geom_torsion_atom_site_label_2
_geom_torsion_atom_site_label_3
_geom_torsion_atom_site_label_4
_geom_torsion
_geom_torsion_site_symmetry_1
_geom_torsion_site_symmetry_4
O14 Tb2 Tb3 O1 -173.28(18) . .
O13 Tb2 Tb3 O1 -106.9(2) . .
O12 Tb2 Tb3 O1 -10.36(17) . .
O2 Tb2 Tb3 O1 60.42(18) . .
O9 Tb2 Tb3 O1 134.41(18) . .
O10 Tb2 Tb3 O1 -128.13(19) . .
O11 Tb2 Tb3 O1 -68.80(16) . .
O3 Tb2 Tb3 O1 97.7(2) . .
N1 Tb2 Tb3 O1 76.56(14) . .
Tb1 Tb2 Tb3 O1 -26.13(14) . .
O1 Tb2 Tb3 O24 -111.8(2) . .
O14 Tb2 Tb3 O24 74.9(2) . .
O13 Tb2 Tb3 O24 141.3(3) . .
O12 Tb2 Tb3 O24 -122.16(18) . .
O2 Tb2 Tb3 O24 -51.38(19) . .
O9 Tb2 Tb3 O24 22.6(2) . .
O10 Tb2 Tb3 O24 120.1(2) . .
O11 Tb2 Tb3 O24 179.40(18) . .
O3 Tb2 Tb3 O24 -14.1(2) . .
N1 Tb2 Tb3 O24 -35.25(16) . .
Tb1 Tb2 Tb3 O24 -137.94(16) . .
O1 Tb2 Tb3 O23 177.35(17) . .
O14 Tb2 Tb3 O23 4.07(15) . .
O13 Tb2 Tb3 O23 70.5(2) . .
O12 Tb2 Tb3 O23 166.99(13) . .
O2 Tb2 Tb3 O23 -122.23(14) . .
O9 Tb2 Tb3 O23 -48.24(15) . .
O10 Tb2 Tb3 O23 49.21(15) . .
O11 Tb2 Tb3 O23 108.55(12) . .
O3 Tb2 Tb3 O23 -84.91(19) . .
N1 Tb2 Tb3 O23 -106.09(13) . .
Tb1 Tb2 Tb3 O23 151.21(10) . .
O1 Tb2 Tb3 O45 86.99(19) . .
O14 Tb2 Tb3 O45 -86.29(17) . .
O13 Tb2 Tb3 O45 -19.9(2) . .
O12 Tb2 Tb3 O45 76.63(16) . .
O2 Tb2 Tb3 O45 147.41(17) . .
O9 Tb2 Tb3 O45 -138.60(17) . .
O10 Tb2 Tb3 O45 -41.15(17) . .
O11 Tb2 Tb3 O45 18.19(15) . .
O3 Tb2 Tb3 O45 -175.3(2) . .
N1 Tb2 Tb3 O45 163.55(13) . .
Tb1 Tb2 Tb3 O45 60.85(13) . .
O1 Tb2 Tb3 O10 128.13(19) . .
O14 Tb2 Tb3 O10 -45.14(17) . .
O13 Tb2 Tb3 O10 21.3(2) . .
O12 Tb2 Tb3 O10 117.78(15) . .
O2 Tb2 Tb3 O10 -171.44(16) . .
O9 Tb2 Tb3 O10 -97.45(17) . .
O11 Tb2 Tb3 O10 59.34(14) . .
O3 Tb2 Tb3 O10 -134.1(2) . .
N1 Tb2 Tb3 O10 -155.31(13) . .
Tb1 Tb2 Tb3 O10 102.00(12) . .
O1 Tb2 Tb3 O7 -15.81(17) . .
O14 Tb2 Tb3 O7 170.92(15) . .
O13 Tb2 Tb3 O7 -122.7(2) . .
O12 Tb2 Tb3 O7 -26.17(13) . .
O2 Tb2 Tb3 O7 44.61(14) . .
O9 Tb2 Tb3 O7 118.61(15) . .
O10 Tb2 Tb3 O7 -143.94(15) . .
O11 Tb2 Tb3 O7 -84.61(12) . .
O3 Tb2 Tb3 O7 81.94(19) . .
N1 Tb2 Tb3 O7 60.75(13) . .
Tb1 Tb2 Tb3 O7 -41.94(9) . .
O1 Tb2 Tb3 O9 -134.41(18) . .
O14 Tb2 Tb3 O9 52.31(16) . .
O13 Tb2 Tb3 O9 118.7(2) . .
O12 Tb2 Tb3 O9 -144.77(15) . .
O2 Tb2 Tb3 O9 -73.99(16) . .
O10 Tb2 Tb3 O9 97.45(17) . .
O11 Tb2 Tb3 O9 156.79(14) . .
O3 Tb2 Tb3 O9 -36.7(2) . .
N1 Tb2 Tb3 O9 -57.85(13) . .
Tb1 Tb2 Tb3 O9 -160.55(11) . .
O1 Tb2 Tb3 O8 -73.56(16) . .
O14 Tb2 Tb3 O8 113.16(14) . .
O13 Tb2 Tb3 O8 179.6(2) . .
O12 Tb2 Tb3 O8 -83.92(12) . .
O2 Tb2 Tb3 O8 -13.14(13) . .
O9 Tb2 Tb3 O8 60.85(14) . .
O10 Tb2 Tb3 O8 158.30(14) . .
O11 Tb2 Tb3 O8 -142.36(11) . .
O3 Tb2 Tb3 O8 24.18(18) . .
N1 Tb2 Tb3 O8 3.00(13) . .
Tb1 Tb2 Tb3 O8 -99.70(8) . .
O1 Tb2 Tb3 Tb4 -31.82(14) . .
O14 Tb2 Tb3 Tb4 154.90(11) . .
O13 Tb2 Tb3 Tb4 -138.7(2) . .
O12 Tb2 Tb3 Tb4 -42.18(9) . .
O2 Tb2 Tb3 Tb4 28.60(11) . .
O9 Tb2 Tb3 Tb4 102.59(11) . .
O10 Tb2 Tb3 Tb4 -159.95(12) . .
O11 Tb2 Tb3 Tb4 -100.62(8) . .
O3 Tb2 Tb3 Tb4 65.93(16) . .
N1 Tb2 Tb3 Tb4 44.74(13) . .
Tb1 Tb2 Tb3 Tb4 -57.953(8) . .
O1 Tb2 Tb3 Tb6 -62.10(14) . .
O14 Tb2 Tb3 Tb6 124.63(11) . .
O13 Tb2 Tb3 Tb6 -169.0(2) . .
O12 Tb2 Tb3 Tb6 -72.46(9) . .
O2 Tb2 Tb3 Tb6 -1.68(11) . .
O9 Tb2 Tb3 Tb6 72.31(11) . .
O10 Tb2 Tb3 Tb6 169.77(12) . .
O11 Tb2 Tb3 Tb6 -130.90(8) . .
O3 Tb2 Tb3 Tb6 35.65(16) . .
N1 Tb2 Tb3 Tb6 14.46(13) . .
Tb1 Tb2 Tb3 Tb6 -88.232(11) . .
O1 Tb2 Tb3 Tb7 176.96(14) . .
O14 Tb2 Tb3 Tb7 3.68(11) . .
O13 Tb2 Tb3 Tb7 70.1(2) . .
O12 Tb2 Tb3 Tb7 166.60(9) . .
O2 Tb2 Tb3 Tb7 -122.62(11) . .
O9 Tb2 Tb3 Tb7 -48.63(11) . .
O10 Tb2 Tb3 Tb7 48.82(12) . .
O11 Tb2 Tb3 Tb7 108.16(8) . .
O3 Tb2 Tb3 Tb7 -85.30(16) . .
N1 Tb2 Tb3 Tb7 -106.48(13) . .
Tb1 Tb2 Tb3 Tb7 150.826(9) . .
O31 Tb6 Tb3 O1 1.64(14) . .
O24 Tb6 Tb3 O1 -174.88(18) . .
O7 Tb6 Tb3 O1 52.30(16) . .
O8 Tb6 Tb3 O1 -53.46(15) . .
O34 Tb6 Tb3 O1 141.91(15) . .
O37 Tb6 Tb3 O1 -81.07(19) . .
O33 Tb6 Tb3 O1 85.71(17) . .
O36 Tb6 Tb3 O1 -125.34(14) . .
N7 Tb6 Tb3 O1 -107.91(12) . .
N6 Tb6 Tb3 O1 117.16(12) . .
Tb4 Tb6 Tb3 O1 -2.95(10) . .
O31 Tb6 Tb3 O24 176.52(18) . .
O7 Tb6 Tb3 O24 -132.8(2) . .
O8 Tb6 Tb3 O24 121.41(19) . .
O34 Tb6 Tb3 O24 -43.22(19) . .
O37 Tb6 Tb3 O24 93.8(2) . .
O33 Tb6 Tb3 O24 -99.4(2) . .
O36 Tb6 Tb3 O24 49.54(18) . .
N7 Tb6 Tb3 O24 66.97(15) . .
N6 Tb6 Tb3 O24 -67.96(15) . .
Tb4 Tb6 Tb3 O24 171.93(15) . .
O31 Tb6 Tb3 O23 155.37(14) . .
O24 Tb6 Tb3 O23 -21.14(18) . .
O7 Tb6 Tb3 O23 -153.97(16) . .
O8 Tb6 Tb3 O23 100.27(15) . .
O34 Tb6 Tb3 O23 -64.36(15) . .
O37 Tb6 Tb3 O23 72.7(2) . .
O33 Tb6 Tb3 O23 -120.56(17) . .
O36 Tb6 Tb3 O23 28.39(14) . .
N7 Tb6 Tb3 O23 45.82(12) . .
N6 Tb6 Tb3 O23 -89.11(12) . .
Tb4 Tb6 Tb3 O23 150.79(10) . .
O31 Tb6 Tb3 O45 -114.95(15) . .
O24 Tb6 Tb3 O45 68.53(19) . .
O7 Tb6 Tb3 O45 -64.29(17) . .
O8 Tb6 Tb3 O45 -170.05(16) . .
O34 Tb6 Tb3 O45 25.32(16) . .
O37 Tb6 Tb3 O45 162.3(2) . .
O33 Tb6 Tb3 O45 -30.88(18) . .
O36 Tb6 Tb3 O45 118.07(15) . .
N7 Tb6 Tb3 O45 135.50(12) . .
N6 Tb6 Tb3 O45 0.57(12) . .
Tb4 Tb6 Tb3 O45 -119.53(12) . .
O31 Tb6 Tb3 O10 71.7(4) . .
O24 Tb6 Tb3 O10 -104.8(4) . .
O7 Tb6 Tb3 O10 122.4(4) . .
O8 Tb6 Tb3 O10 16.6(4) . .
O34 Tb6 Tb3 O10 -148.0(4) . .
O37 Tb6 Tb3 O10 -11.0(4) . .
O33 Tb6 Tb3 O10 155.8(4) . .
O36 Tb6 Tb3 O10 -55.2(4) . .
N7 Tb6 Tb3 O10 -37.8(4) . .
N6 Tb6 Tb3 O10 -172.7(4) . .
Tb4 Tb6 Tb3 O10 67.2(4) . .
O31 Tb6 Tb3 O7 -50.66(16) . .
O24 Tb6 Tb3 O7 132.8(2) . .
O8 Tb6 Tb3 O7 -105.76(17) . .
O34 Tb6 Tb3 O7 89.60(17) . .
O37 Tb6 Tb3 O7 -133.4(2) . .
O33 Tb6 Tb3 O7 33.41(19) . .
O36 Tb6 Tb3 O7 -177.64(16) . .
N7 Tb6 Tb3 O7 -160.21(13) . .
N6 Tb6 Tb3 O7 64.86(13) . .
Tb4 Tb6 Tb3 O7 -55.25(13) . .
O31 Tb6 Tb3 O9 81.17(13) . .
O24 Tb6 Tb3 O9 -95.35(17) . .
O7 Tb6 Tb3 O9 131.83(15) . .
O8 Tb6 Tb3 O9 26.06(14) . .
O34 Tb6 Tb3 O9 -138.57(14) . .
O37 Tb6 Tb3 O9 -1.54(19) . .
O33 Tb6 Tb3 O9 165.24(16) . .
O36 Tb6 Tb3 O9 -45.81(13) . .
N7 Tb6 Tb3 O9 -28.38(12) . .
N6 Tb6 Tb3 O9 -163.31(12) . .
Tb4 Tb6 Tb3 O9 76.58(8) . .
O31 Tb6 Tb3 O8 55.10(15) . .
O24 Tb6 Tb3 O8 -121.41(19) . .
O7 Tb6 Tb3 O8 105.76(17) . .
O34 Tb6 Tb3 O8 -164.63(16) . .
O37 Tb6 Tb3 O8 -27.6(2) . .
O33 Tb6 Tb3 O8 139.17(18) . .
O36 Tb6 Tb3 O8 -71.87(15) . .
N7 Tb6 Tb3 O8 -54.45(12) . .
N6 Tb6 Tb3 O8 170.62(12) . .
Tb4 Tb6 Tb3 O8 50.52(12) . .
O31 Tb6 Tb3 Tb2 37.74(10) . .
O24 Tb6 Tb3 Tb2 -138.77(15) . .
O7 Tb6 Tb3 Tb2 88.41(13) . .
O8 Tb6 Tb3 Tb2 -17.36(12) . .
O34 Tb6 Tb3 Tb2 178.01(11) . .
O37 Tb6 Tb3 Tb2 -44.96(17) . .
O33 Tb6 Tb3 Tb2 121.81(14) . .
O36 Tb6 Tb3 Tb2 -89.23(10) . .
N7 Tb6 Tb3 Tb2 -71.80(12) . .
N6 Tb6 Tb3 Tb2 153.26(12) . .
Tb4 Tb6 Tb3 Tb2 33.160(10) . .
O31 Tb6 Tb3 Tb4 4.58(10) . .
O24 Tb6 Tb3 Tb4 -171.93(15) . .
O7 Tb6 Tb3 Tb4 55.25(13) . .
O8 Tb6 Tb3 Tb4 -50.52(12) . .
O34 Tb6 Tb3 Tb4 144.85(11) . .
O37 Tb6 Tb3 Tb4 -78.12(17) . .
O33 Tb6 Tb3 Tb4 88.65(14) . .
O36 Tb6 Tb3 Tb4 -122.39(10) . .
N7 Tb6 Tb3 Tb4 -104.96(12) . .
N6 Tb6 Tb3 Tb4 120.11(12) . .
O31 Tb6 Tb3 Tb7 117.64(10) . .
O24 Tb6 Tb3 Tb7 -58.87(15) . .
O7 Tb6 Tb3 Tb7 168.30(13) . .
O8 Tb6 Tb3 Tb7 62.54(12) . .
O34 Tb6 Tb3 Tb7 -102.09(11) . .
O37 Tb6 Tb3 Tb7 34.93(17) . .
O33 Tb6 Tb3 Tb7 -158.29(14) . .
O36 Tb6 Tb3 Tb7 -9.33(10) . .
N7 Tb6 Tb3 Tb7 8.10(12) . .
N6 Tb6 Tb3 Tb7 -126.84(12) . .
Tb4 Tb6 Tb3 Tb7 113.058(13) . .
O24 Tb3 Tb4 O1 179.32(18) . .
O23 Tb3 Tb4 O1 111.7(2) . .
O45 Tb3 Tb4 O1 -83.3(2) . .
O10 Tb3 Tb4 O1 17.51(18) . .
O7 Tb3 Tb4 O1 -126.87(19) . .
O9 Tb3 Tb4 O1 76.13(17) . .
O8 Tb3 Tb4 O1 135.71(19) . .
Tb2 Tb3 Tb4 O1 32.75(15) . .
Tb6 Tb3 Tb4 O1 -175.46(15) . .
Tb7 Tb3 Tb4 O1 63.85(15) . .
O1 Tb3 Tb4 O32 105.4(2) . .
O24 Tb3 Tb4 O32 -75.30(19) . .
O23 Tb3 Tb4 O32 -142.9(2) . .
O45 Tb3 Tb4 O32 22.1(2) . .
O10 Tb3 Tb4 O32 122.89(19) . .
O7 Tb3 Tb4 O32 -21.5(2) . .
O9 Tb3 Tb4 O32 -178.49(18) . .
O8 Tb3 Tb4 O32 -118.9(2) . .
Tb2 Tb3 Tb4 O32 138.13(17) . .
Tb6 Tb3 Tb4 O32 -70.09(17) . .
Tb7 Tb3 Tb4 O32 169.23(17) . .
O1 Tb3 Tb4 O31 170.96(18) . .
O24 Tb3 Tb4 O31 -9.72(14) . .
O23 Tb3 Tb4 O31 -77.3(2) . .
O45 Tb3 Tb4 O31 87.68(16) . .
O10 Tb3 Tb4 O31 -171.53(14) . .
O7 Tb3 Tb4 O31 44.09(15) . .
O9 Tb3 Tb4 O31 -112.91(13) . .
O8 Tb3 Tb4 O31 -53.33(15) . .
Tb2 Tb3 Tb4 O31 -156.29(10) . .
Tb6 Tb3 Tb4 O31 -4.51(10) . .
Tb7 Tb3 Tb4 O31 -125.20(10) . .
O1 Tb3 Tb4 O8 -135.71(19) . .
O24 Tb3 Tb4 O8 43.61(15) . .
O23 Tb3 Tb4 O8 -24.0(2) . .
O45 Tb3 Tb4 O8 141.01(17) . .
O10 Tb3 Tb4 O8 -118.20(15) . .
O7 Tb3 Tb4 O8 97.42(16) . .
O9 Tb3 Tb4 O8 -59.58(14) . .
Tb2 Tb3 Tb4 O8 -102.96(11) . .
Tb6 Tb3 Tb4 O8 48.83(11) . .
Tb7 Tb3 Tb4 O8 -71.86(11) . .
O1 Tb3 Tb4 O5 9.82(18) . .
O24 Tb3 Tb4 O5 -170.86(14) . .
O23 Tb3 Tb4 O5 121.5(2) . .
O45 Tb3 Tb4 O5 -73.46(16) . .
O10 Tb3 Tb4 O5 27.33(13) . .
O7 Tb3 Tb4 O5 -117.05(15) . .
O9 Tb3 Tb4 O5 85.95(13) . .
O8 Tb3 Tb4 O5 145.53(15) . .
Tb2 Tb3 Tb4 O5 42.57(10) . .
Tb6 Tb3 Tb4 O5 -165.64(10) . .
Tb7 Tb3 Tb4 O5 73.67(10) . .
O1 Tb3 Tb4 O49 -103.0(2) . .
O24 Tb3 Tb4 O49 76.32(17) . .
O23 Tb3 Tb4 O49 8.7(2) . .
O45 Tb3 Tb4 O49 173.72(19) . .
O10 Tb3 Tb4 O49 -85.49(17) . .
O7 Tb3 Tb4 O49 130.13(18) . .
O9 Tb3 Tb4 O49 -26.87(16) . .
O8 Tb3 Tb4 O49 32.70(18) . .
Tb2 Tb3 Tb4 O49 -70.25(14) . .
Tb6 Tb3 Tb4 O49 81.53(14) . .
Tb7 Tb3 Tb4 O49 -39.16(14) . .
O1 Tb3 Tb4 O6 68.14(17) . .
O24 Tb3 Tb4 O6 -112.53(13) . .
O23 Tb3 Tb4 O6 179.9(2) . .
O45 Tb3 Tb4 O6 -15.13(15) . .
O10 Tb3 Tb4 O6 85.66(12) . .
O7 Tb3 Tb4 O6 -58.72(14) . .
O9 Tb3 Tb4 O6 144.28(11) . .
O8 Tb3 Tb4 O6 -156.15(14) . .
Tb2 Tb3 Tb4 O6 100.90(8) . .
Tb6 Tb3 Tb4 O6 -107.32(8) . .
Tb7 Tb3 Tb4 O6 131.99(8) . .
O1 Tb3 Tb4 O7 126.87(19) . .
O24 Tb3 Tb4 O7 -53.81(15) . .
O23 Tb3 Tb4 O7 -121.4(2) . .
O45 Tb3 Tb4 O7 43.59(17) . .
O10 Tb3 Tb4 O7 144.38(15) . .
O9 Tb3 Tb4 O7 -157.00(14) . .
O8 Tb3 Tb4 O7 -97.42(16) . .
Tb2 Tb3 Tb4 O7 159.62(11) . .
Tb6 Tb3 Tb4 O7 -48.59(11) . .
Tb7 Tb3 Tb4 O7 -169.28(11) . .
O1 Tb3 Tb4 O2 -58.27(18) . .
O24 Tb3 Tb4 O2 121.05(13) . .
O23 Tb3 Tb4 O2 53.4(2) . .
O45 Tb3 Tb4 O2 -141.55(16) . .
O10 Tb3 Tb4 O2 -40.76(13) . .
O7 Tb3 Tb4 O2 174.86(14) . .
O9 Tb3 Tb4 O2 17.86(12) . .
O8 Tb3 Tb4 O2 77.44(15) . .
Tb2 Tb3 Tb4 O2 -25.52(9) . .
Tb6 Tb3 Tb4 O2 126.26(9) . .
Tb7 Tb3 Tb4 O2 5.58(9) . .
O1 Tb3 Tb4 Tb1 25.10(15) . .
O24 Tb3 Tb4 Tb1 -155.58(10) . .
O23 Tb3 Tb4 Tb1 136.82(18) . .
O45 Tb3 Tb4 Tb1 -58.17(13) . .
O10 Tb3 Tb4 Tb1 42.61(9) . .
O7 Tb3 Tb4 Tb1 -101.77(11) . .
O9 Tb3 Tb4 Tb1 101.24(8) . .
O8 Tb3 Tb4 Tb1 160.81(11) . .
Tb2 Tb3 Tb4 Tb1 57.854(8) . .
Tb6 Tb3 Tb4 Tb1 -150.361(9) . .
Tb7 Tb3 Tb4 Tb1 88.952(12) . .
O1 Tb3 Tb4 Tb5 57.29(15) . .
O24 Tb3 Tb4 Tb5 -123.39(10) . .
O23 Tb3 Tb4 Tb5 169.00(18) . .
O45 Tb3 Tb4 Tb5 -25.99(13) . .
O10 Tb3 Tb4 Tb5 74.80(9) . .
O7 Tb3 Tb4 Tb5 -69.58(11) . .
O9 Tb3 Tb4 Tb5 133.42(8) . .
O8 Tb3 Tb4 Tb5 -167.00(11) . .
Tb2 Tb3 Tb4 Tb5 90.043(12) . .
Tb6 Tb3 Tb4 Tb5 -118.173(12) . .
Tb7 Tb3 Tb4 Tb5 121.140(12) . .
O14 Tb2 Tb1 O1 109.3(2) . .
O13 Tb2 Tb1 O1 178.14(18) . .
O12 Tb2 Tb1 O1 -133.49(18) . .
O2 Tb2 Tb1 O1 -60.18(17) . .
O9 Tb2 Tb1 O1 11.04(17) . .
O10 Tb2 Tb1 O1 68.86(16) . .
O11 Tb2 Tb1 O1 129.96(18) . .
O3 Tb2 Tb1 O1 -95.7(2) . .
N1 Tb2 Tb1 O1 -75.55(14) . .
Tb3 Tb2 Tb1 O1 26.18(14) . .
O1 Tb2 Tb1 O16 109.9(2) . .
O14 Tb2 Tb1 O16 -140.8(2) . .
O13 Tb2 Tb1 O16 -72.0(2) . .
O12 Tb2 Tb1 O16 -23.6(2) . .
O2 Tb2 Tb1 O16 49.7(2) . .
O9 Tb2 Tb1 O16 120.9(2) . .
O10 Tb2 Tb1 O16 178.73(19) . .
O11 Tb2 Tb1 O16 -120.2(2) . .
O3 Tb2 Tb1 O16 14.2(2) . .
N1 Tb2 Tb1 O16 34.32(17) . .
Tb3 Tb2 Tb1 O16 136.05(17) . .
O1 Tb2 Tb1 O15 177.09(18) . .
O14 Tb2 Tb1 O15 -73.6(2) . .
O13 Tb2 Tb1 O15 -4.76(15) . .
O12 Tb2 Tb1 O15 43.60(16) . .
O2 Tb2 Tb1 O15 116.91(15) . .
O9 Tb2 Tb1 O15 -171.87(14) . .
O10 Tb2 Tb1 O15 -114.05(13) . .
O11 Tb2 Tb1 O15 -52.94(15) . .
O3 Tb2 Tb1 O15 81.43(19) . .
N1 Tb2 Tb1 O15 101.54(12) . .
Tb3 Tb2 Tb1 O15 -156.73(11) . .
O1 Tb2 Tb1 O11 -129.96(18) . .
O14 Tb2 Tb1 O11 -20.7(2) . .
O13 Tb2 Tb1 O11 48.18(15) . .
O12 Tb2 Tb1 O11 96.54(16) . .
O2 Tb2 Tb1 O11 169.86(15) . .
O9 Tb2 Tb1 O11 -118.92(14) . .
O10 Tb2 Tb1 O11 -61.11(14) . .
O3 Tb2 Tb1 O11 134.37(19) . .
N1 Tb2 Tb1 O11 154.48(12) . .
Tb3 Tb2 Tb1 O11 -103.78(11) . .
O1 Tb2 Tb1 O6 16.57(16) . .
O14 Tb2 Tb1 O6 125.87(19) . .
O13 Tb2 Tb1 O6 -165.29(14) . .
O12 Tb2 Tb1 O6 -116.92(14) . .
O2 Tb2 Tb1 O6 -43.61(13) . .
O9 Tb2 Tb1 O6 27.61(12) . .
O10 Tb2 Tb1 O6 85.43(12) . .
O11 Tb2 Tb1 O6 146.53(14) . .
O3 Tb2 Tb1 O6 -79.09(18) . .
N1 Tb2 Tb1 O6 -58.98(12) . .
Tb3 Tb2 Tb1 O6 42.75(9) . .
O1 Tb2 Tb1 O12 133.49(18) . .
O14 Tb2 Tb1 O12 -117.2(2) . .
O13 Tb2 Tb1 O12 -48.36(16) . .
O2 Tb2 Tb1 O12 73.31(15) . .
O9 Tb2 Tb1 O12 144.53(15) . .
O10 Tb2 Tb1 O12 -157.65(14) . .
O11 Tb2 Tb1 O12 -96.54(16) . .
O3 Tb2 Tb1 O12 37.83(19) . .
N1 Tb2 Tb1 O12 57.94(12) . .
Tb3 Tb2 Tb1 O12 159.67(12) . .
O1 Tb2 Tb1 O46 -104.3(2) . .
O14 Tb2 Tb1 O46 5.0(2) . .
O13 Tb2 Tb1 O46 73.87(19) . .
O12 Tb2 Tb1 O46 122.2(2) . .
O2 Tb2 Tb1 O46 -164.45(19) . .
O9 Tb2 Tb1 O46 -93.24(18) . .
O10 Tb2 Tb1 O46 -35.42(18) . .
O11 Tb2 Tb1 O46 25.69(19) . .
O3 Tb2 Tb1 O46 160.1(2) . .
N1 Tb2 Tb1 O46 -179.83(16) . .
Tb3 Tb2 Tb1 O46 -78.09(16) . .
O1 Tb2 Tb1 O5 74.14(16) . .
O14 Tb2 Tb1 O5 -176.56(19) . .
O13 Tb2 Tb1 O5 -107.72(13) . .
O12 Tb2 Tb1 O5 -59.35(14) . .
O2 Tb2 Tb1 O5 13.96(13) . .
O9 Tb2 Tb1 O5 85.18(12) . .
O10 Tb2 Tb1 O5 143.00(11) . .
O11 Tb2 Tb1 O5 -155.90(14) . .
O3 Tb2 Tb1 O5 -21.52(17) . .
N1 Tb2 Tb1 O5 -1.41(12) . .
Tb3 Tb2 Tb1 O5 100.32(8) . .
O1 Tb2 Tb1 O47 -64.53(17) . .
O14 Tb2 Tb1 O47 44.8(2) . .
O13 Tb2 Tb1 O47 113.62(15) . .
O12 Tb2 Tb1 O47 161.98(15) . .
O2 Tb2 Tb1 O47 -124.71(14) . .
O9 Tb2 Tb1 O47 -53.49(14) . .
O10 Tb2 Tb1 O47 4.33(13) . .
O11 Tb2 Tb1 O47 65.44(15) . .
O3 Tb2 Tb1 O47 -160.19(18) . .
N1 Tb2 Tb1 O47 -140.08(12) . .
Tb3 Tb2 Tb1 O47 -38.35(10) . .
O1 Tb2 Tb1 N10 -82.21(14) . .
O14 Tb2 Tb1 N10 27.09(17) . .
O13 Tb2 Tb1 N10 95.93(12) . .
O12 Tb2 Tb1 N10 144.30(12) . .
O2 Tb2 Tb1 N10 -142.39(12) . .
O9 Tb2 Tb1 N10 -71.17(12) . .
O10 Tb2 Tb1 N10 -13.35(12) . .
O11 Tb2 Tb1 N10 47.76(12) . .
O3 Tb2 Tb1 N10 -177.87(15) . .
N1 Tb2 Tb1 N10 -157.76(17) . .
Tb3 Tb2 Tb1 N10 -56.03(12) . .
O1 Tb2 Tb1 Tb4 32.09(14) . .
O14 Tb2 Tb1 Tb4 141.39(17) . .
O13 Tb2 Tb1 Tb4 -149.77(11) . .
O12 Tb2 Tb1 Tb4 -101.40(12) . .
O2 Tb2 Tb1 Tb4 -28.09(10) . .
O9 Tb2 Tb1 Tb4 43.13(9) . .
O10 Tb2 Tb1 Tb4 100.95(8) . .
O11 Tb2 Tb1 Tb4 162.06(11) . .
O3 Tb2 Tb1 Tb4 -63.57(15) . .
N1 Tb2 Tb1 Tb4 -43.46(12) . .
Tb3 Tb2 Tb1 Tb4 58.273(8) . .
O32 Tb4 Tb1 O1 -173.38(17) . .
O31 Tb4 Tb1 O1 -105.1(2) . .
O8 Tb4 Tb1 O1 -9.93(17) . .
O5 Tb4 Tb1 O1 135.63(19) . .
O49 Tb4 Tb1 O1 103.2(2) . .
O6 Tb4 Tb1 O1 -127.06(18) . .
O7 Tb4 Tb1 O1 -67.15(16) . .
O2 Tb4 Tb1 O1 57.62(17) . .
Tb3 Tb4 Tb1 O1 -24.83(14) . .
Tb5 Tb4 Tb1 O1 -175.06(14) . .
O1 Tb4 Tb1 O16 179.29(18) . .
O32 Tb4 Tb1 O16 5.91(14) . .
O31 Tb4 Tb1 O16 74.17(19) . .
O8 Tb4 Tb1 O16 169.36(14) . .
O5 Tb4 Tb1 O16 -45.08(16) . .
O49 Tb4 Tb1 O16 -77.49(18) . .
O6 Tb4 Tb1 O16 52.23(15) . .
O7 Tb4 Tb1 O16 112.15(14) . .
O2 Tb4 Tb1 O16 -123.09(14) . .
Tb3 Tb4 Tb1 O16 154.46(11) . .
Tb5 Tb4 Tb1 O16 4.24(11) . .
O1 Tb4 Tb1 O15 -112.5(2) . .
O32 Tb4 Tb1 O15 74.09(19) . .
O31 Tb4 Tb1 O15 142.3(2) . .
O8 Tb4 Tb1 O15 -122.46(19) . .
O5 Tb4 Tb1 O15 23.1(2) . .
O49 Tb4 Tb1 O15 -9.3(2) . .
O6 Tb4 Tb1 O15 120.4(2) . .
O7 Tb4 Tb1 O15 -179.68(19) . .
O2 Tb4 Tb1 O15 -54.91(19) . .
Tb3 Tb4 Tb1 O15 -137.36(17) . .
Tb5 Tb4 Tb1 O15 72.41(17) . .
O1 Tb4 Tb1 O11 -18.83(17) . .
O32 Tb4 Tb1 O11 167.79(13) . .
O31 Tb4 Tb1 O11 -123.96(18) . .
O8 Tb4 Tb1 O11 -28.76(13) . .
O5 Tb4 Tb1 O11 116.80(15) . .
O49 Tb4 Tb1 O11 84.39(17) . .
O6 Tb4 Tb1 O11 -145.89(14) . .
O7 Tb4 Tb1 O11 -85.98(12) . .
O2 Tb4 Tb1 O11 38.79(12) . .
Tb3 Tb4 Tb1 O11 -43.66(9) . .
Tb5 Tb4 Tb1 O11 166.11(9) . .
O1 Tb4 Tb1 O6 127.06(18) . .
O32 Tb4 Tb1 O6 -46.32(14) . .
O31 Tb4 Tb1 O6 21.93(19) . .
O8 Tb4 Tb1 O6 117.13(14) . .
O5 Tb4 Tb1 O6 -97.31(16) . .
O49 Tb4 Tb1 O6 -129.72(18) . .
O7 Tb4 Tb1 O6 59.91(14) . .
O2 Tb4 Tb1 O6 -175.32(14) . .
Tb3 Tb4 Tb1 O6 102.23(11) . .
Tb5 Tb4 Tb1 O6 -48.00(11) . .
O1 Tb4 Tb1 O12 -75.39(16) . .
O32 Tb4 Tb1 O12 111.23(12) . .
O31 Tb4 Tb1 O12 179.49(17) . .
O8 Tb4 Tb1 O12 -85.32(12) . .
O5 Tb4 Tb1 O12 60.25(14) . .
O49 Tb4 Tb1 O12 27.83(16) . .
O6 Tb4 Tb1 O12 157.55(14) . .
O7 Tb4 Tb1 O12 -142.53(11) . .
O2 Tb4 Tb1 O12 -17.77(12) . .
Tb3 Tb4 Tb1 O12 -100.22(8) . .
Tb5 Tb4 Tb1 O12 109.56(8) . .
O1 Tb4 Tb1 O46 98.6(2) . .
O32 Tb4 Tb1 O46 -74.8(2) . .
O31 Tb4 Tb1 O46 -6.5(2) . .
O8 Tb4 Tb1 O46 88.7(2) . .
O5 Tb4 Tb1 O46 -125.8(2) . .
O49 Tb4 Tb1 O46 -158.2(2) . .
O6 Tb4 Tb1 O46 -28.5(2) . .
O7 Tb4 Tb1 O46 31.4(2) . .
O2 Tb4 Tb1 O46 156.2(2) . .
Tb3 Tb4 Tb1 O46 73.76(18) . .
Tb5 Tb4 Tb1 O46 -76.46(18) . .
O1 Tb4 Tb1 O5 -135.63(19) . .
O32 Tb4 Tb1 O5 50.99(15) . .
O31 Tb4 Tb1 O5 119.2(2) . .
O8 Tb4 Tb1 O5 -145.56(15) . .
O49 Tb4 Tb1 O5 -32.41(19) . .
O6 Tb4 Tb1 O5 97.31(16) . .
O7 Tb4 Tb1 O5 157.22(14) . .
O2 Tb4 Tb1 O5 -78.02(15) . .
Tb3 Tb4 Tb1 O5 -160.46(12) . .
Tb5 Tb4 Tb1 O5 49.31(12) . .
O1 Tb4 Tb1 O47 60.68(18) . .
O32 Tb4 Tb1 O47 -112.70(14) . .
O31 Tb4 Tb1 O47 -44.45(19) . .
O8 Tb4 Tb1 O47 50.75(14) . .
O5 Tb4 Tb1 O47 -163.69(16) . .
O49 Tb4 Tb1 O47 163.90(17) . .
O6 Tb4 Tb1 O47 -66.38(15) . .
O7 Tb4 Tb1 O47 -6.47(13) . .
O2 Tb4 Tb1 O47 118.30(13) . .
Tb3 Tb4 Tb1 O47 35.85(10) . .
Tb5 Tb4 Tb1 O47 -114.38(10) . .
O1 Tb4 Tb1 N10 75.83(14) . .
O32 Tb4 Tb1 N10 -97.55(13) . .
O31 Tb4 Tb1 N10 -29.29(16) . .
O8 Tb4 Tb1 N10 65.90(13) . .
O5 Tb4 Tb1 N10 -148.53(13) . .
O49 Tb4 Tb1 N10 179.05(14) . .
O6 Tb4 Tb1 N10 -51.22(13) . .
O7 Tb4 Tb1 N10 8.69(13) . .
O2 Tb4 Tb1 N10 133.45(13) . .
Tb3 Tb4 Tb1 N10 51.00(13) . .
Tb5 Tb4 Tb1 N10 -99.22(13) . .
O1 Tb4 Tb1 Tb2 -32.60(14) . .
O32 Tb4 Tb1 Tb2 154.03(9) . .
O31 Tb4 Tb1 Tb2 -137.72(16) . .
O8 Tb4 Tb1 Tb2 -42.53(9) . .
O5 Tb4 Tb1 Tb2 103.04(12) . .
O49 Tb4 Tb1 Tb2 70.62(14) . .
O6 Tb4 Tb1 Tb2 -159.65(11) . .
O7 Tb4 Tb1 Tb2 -99.74(8) . .
O2 Tb4 Tb1 Tb2 25.02(9) . .
Tb3 Tb4 Tb1 Tb2 -57.426(8) . .
Tb5 Tb4 Tb1 Tb2 152.349(9) . .
O1 Tb2 Tb8 O15 5.28(14) . .
O14 Tb2 Tb8 O15 153.14(15) . .
O13 Tb2 Tb8 O15 -176.3(2) . .
O12 Tb2 Tb8 O15 -48.91(17) . .
O2 Tb2 Tb8 O15 -64.96(16) . .
O9 Tb2 Tb8 O15 81.6(4) . .
O10 Tb2 Tb8 O15 81.05(14) . .
O11 Tb2 Tb8 O15 56.70(16) . .
O3 Tb2 Tb8 O15 -120.44(17) . .
N1 Tb2 Tb8 O15 -92.83(16) . .
Tb3 Tb2 Tb8 O15 38.28(11) . .
Tb1 Tb2 Tb8 O15 4.37(11) . .
O1 Tb2 Tb8 O13 -178.39(19) . .
O14 Tb2 Tb8 O13 -30.5(2) . .
O12 Tb2 Tb8 O13 127.4(2) . .
O2 Tb2 Tb8 O13 111.4(2) . .
O9 Tb2 Tb8 O13 -102.1(4) . .
O10 Tb2 Tb8 O13 -102.62(18) . .
O11 Tb2 Tb8 O13 -127.0(2) . .
O3 Tb2 Tb8 O13 55.9(2) . .
N1 Tb2 Tb8 O13 83.49(16) . .
Tb3 Tb2 Tb8 O13 -145.39(16) . .
Tb1 Tb2 Tb8 O13 -179.31(16) . .
O1 Tb2 Tb8 O12 54.19(16) . .
O14 Tb2 Tb8 O12 -157.96(17) . .
O13 Tb2 Tb8 O12 -127.4(2) . .
O2 Tb2 Tb8 O12 -16.06(18) . .
O9 Tb2 Tb8 O12 130.5(4) . .
O10 Tb2 Tb8 O12 129.95(16) . .
O11 Tb2 Tb8 O12 105.61(18) . .
O3 Tb2 Tb8 O12 -71.53(19) . .
N1 Tb2 Tb8 O12 -43.93(16) . .
Tb3 Tb2 Tb8 O12 87.19(13) . .
Tb1 Tb2 Tb8 O12 53.27(13) . .
O1 Tb2 Tb8 O11 -51.42(15) . .
O14 Tb2 Tb8 O11 96.44(16) . .
O13 Tb2 Tb8 O11 127.0(2) . .
O12 Tb2 Tb8 O11 -105.61(18) . .
O2 Tb2 Tb8 O11 -121.66(17) . .
O9 Tb2 Tb8 O11 24.9(4) . .
O10 Tb2 Tb8 O11 24.35(15) . .
O3 Tb2 Tb8 O11 -177.14(18) . .
N1 Tb2 Tb8 O11 -149.53(16) . .
Tb3 Tb2 Tb8 O11 -18.42(12) . .
Tb1 Tb2 Tb8 O11 -52.33(12) . .
O1 Tb2 Tb8 O20 84.84(19) . .
O14 Tb2 Tb8 O20 -127.31(19) . .
O13 Tb2 Tb8 O20 -96.8(2) . .
O12 Tb2 Tb8 O20 30.7(2) . .
O2 Tb2 Tb8 O20 14.6(2) . .
O9 Tb2 Tb8 O20 161.2(4) . .
O10 Tb2 Tb8 O20 160.61(18) . .
O11 Tb2 Tb8 O20 136.3(2) . .
O3 Tb2 Tb8 O20 -40.9(2) . .
N1 Tb2 Tb8 O20 -13.27(16) . .
Tb3 Tb2 Tb8 O20 117.84(16) . .
Tb1 Tb2 Tb8 O20 83.92(16) . .
O1 Tb2 Tb8 O21 147.78(19) . .
O14 Tb2 Tb8 O21 -64.4(2) . .
O13 Tb2 Tb8 O21 -33.8(2) . .
O12 Tb2 Tb8 O21 93.6(2) . .
O2 Tb2 Tb8 O21 77.5(2) . .
O9 Tb2 Tb8 O21 -135.9(4) . .
O10 Tb2 Tb8 O21 -136.45(19) . .
O11 Tb2 Tb8 O21 -160.8(2) . .
O3 Tb2 Tb8 O21 22.1(2) . .
N1 Tb2 Tb8 O21 49.66(17) . .
Tb3 Tb2 Tb8 O21 -179.22(17) . .
Tb1 Tb2 Tb8 O21 146.86(17) . .
O1 Tb2 Tb8 O17 -126.23(16) . .
O14 Tb2 Tb8 O17 21.62(17) . .
O13 Tb2 Tb8 O17 52.2(2) . .
O12 Tb2 Tb8 O17 179.58(19) . .
O2 Tb2 Tb8 O17 163.52(18) . .
O9 Tb2 Tb8 O17 -49.9(4) . .
O10 Tb2 Tb8 O17 -50.47(16) . .
O11 Tb2 Tb8 O17 -74.82(18) . .
O3 Tb2 Tb8 O17 108.05(19) . .
N1 Tb2 Tb8 O17 135.65(16) . .
Tb3 Tb2 Tb8 O17 -93.23(13) . .
Tb1 Tb2 Tb8 O17 -127.15(13) . .
O1 Tb2 Tb8 O18 -80.5(2) . .
O14 Tb2 Tb8 O18 67.4(2) . .
O13 Tb2 Tb8 O18 97.9(3) . .
O12 Tb2 Tb8 O18 -134.7(2) . .
O2 Tb2 Tb8 O18 -150.7(2) . .
O9 Tb2 Tb8 O18 -4.1(5) . .
O10 Tb2 Tb8 O18 -4.7(2) . .
O11 Tb2 Tb8 O18 -29.0(2) . .
O3 Tb2 Tb8 O18 153.8(2) . .
N1 Tb2 Tb8 O18 -178.6(2) . .
Tb3 Tb2 Tb8 O18 -47.5(2) . .
Tb1 Tb2 Tb8 O18 -81.4(2) . .
O1 Tb2 Tb8 N2 -108.38(15) . .
O14 Tb2 Tb8 N2 39.47(15) . .
O13 Tb2 Tb8 N2 70.01(16) . .
O12 Tb2 Tb8 N2 -162.57(15) . .
O2 Tb2 Tb8 N2 -178.63(15) . .
O9 Tb2 Tb8 N2 -32.1(4) . .
O10 Tb2 Tb8 N2 -32.62(15) . .
O11 Tb2 Tb8 N2 -56.97(15) . .
O3 Tb2 Tb8 N2 125.90(15) . .
N1 Tb2 Tb8 N2 153.5(2) . .
Tb3 Tb2 Tb8 N2 -75.39(15) . .
Tb1 Tb2 Tb8 N2 -109.30(15) . .
O1 Tb2 Tb8 N3 118.98(19) . .
O14 Tb2 Tb8 N3 -93.17(19) . .
O13 Tb2 Tb8 N3 -62.64(19) . .
O12 Tb2 Tb8 N3 64.78(19) . .
O2 Tb2 Tb8 N3 48.73(19) . .
O9 Tb2 Tb8 N3 -164.7(4) . .
O10 Tb2 Tb8 N3 -165.26(19) . .
O11 Tb2 Tb8 N3 170.39(19) . .
O3 Tb2 Tb8 N3 -6.74(19) . .
N1 Tb2 Tb8 N3 20.9(2) . .
Tb3 Tb2 Tb8 N3 151.97(19) . .
Tb1 Tb2 Tb8 N3 118.06(19) . .
O1 Tb2 Tb8 Tb1 0.92(9) . .
O14 Tb2 Tb8 Tb1 148.77(11) . .
O13 Tb2 Tb8 Tb1 179.31(16) . .
O12 Tb2 Tb8 Tb1 -53.27(13) . .
O2 Tb2 Tb8 Tb1 -69.33(12) . .
O9 Tb2 Tb8 Tb1 77.2(4) . .
O10 Tb2 Tb8 Tb1 76.68(9) . .
O11 Tb2 Tb8 Tb1 52.33(12) . .
O3 Tb2 Tb8 Tb1 -124.80(14) . .
N1 Tb2 Tb8 Tb1 -97.20(16) . .
Tb3 Tb2 Tb8 Tb1 33.918(11) . .
O1 Tb1 Tb8 O15 -174.17(19) . .
O16 Tb1 Tb8 O15 -24.9(2) . .
O11 Tb1 Tb8 O15 133.3(2) . .
O6 Tb1 Tb8 O15 -102.3(4) . .
O12 Tb1 Tb8 O15 -121.8(2) . .
O46 Tb1 Tb8 O15 53.6(2) . .
O5 Tb1 Tb8 O15 -96.30(18) . .
O47 Tb1 Tb8 O15 103.8(2) . .
N10 Tb1 Tb8 O15 77.49(16) . .
Tb2 Tb1 Tb8 O15 -173.23(16) . .
Tb4 Tb1 Tb8 O15 -137.73(17) . .
O1 Tb1 Tb8 O13 -0.49(14) . .
O16 Tb1 Tb8 O13 148.82(15) . .
O15 Tb1 Tb8 O13 173.7(2) . .
O11 Tb1 Tb8 O13 -53.03(17) . .
O6 Tb1 Tb8 O13 71.4(3) . .
O12 Tb1 Tb8 O13 51.92(16) . .
O46 Tb1 Tb8 O13 -132.71(16) . .
O5 Tb1 Tb8 O13 77.38(14) . .
O47 Tb1 Tb8 O13 -82.55(16) . .
N10 Tb1 Tb8 O13 -108.83(12) . .
Tb2 Tb1 Tb8 O13 0.45(11) . .
Tb4 Tb1 Tb8 O13 35.95(11) . .
O1 Tb1 Tb8 O12 -52.41(15) . .
O16 Tb1 Tb8 O12 96.90(16) . .
O15 Tb1 Tb8 O12 121.8(2) . .
O11 Tb1 Tb8 O12 -104.95(18) . .
O6 Tb1 Tb8 O12 19.4(3) . .
O46 Tb1 Tb8 O12 175.37(17) . .
O5 Tb1 Tb8 O12 25.47(15) . .
O47 Tb1 Tb8 O12 -134.46(17) . .
N10 Tb1 Tb8 O12 -160.75(12) . .
Tb2 Tb1 Tb8 O12 -51.47(12) . .
Tb4 Tb1 Tb8 O12 -15.97(12) . .
O1 Tb1 Tb8 O11 52.54(16) . .
O16 Tb1 Tb8 O11 -158.15(17) . .
O15 Tb1 Tb8 O11 -133.3(2) . .
O6 Tb1 Tb8 O11 124.4(3) . .
O12 Tb1 Tb8 O11 104.95(18) . .
O46 Tb1 Tb8 O11 -79.68(18) . .
O5 Tb1 Tb8 O11 130.41(16) . .
O47 Tb1 Tb8 O11 -29.52(18) . .
N10 Tb1 Tb8 O11 -55.80(13) . .
Tb2 Tb1 Tb8 O11 53.48(13) . .
Tb4 Tb1 Tb8 O11 88.98(13) . .
O1 Tb1 Tb8 O20 -130.24(18) . .
O16 Tb1 Tb8 O20 19.07(18) . .
O15 Tb1 Tb8 O20 43.9(2) . .
O11 Tb1 Tb8 O20 177.2(2) . .
O6 Tb1 Tb8 O20 -58.4(3) . .
O12 Tb1 Tb8 O20 -77.83(19) . .
O46 Tb1 Tb8 O20 97.54(19) . .
O5 Tb1 Tb8 O20 -52.36(17) . .
O47 Tb1 Tb8 O20 147.71(19) . .
N10 Tb1 Tb8 O20 121.42(15) . .
Tb2 Tb1 Tb8 O20 -129.30(15) . .
Tb4 Tb1 Tb8 O20 -93.80(15) . .
O1 Tb1 Tb8 O21 -90.8(3) . .
O16 Tb1 Tb8 O21 58.5(3) . .
O15 Tb1 Tb8 O21 83.4(3) . .
O11 Tb1 Tb8 O21 -143.3(3) . .
O6 Tb1 Tb8 O21 -18.9(4) . .
O12 Tb1 Tb8 O21 -38.4(3) . .
O46 Tb1 Tb8 O21 137.0(3) . .
O5 Tb1 Tb8 O21 -12.9(3) . .
O47 Tb1 Tb8 O21 -172.8(3) . .
N10 Tb1 Tb8 O21 160.9(3) . .
Tb2 Tb1 Tb8 O21 -89.8(3) . .
Tb4 Tb1 Tb8 O21 -54.3(3) . .
O1 Tb1 Tb8 O17 80.83(18) . .
O16 Tb1 Tb8 O17 -129.87(18) . .
O15 Tb1 Tb8 O17 -105.0(2) . .
O11 Tb1 Tb8 O17 28.3(2) . .
O6 Tb1 Tb8 O17 152.7(3) . .
O12 Tb1 Tb8 O17 133.24(19) . .
O46 Tb1 Tb8 O17 -51.39(19) . .
O5 Tb1 Tb8 O17 158.70(17) . .
O47 Tb1 Tb8 O17 -1.23(19) . .
N10 Tb1 Tb8 O17 -27.51(15) . .
Tb2 Tb1 Tb8 O17 81.77(15) . .
Tb4 Tb1 Tb8 O17 117.27(15) . .
O1 Tb1 Tb8 O18 137.44(16) . .
O16 Tb1 Tb8 O18 -73.25(16) . .
O15 Tb1 Tb8 O18 -48.4(2) . .
O11 Tb1 Tb8 O18 84.91(18) . .
O6 Tb1 Tb8 O18 -150.7(3) . .
O12 Tb1 Tb8 O18 -170.15(17) . .
O46 Tb1 Tb8 O18 5.23(17) . .
O5 Tb1 Tb8 O18 -144.68(15) . .
O47 Tb1 Tb8 O18 55.39(17) . .
N10 Tb1 Tb8 O18 29.10(12) . .
Tb2 Tb1 Tb8 O18 138.38(12) . .
Tb4 Tb1 Tb8 O18 173.89(12) . .
O1 Tb1 Tb8 N2 111.77(14) . .
O16 Tb1 Tb8 N2 -98.92(14) . .
O15 Tb1 Tb8 N2 -74.05(16) . .
O11 Tb1 Tb8 N2 59.24(14) . .
O6 Tb1 Tb8 N2 -176.4(3) . .
O12 Tb1 Tb8 N2 164.18(14) . .
O46 Tb1 Tb8 N2 -20.45(14) . .
O5 Tb1 Tb8 N2 -170.35(14) . .
O47 Tb1 Tb8 N2 29.72(14) . .
N10 Tb1 Tb8 N2 3.43(19) . .
Tb2 Tb1 Tb8 N2 112.71(14) . .
Tb4 Tb1 Tb8 N2 148.21(14) . .
O1 Tb1 Tb8 N3 -117.95(18) . .
O16 Tb1 Tb8 N3 31.36(18) . .
O15 Tb1 Tb8 N3 56.22(18) . .
O11 Tb1 Tb8 N3 -170.49(18) . .
O6 Tb1 Tb8 N3 -46.1(3) . .
O12 Tb1 Tb8 N3 -65.54(18) . .
O46 Tb1 Tb8 N3 109.83(18) . .
O5 Tb1 Tb8 N3 -40.08(18) . .
O47 Tb1 Tb8 N3 160.00(18) . .
N10 Tb1 Tb8 N3 133.7(2) . .
Tb2 Tb1 Tb8 N3 -117.01(18) . .
Tb4 Tb1 Tb8 N3 -81.51(18) . .
O1 Tb1 Tb8 Tb2 -0.94(9) . .
O16 Tb1 Tb8 Tb2 148.37(11) . .
O15 Tb1 Tb8 Tb2 173.23(16) . .
O11 Tb1 Tb8 Tb2 -53.48(13) . .
O6 Tb1 Tb8 Tb2 70.9(3) . .
O12 Tb1 Tb8 Tb2 51.47(12) . .
O46 Tb1 Tb8 Tb2 -133.16(12) . .
O5 Tb1 Tb8 Tb2 76.94(8) . .
O47 Tb1 Tb8 Tb2 -82.99(12) . .
N10 Tb1 Tb8 Tb2 -109.28(12) . .
Tb4 Tb1 Tb8 Tb2 35.502(10) . .
O1 Tb4 Tb5 O32 174.19(18) . .
O31 Tb4 Tb5 O32 30.28(18) . .
O8 Tb4 Tb5 O32 99.7(4) . .
O5 Tb4 Tb5 O32 -128.4(2) . .
O49 Tb4 Tb5 O32 -53.56(19) . .
O6 Tb4 Tb5 O32 125.12(19) . .
O7 Tb4 Tb5 O32 100.53(17) . .
O2 Tb4 Tb5 O32 -121.36(18) . .
Tb1 Tb4 Tb5 O32 177.37(15) . .
Tb3 Tb4 Tb5 O32 141.79(15) . .
O1 Tb4 Tb5 O16 -7.43(14) . .
O32 Tb4 Tb5 O16 178.38(19) . .
O31 Tb4 Tb5 O16 -151.34(15) . .
O8 Tb4 Tb5 O16 -81.9(4) . .
O5 Tb4 Tb5 O16 49.94(17) . .
O49 Tb4 Tb5 O16 124.81(16) . .
O6 Tb4 Tb5 O16 -56.51(16) . .
O7 Tb4 Tb5 O16 -81.09(14) . .
O2 Tb4 Tb5 O16 57.02(15) . .
Tb1 Tb4 Tb5 O16 -4.25(11) . .
Tb3 Tb4 Tb5 O16 -39.84(11) . .
O1 Tb4 Tb5 O6 49.07(15) . .
O32 Tb4 Tb5 O6 -125.12(19) . .
O31 Tb4 Tb5 O6 -94.84(16) . .
O8 Tb4 Tb5 O6 -25.4(4) . .
O5 Tb4 Tb5 O6 106.45(18) . .
O49 Tb4 Tb5 O6 -178.68(17) . .
O7 Tb4 Tb5 O6 -24.59(15) . .
O2 Tb4 Tb5 O6 113.53(16) . .
Tb1 Tb4 Tb5 O6 52.25(12) . .
Tb3 Tb4 Tb5 O6 16.67(12) . .
O1 Tb4 Tb5 O40 -149.5(3) . .
O32 Tb4 Tb5 O40 36.3(3) . .
O31 Tb4 Tb5 O40 66.6(3) . .
O8 Tb4 Tb5 O40 136.1(4) . .
O5 Tb4 Tb5 O40 -92.1(3) . .
O49 Tb4 Tb5 O40 -17.2(3) . .
O6 Tb4 Tb5 O40 161.5(3) . .
O7 Tb4 Tb5 O40 136.9(3) . .
O2 Tb4 Tb5 O40 -85.0(3) . .
Tb1 Tb4 Tb5 O40 -146.3(3) . .
Tb3 Tb4 Tb5 O40 178.1(3) . .
O1 Tb4 Tb5 O5 -57.37(16) . .
O32 Tb4 Tb5 O5 128.4(2) . .
O31 Tb4 Tb5 O5 158.72(16) . .
O8 Tb4 Tb5 O5 -131.8(4) . .
O49 Tb4 Tb5 O5 74.87(17) . .
O6 Tb4 Tb5 O5 -106.45(18) . .
O7 Tb4 Tb5 O5 -131.03(15) . .
O2 Tb4 Tb5 O5 7.08(16) . .
Tb1 Tb4 Tb5 O5 -54.19(13) . .
Tb3 Tb4 Tb5 O5 -89.77(13) . .
O1 Tb4 Tb5 O43 120.35(17) . .
O32 Tb4 Tb5 O43 -53.8(2) . .
O31 Tb4 Tb5 O43 -23.56(18) . .
O8 Tb4 Tb5 O43 45.9(4) . .
O5 Tb4 Tb5 O43 177.7(2) . .
O49 Tb4 Tb5 O43 -107.40(19) . .
O6 Tb4 Tb5 O43 71.28(19) . .
O7 Tb4 Tb5 O43 46.69(17) . .
O2 Tb4 Tb5 O43 -175.19(18) . .
Tb1 Tb4 Tb5 O43 123.53(15) . .
Tb3 Tb4 Tb5 O43 87.95(15) . .
O1 Tb4 Tb5 O39 -91.33(17) . .
O32 Tb4 Tb5 O39 94.5(2) . .
O31 Tb4 Tb5 O39 124.76(17) . .
O8 Tb4 Tb5 O39 -165.8(4) . .
O5 Tb4 Tb5 O39 -33.96(19) . .
O49 Tb4 Tb5 O39 40.92(18) . .
O6 Tb4 Tb5 O39 -140.40(19) . .
O7 Tb4 Tb5 O39 -164.99(16) . .
O2 Tb4 Tb5 O39 -26.87(17) . .
Tb1 Tb4 Tb5 O39 -88.15(14) . .
Tb3 Tb4 Tb5 O39 -123.73(14) . .
O1 Tb4 Tb5 O42 72.7(2) . .
O32 Tb4 Tb5 O42 -101.5(3) . .
O31 Tb4 Tb5 O42 -71.2(2) . .
O8 Tb4 Tb5 O42 -1.8(4) . .
O5 Tb4 Tb5 O42 130.1(2) . .
O49 Tb4 Tb5 O42 -155.1(2) . .
O6 Tb4 Tb5 O42 23.6(2) . .
O7 Tb4 Tb5 O42 -1.0(2) . .
O2 Tb4 Tb5 O42 137.1(2) . .
Tb1 Tb4 Tb5 O42 75.9(2) . .
Tb3 Tb4 Tb5 O42 40.3(2) . .
O1 Tb4 Tb5 N9 105.6(2) . .
O32 Tb4 Tb5 N9 -68.6(2) . .
O31 Tb4 Tb5 N9 -38.3(2) . .
O8 Tb4 Tb5 N9 31.2(3) . .
O5 Tb4 Tb5 N9 163.0(2) . .
O49 Tb4 Tb5 N9 -122.1(2) . .
O6 Tb4 Tb5 N9 56.5(2) . .
O7 Tb4 Tb5 N9 31.9(2) . .
O2 Tb4 Tb5 N9 170.1(2) . .
Tb1 Tb4 Tb5 N9 108.8(2) . .
Tb3 Tb4 Tb5 N9 73.2(2) . .
O1 Tb4 Tb5 N8 -121.51(16) . .
O32 Tb4 Tb5 N8 64.30(16) . .
O31 Tb4 Tb5 N8 94.58(16) . .
O8 Tb4 Tb5 N8 164.0(3) . .
O5 Tb4 Tb5 N8 -64.14(16) . .
O49 Tb4 Tb5 N8 10.73(16) . .
O6 Tb4 Tb5 N8 -170.59(16) . .
O7 Tb4 Tb5 N8 164.83(16) . .
O2 Tb4 Tb5 N8 -57.06(16) . .
Tb1 Tb4 Tb5 N8 -118.33(16) . .
Tb3 Tb4 Tb5 N8 -153.91(16) . .
O1 Tb4 Tb5 Tb1 -3.18(9) . .
O32 Tb4 Tb5 Tb1 -177.37(15) . .
O31 Tb4 Tb5 Tb1 -147.09(10) . .
O8 Tb4 Tb5 Tb1 -77.6(3) . .
O5 Tb4 Tb5 Tb1 54.19(13) . .
O49 Tb4 Tb5 Tb1 129.07(11) . .
O6 Tb4 Tb5 Tb1 -52.25(12) . .
O7 Tb4 Tb5 Tb1 -76.84(8) . .
O2 Tb4 Tb5 Tb1 61.28(10) . .
Tb3 Tb4 Tb5 Tb1 -35.580(10) . .
O1 Tb1 Tb5 O32 1.54(13) . .
O16 Tb1 Tb5 O32 -175.1(2) . .
O15 Tb1 Tb5 O32 -147.27(14) . .
O11 Tb1 Tb5 O32 -71.9(4) . .
O6 Tb1 Tb5 O32 51.93(16) . .
O12 Tb1 Tb5 O32 -76.56(13) . .
O46 Tb1 Tb5 O32 135.12(15) . .
O5 Tb1 Tb5 O32 -52.96(15) . .
O47 Tb1 Tb5 O32 83.37(16) . .
N10 Tb1 Tb5 O32 110.82(12) . .
Tb2 Tb1 Tb5 O32 -34.15(10) . .
Tb4 Tb1 Tb5 O32 -1.69(10) . .
O1 Tb1 Tb5 O16 176.6(2) . .
O15 Tb1 Tb5 O16 27.8(2) . .
O11 Tb1 Tb5 O16 103.2(4) . .
O6 Tb1 Tb5 O16 -133.0(2) . .
O12 Tb1 Tb5 O16 98.49(19) . .
O46 Tb1 Tb5 O16 -49.8(2) . .
O5 Tb1 Tb5 O16 122.1(2) . .
O47 Tb1 Tb5 O16 -101.6(2) . .
N10 Tb1 Tb5 O16 -74.13(17) . .
Tb2 Tb1 Tb5 O16 140.90(17) . .
Tb4 Tb1 Tb5 O16 173.36(17) . .
O1 Tb1 Tb5 O6 -50.40(16) . .
O16 Tb1 Tb5 O6 133.0(2) . .
O15 Tb1 Tb5 O6 160.80(16) . .
O11 Tb1 Tb5 O6 -123.8(4) . .
O12 Tb1 Tb5 O6 -128.50(15) . .
O46 Tb1 Tb5 O6 83.19(17) . .
O5 Tb1 Tb5 O6 -104.90(17) . .
O47 Tb1 Tb5 O6 31.43(18) . .
N10 Tb1 Tb5 O6 58.89(13) . .
Tb2 Tb1 Tb5 O6 -86.09(13) . .
Tb4 Tb1 Tb5 O6 -53.63(13) . .
O1 Tb1 Tb5 O40 89.6(4) . .
O16 Tb1 Tb5 O40 -87.0(5) . .
O15 Tb1 Tb5 O40 -59.2(5) . .
O11 Tb1 Tb5 O40 16.2(6) . .
O6 Tb1 Tb5 O40 140.0(5) . .
O12 Tb1 Tb5 O40 11.5(4) . .
O46 Tb1 Tb5 O40 -136.8(5) . .
O5 Tb1 Tb5 O40 35.1(5) . .
O47 Tb1 Tb5 O40 171.5(5) . .
N10 Tb1 Tb5 O40 -161.1(4) . .
Tb2 Tb1 Tb5 O40 53.9(4) . .
Tb4 Tb1 Tb5 O40 86.4(4) . .
O1 Tb1 Tb5 O5 54.50(15) . .
O16 Tb1 Tb5 O5 -122.1(2) . .
O15 Tb1 Tb5 O5 -94.30(16) . .
O11 Tb1 Tb5 O5 -18.9(4) . .
O6 Tb1 Tb5 O5 104.90(17) . .
O12 Tb1 Tb5 O5 -23.60(14) . .
O46 Tb1 Tb5 O5 -171.91(17) . .
O47 Tb1 Tb5 O5 136.33(17) . .
N10 Tb1 Tb5 O5 163.79(12) . .
Tb2 Tb1 Tb5 O5 18.81(12) . .
Tb4 Tb1 Tb5 O5 51.27(12) . .
O1 Tb1 Tb5 O43 -80.78(18) . .
O16 Tb1 Tb5 O43 102.6(2) . .
O15 Tb1 Tb5 O43 130.42(19) . .
O11 Tb1 Tb5 O43 -154.2(4) . .
O6 Tb1 Tb5 O43 -30.4(2) . .
O12 Tb1 Tb5 O43 -158.88(18) . .
O46 Tb1 Tb5 O43 52.8(2) . .
O5 Tb1 Tb5 O43 -135.3(2) . .
O47 Tb1 Tb5 O43 1.1(2) . .
N10 Tb1 Tb5 O43 28.51(16) . .
Tb2 Tb1 Tb5 O43 -116.47(16) . .
Tb4 Tb1 Tb5 O43 -84.01(16) . .
O1 Tb1 Tb5 O39 128.06(17) . .
O16 Tb1 Tb5 O39 -48.5(2) . .
O15 Tb1 Tb5 O39 -20.74(17) . .
O11 Tb1 Tb5 O39 54.7(4) . .
O6 Tb1 Tb5 O39 178.46(19) . .
O12 Tb1 Tb5 O39 49.96(16) . .
O46 Tb1 Tb5 O39 -98.35(18) . .
O5 Tb1 Tb5 O39 73.56(18) . .
O47 Tb1 Tb5 O39 -150.11(18) . .
N10 Tb1 Tb5 O39 -122.65(14) . .
Tb2 Tb1 Tb5 O39 92.37(14) . .
Tb4 Tb1 Tb5 O39 124.83(14) . .
O1 Tb1 Tb5 O42 -139.64(15) . .
O16 Tb1 Tb5 O42 43.8(2) . .
O15 Tb1 Tb5 O42 71.56(16) . .
O11 Tb1 Tb5 O42 147.0(4) . .
O6 Tb1 Tb5 O42 -89.24(17) . .
O12 Tb1 Tb5 O42 142.26(15) . .
O46 Tb1 Tb5 O42 -6.05(17) . .
O5 Tb1 Tb5 O42 165.86(17) . .
O47 Tb1 Tb5 O42 -57.81(17) . .
N10 Tb1 Tb5 O42 -30.35(12) . .
Tb2 Tb1 Tb5 O42 -175.33(12) . .
Tb4 Tb1 Tb5 O42 -142.87(12) . .
O1 Tb1 Tb5 N9 -114.14(18) . .
O16 Tb1 Tb5 N9 69.28(18) . .
O15 Tb1 Tb5 N9 97.06(18) . .
O11 Tb1 Tb5 N9 172.5(3) . .
O6 Tb1 Tb5 N9 -63.74(18) . .
O12 Tb1 Tb5 N9 167.77(18) . .
O46 Tb1 Tb5 N9 19.45(18) . .
O5 Tb1 Tb5 N9 -168.64(18) . .
O47 Tb1 Tb5 N9 -32.30(18) . .
N10 Tb1 Tb5 N9 -4.8(2) . .
Tb2 Tb1 Tb5 N9 -149.82(18) . .
Tb4 Tb1 Tb5 N9 -117.36(18) . .
O1 Tb1 Tb5 N8 112.78(19) . .
O16 Tb1 Tb5 N8 -63.80(19) . .
O15 Tb1 Tb5 N8 -36.02(19) . .
O11 Tb1 Tb5 N8 39.4(3) . .
O6 Tb1 Tb5 N8 163.18(19) . .
O12 Tb1 Tb5 N8 34.69(19) . .
O46 Tb1 Tb5 N8 -113.63(19) . .
O5 Tb1 Tb5 N8 58.28(19) . .
O47 Tb1 Tb5 N8 -165.38(19) . .
N10 Tb1 Tb5 N8 -137.9(2) . .
Tb2 Tb1 Tb5 N8 77.10(19) . .
Tb4 Tb1 Tb5 N8 109.56(19) . .
O1 Tb1 Tb5 Tb4 3.23(9) . .
O16 Tb1 Tb5 Tb4 -173.36(17) . .
O15 Tb1 Tb5 Tb4 -145.57(11) . .
O11 Tb1 Tb5 Tb4 -70.2(3) . .
O6 Tb1 Tb5 Tb4 53.63(13) . .
O12 Tb1 Tb5 Tb4 -74.87(8) . .
O46 Tb1 Tb5 Tb4 136.82(12) . .
O5 Tb1 Tb5 Tb4 -51.27(12) . .
O47 Tb1 Tb5 Tb4 85.06(12) . .
N10 Tb1 Tb5 Tb4 112.52(12) . .
Tb2 Tb1 Tb5 Tb4 -32.460(10) . .
O1 Tb3 Tb7 O23 -178.55(18) . .
O24 Tb3 Tb7 O23 31.94(18) . .
O45 Tb3 Tb7 O23 -62.27(19) . .
O10 Tb3 Tb7 O23 -127.79(19) . .
O7 Tb3 Tb7 O23 105.7(4) . .
O9 Tb3 Tb7 O23 126.85(19) . .
O8 Tb3 Tb7 O23 103.62(17) . .
Tb2 Tb3 Tb7 O23 179.41(15) . .
Tb4 Tb3 Tb7 O23 145.50(15) . .
Tb6 Tb3 Tb7 O23 66.19(15) . .
O1 Tb3 Tb7 O14 -1.60(15) . .
O24 Tb3 Tb7 O14 -151.11(15) . .
O23 Tb3 Tb7 O14 176.95(19) . .
O45 Tb3 Tb7 O14 114.69(16) . .
O10 Tb3 Tb7 O14 49.17(17) . .
O7 Tb3 Tb7 O14 -77.3(4) . .
O9 Tb3 Tb7 O14 -56.20(17) . .
O8 Tb3 Tb7 O14 -79.42(14) . .
Tb2 Tb3 Tb7 O14 -3.64(11) . .
Tb4 Tb3 Tb7 O14 -37.54(11) . .
Tb6 Tb3 Tb7 O14 -116.86(11) . .
O1 Tb3 Tb7 O9 54.59(16) . .
O24 Tb3 Tb7 O9 -94.91(16) . .
O23 Tb3 Tb7 O9 -126.85(19) . .
O45 Tb3 Tb7 O9 170.88(17) . .
O10 Tb3 Tb7 O9 105.36(17) . .
O7 Tb3 Tb7 O9 -21.1(4) . .
O8 Tb3 Tb7 O9 -23.23(15) . .
Tb2 Tb3 Tb7 O9 52.55(12) . .
Tb4 Tb3 Tb7 O9 18.65(12) . .
Tb6 Tb3 Tb7 O9 -60.67(12) . .
O1 Tb3 Tb7 O10 -50.77(16) . .
O24 Tb3 Tb7 O10 159.73(16) . .
O23 Tb3 Tb7 O10 127.79(19) . .
O45 Tb3 Tb7 O10 65.52(17) . .
O7 Tb3 Tb7 O10 -126.5(4) . .
O9 Tb3 Tb7 O10 -105.36(17) . .
O8 Tb3 Tb7 O10 -128.59(15) . .
Tb2 Tb3 Tb7 O10 -52.81(12) . .
Tb4 Tb3 Tb7 O10 -86.71(12) . .
Tb6 Tb3 Tb7 O10 -166.03(12) . .
O1 Tb3 Tb7 O26 -136.33(16) . .
O24 Tb3 Tb7 O26 74.17(16) . .
O23 Tb3 Tb7 O26 42.22(16) . .
O45 Tb3 Tb7 O26 -20.04(16) . .
O10 Tb3 Tb7 O26 -85.56(16) . .
O7 Tb3 Tb7 O26 148.0(4) . .
O9 Tb3 Tb7 O26 169.08(16) . .
O8 Tb3 Tb7 O26 145.85(16) . .
Tb2 Tb3 Tb7 O26 -138.37(16) . .
Tb4 Tb3 Tb7 O26 -172.27(16) . .
Tb6 Tb3 Tb7 O26 108.41(16) . .
O1 Tb3 Tb7 O25 -81.34(18) . .
O24 Tb3 Tb7 O25 129.15(18) . .
O23 Tb3 Tb7 O25 97.2(2) . .
O45 Tb3 Tb7 O25 34.94(19) . .
O10 Tb3 Tb7 O25 -30.6(2) . .
O7 Tb3 Tb7 O25 -157.1(4) . .
O9 Tb3 Tb7 O25 -135.9(2) . .
O8 Tb3 Tb7 O25 -159.17(17) . .
Tb2 Tb3 Tb7 O25 -83.38(15) . .
Tb4 Tb3 Tb7 O25 -117.29(15) . .
Tb6 Tb3 Tb7 O25 163.40(15) . .
O1 Tb3 Tb7 O29 80.7(3) . .
O24 Tb3 Tb7 O29 -68.8(3) . .
O23 Tb3 Tb7 O29 -100.7(3) . .
O45 Tb3 Tb7 O29 -163.0(3) . .
O10 Tb3 Tb7 O29 131.5(3) . .
O7 Tb3 Tb7 O29 5.0(4) . .
O9 Tb3 Tb7 O29 26.1(3) . .
O8 Tb3 Tb7 O29 2.9(3) . .
Tb2 Tb3 Tb7 O29 78.7(3) . .
Tb4 Tb3 Tb7 O29 44.8(3) . .
Tb6 Tb3 Tb7 O29 -34.5(3) . .
O1 Tb3 Tb7 O28 128.37(18) . .
O24 Tb3 Tb7 O28 -21.14(18) . .
O23 Tb3 Tb7 O28 -53.08(18) . .
O45 Tb3 Tb7 O28 -115.35(18) . .
O10 Tb3 Tb7 O28 179.13(18) . .
O7 Tb3 Tb7 O28 52.6(4) . .
O9 Tb3 Tb7 O28 73.77(18) . .
O8 Tb3 Tb7 O28 50.55(18) . .
Tb2 Tb3 Tb7 O28 126.33(18) . .
Tb4 Tb3 Tb7 O28 92.43(18) . .
Tb6 Tb3 Tb7 O28 13.11(18) . .
O1 Tb3 Tb7 N5 114.3(2) . .
O24 Tb3 Tb7 N5 -35.2(2) . .
O23 Tb3 Tb7 N5 -67.1(2) . .
O45 Tb3 Tb7 N5 -129.4(2) . .
O10 Tb3 Tb7 N5 165.1(2) . .
O7 Tb3 Tb7 N5 38.6(4) . .
O9 Tb3 Tb7 N5 59.7(2) . .
O8 Tb3 Tb7 N5 36.5(2) . .
Tb2 Tb3 Tb7 N5 112.3(2) . .
Tb4 Tb3 Tb7 N5 78.4(2) . .
Tb6 Tb3 Tb7 N5 -1.0(2) . .
O1 Tb3 Tb7 N4 -112.14(12) . .
O24 Tb3 Tb7 N4 98.36(12) . .
O23 Tb3 Tb7 N4 66.42(15) . .
O45 Tb3 Tb7 N4 4.15(12) . .
O10 Tb3 Tb7 N4 -61.37(12) . .
O7 Tb3 Tb7 N4 172.1(4) . .
O9 Tb3 Tb7 N4 -166.73(12) . .
O8 Tb3 Tb7 N4 170.04(12) . .
Tb2 Tb3 Tb7 N4 -114.18(12) . .
Tb4 Tb3 Tb7 N4 -148.08(12) . .
Tb6 Tb3 Tb7 N4 132.60(12) . .
O1 Tb3 Tb7 Tb2 2.04(10) . .
O24 Tb3 Tb7 Tb2 -147.46(10) . .
O23 Tb3 Tb7 Tb2 -179.41(15) . .
O45 Tb3 Tb7 Tb2 118.33(11) . .
O10 Tb3 Tb7 Tb2 52.81(12) . .
O7 Tb3 Tb7 Tb2 -73.7(4) . .
O9 Tb3 Tb7 Tb2 -52.55(12) . .
O8 Tb3 Tb7 Tb2 -75.78(8) . .
Tb4 Tb3 Tb7 Tb2 -33.902(10) . .
Tb6 Tb3 Tb7 Tb2 -113.220(13) . .
O1 Tb2 Tb7 O23 -2.36(13) . .
O14 Tb2 Tb7 O23 -174.7(2) . .
O13 Tb2 Tb7 O23 -152.97(15) . .
O12 Tb2 Tb7 O23 -77.3(4) . .
O2 Tb2 Tb7 O23 67.88(16) . .
O9 Tb2 Tb7 O23 53.10(16) . .
O10 Tb2 Tb7 O23 -52.18(16) . .
O11 Tb2 Tb7 O23 -79.04(13) . .
O3 Tb2 Tb7 O23 122.90(16) . .
N1 Tb2 Tb7 O23 95.78(16) . .
Tb3 Tb2 Tb7 O23 -0.38(10) . .
Tb1 Tb2 Tb7 O23 -35.86(10) . .
O1 Tb2 Tb7 O14 172.3(2) . .
O13 Tb2 Tb7 O14 21.7(2) . .
O12 Tb2 Tb7 O14 97.4(4) . .
O2 Tb2 Tb7 O14 -117.4(2) . .
O9 Tb2 Tb7 O14 -132.2(2) . .
O10 Tb2 Tb7 O14 122.5(2) . .
O11 Tb2 Tb7 O14 95.65(19) . .
O3 Tb2 Tb7 O14 -62.4(2) . .
N1 Tb2 Tb7 O14 -89.54(18) . .
Tb3 Tb2 Tb7 O14 174.30(18) . .
Tb1 Tb2 Tb7 O14 138.82(18) . .
O1 Tb2 Tb7 O9 -55.46(16) . .
O14 Tb2 Tb7 O9 132.2(2) . .
O13 Tb2 Tb7 O9 153.93(17) . .
O12 Tb2 Tb7 O9 -130.4(4) . .
O2 Tb2 Tb7 O9 14.78(18) . .
O10 Tb2 Tb7 O9 -105.28(18) . .
O11 Tb2 Tb7 O9 -132.14(15) . .
O3 Tb2 Tb7 O9 69.79(18) . .
N1 Tb2 Tb7 O9 42.68(16) . .
Tb3 Tb2 Tb7 O9 -53.49(13) . .
Tb1 Tb2 Tb7 O9 -88.97(13) . .
O1 Tb2 Tb7 O10 49.81(15) . .
O14 Tb2 Tb7 O10 -122.5(2) . .
O13 Tb2 Tb7 O10 -100.79(17) . .
O12 Tb2 Tb7 O10 -25.1(4) . .
O2 Tb2 Tb7 O10 120.06(18) . .
O9 Tb2 Tb7 O10 105.28(18) . .
O11 Tb2 Tb7 O10 -26.86(15) . .
O3 Tb2 Tb7 O10 175.07(18) . .
N1 Tb2 Tb7 O10 147.96(16) . .
Tb3 Tb2 Tb7 O10 51.79(12) . .
Tb1 Tb2 Tb7 O10 16.31(12) . .
O1 Tb2 Tb7 O26 79.4(2) . .
O14 Tb2 Tb7 O26 -92.9(2) . .
O13 Tb2 Tb7 O26 -71.2(2) . .
O12 Tb2 Tb7 O26 4.5(4) . .
O2 Tb2 Tb7 O26 149.7(2) . .
O9 Tb2 Tb7 O26 134.9(2) . .
O10 Tb2 Tb7 O26 29.6(2) . .
O11 Tb2 Tb7 O26 2.7(2) . .
O3 Tb2 Tb7 O26 -155.3(2) . .
N1 Tb2 Tb7 O26 177.6(3) . .
Tb3 Tb2 Tb7 O26 81.4(2) . .
Tb1 Tb2 Tb7 O26 45.9(2) . .
O1 Tb2 Tb7 O25 127.55(18) . .
O14 Tb2 Tb7 O25 -44.8(2) . .
O13 Tb2 Tb7 O25 -23.06(19) . .
O12 Tb2 Tb7 O25 52.6(4) . .
O2 Tb2 Tb7 O25 -162.2(2) . .
O9 Tb2 Tb7 O25 -177.0(2) . .
O10 Tb2 Tb7 O25 77.7(2) . .
O11 Tb2 Tb7 O25 50.88(17) . .
O3 Tb2 Tb7 O25 -107.2(2) . .
N1 Tb2 Tb7 O25 -134.31(16) . .
Tb3 Tb2 Tb7 O25 129.53(15) . .
Tb1 Tb2 Tb7 O25 94.05(15) . .
O1 Tb2 Tb7 O29 -143.33(16) . .
O14 Tb2 Tb7 O29 44.35(18) . .
O13 Tb2 Tb7 O29 66.06(16) . .
O12 Tb2 Tb7 O29 141.7(4) . .
O2 Tb2 Tb7 O29 -73.09(16) . .
O9 Tb2 Tb7 O29 -87.87(16) . .
O10 Tb2 Tb7 O29 166.85(16) . .
O11 Tb2 Tb7 O29 139.99(16) . .
O3 Tb2 Tb7 O29 -18.07(16) . .
N1 Tb2 Tb7 O29 -45.2(2) . .
Tb3 Tb2 Tb7 O29 -141.35(16) . .
Tb1 Tb2 Tb7 O29 -176.83(16) . .
O1 Tb2 Tb7 O28 -81.56(16) . .
O14 Tb2 Tb7 O28 106.12(18) . .
O13 Tb2 Tb7 O28 127.84(16) . .
O12 Tb2 Tb7 O28 -156.5(4) . .
O2 Tb2 Tb7 O28 -11.31(16) . .
O9 Tb2 Tb7 O28 -26.09(16) . .
O10 Tb2 Tb7 O28 -131.37(16) . .
O11 Tb2 Tb7 O28 -158.23(16) . .
O3 Tb2 Tb7 O28 43.70(16) . .
N1 Tb2 Tb7 O28 16.6(2) . .
Tb3 Tb2 Tb7 O28 -79.58(16) . .
Tb1 Tb2 Tb7 O28 -115.06(16) . .
O1 Tb2 Tb7 N5 -114.9(2) . .
O14 Tb2 Tb7 N5 72.8(2) . .
O13 Tb2 Tb7 N5 94.5(2) . .
O12 Tb2 Tb7 N5 170.2(4) . .
O2 Tb2 Tb7 N5 -44.6(2) . .
O9 Tb2 Tb7 N5 -59.4(2) . .
O10 Tb2 Tb7 N5 -164.7(2) . .
O11 Tb2 Tb7 N5 168.4(2) . .
O3 Tb2 Tb7 N5 10.4(2) . .
N1 Tb2 Tb7 N5 -16.7(3) . .
Tb3 Tb2 Tb7 N5 -112.9(2) . .
Tb1 Tb2 Tb7 N5 -148.4(2) . .
O1 Tb2 Tb7 N4 108.41(15) . .
O14 Tb2 Tb7 N4 -63.92(18) . .
O13 Tb2 Tb7 N4 -42.20(15) . .
O12 Tb2 Tb7 N4 33.5(4) . .
O2 Tb2 Tb7 N4 178.65(15) . .
O9 Tb2 Tb7 N4 163.87(15) . .
O10 Tb2 Tb7 N4 58.59(15) . .
O11 Tb2 Tb7 N4 31.73(15) . .
O3 Tb2 Tb7 N4 -126.34(15) . .
N1 Tb2 Tb7 N4 -153.5(2) . .
Tb3 Tb2 Tb7 N4 110.39(15) . .
Tb1 Tb2 Tb7 N4 74.90(15) . .
O1 Tb2 Tb7 Tb3 -1.98(9) . .
O14 Tb2 Tb7 Tb3 -174.30(18) . .
O13 Tb2 Tb7 Tb3 -152.59(11) . .
O12 Tb2 Tb7 Tb3 -76.9(4) . .
O2 Tb2 Tb7 Tb3 68.27(13) . .
O9 Tb2 Tb7 Tb3 53.49(13) . .
O10 Tb2 Tb7 Tb3 -51.79(12) . .
O11 Tb2 Tb7 Tb3 -78.66(8) . .
O3 Tb2 Tb7 Tb3 123.28(13) . .
N1 Tb2 Tb7 Tb3 96.16(16) . .
Tb1 Tb2 Tb7 Tb3 -35.481(10) . .
O31 Tb6 O8 C3 110.7(3) . .
O24 Tb6 O8 C3 -92.2(3) . .
O7 Tb6 O8 C3 -172.2(3) . .
O34 Tb6 O8 C3 -97.1(4) . .
O37 Tb6 O8 C3 37.1(3) . .
O33 Tb6 O8 C3 140.6(3) . .
O36 Tb6 O8 C3 -13.5(3) . .
N7 Tb6 O8 C3 11.8(3) . .
N6 Tb6 O8 C3 -158.8(5) . .
Tb3 Tb6 O8 C3 -127.3(3) . .
Tb4 Tb6 O8 C3 140.0(3) . .
O31 Tb6 O8 Tb4 -29.31(13) . .
O24 Tb6 O8 Tb4 127.81(15) . .
O7 Tb6 O8 Tb4 47.80(12) . .
O34 Tb6 O8 Tb4 122.9(3) . .
O37 Tb6 O8 Tb4 -102.91(13) . .
O33 Tb6 O8 Tb4 0.7(3) . .
O36 Tb6 O8 Tb4 -153.46(13) . .
N7 Tb6 O8 Tb4 -128.20(9) . .
N6 Tb6 O8 Tb4 61.2(4) . .
Tb3 Tb6 O8 Tb4 92.72(13) . .
O31 Tb6 O8 Tb3 -122.03(14) . .
O24 Tb6 O8 Tb3 35.09(12) . .
O7 Tb6 O8 Tb3 -44.92(11) . .
O34 Tb6 O8 Tb3 30.2(3) . .
O37 Tb6 O8 Tb3 164.37(12) . .
O33 Tb6 O8 Tb3 -92.1(3) . .
O36 Tb6 O8 Tb3 113.82(12) . .
N7 Tb6 O8 Tb3 139.08(9) . .
N6 Tb6 O8 Tb3 -31.5(4) . .
Tb4 Tb6 O8 Tb3 -92.72(13) . .
O1 Tb4 O8 C3 96.4(3) . .
O32 Tb4 O8 C3 -103.9(3) . .
O31 Tb4 O8 C3 -113.2(3) . .
O5 Tb4 O8 C3 56.6(3) . .
O49 Tb4 O8 C3 -32.3(3) . .
O6 Tb4 O8 C3 153.3(3) . .
O7 Tb4 O8 C3 172.8(3) . .
O2 Tb4 O8 C3 31.4(3) . .
Tb1 Tb4 O8 C3 102.9(3) . .
Tb3 Tb4 O8 C3 123.2(3) . .
Tb5 Tb4 O8 C3 173.7(3) . .
O1 Tb4 O8 Tb6 -121.48(14) . .
O32 Tb4 O8 Tb6 38.2(2) . .
O31 Tb4 O8 Tb6 28.91(12) . .
O5 Tb4 O8 Tb6 -161.30(16) . .
O49 Tb4 O8 Tb6 109.75(15) . .
O6 Tb4 O8 Tb6 -64.63(17) . .
O7 Tb4 O8 Tb6 -45.09(12) . .
O2 Tb4 O8 Tb6 173.48(15) . .
Tb1 Tb4 O8 Tb6 -115.03(9) . .
Tb3 Tb4 O8 Tb6 -94.72(13) . .
Tb5 Tb4 O8 Tb6 -44.2(4) . .
O1 Tb4 O8 Tb3 -26.76(11) . .
O32 Tb4 O8 Tb3 132.95(17) . .
O31 Tb4 O8 Tb3 123.63(14) . .
O5 Tb4 O8 Tb3 -66.6(2) . .
O49 Tb4 O8 Tb3 -155.53(14) . .
O6 Tb4 O8 Tb3 30.08(17) . .
O7 Tb4 O8 Tb3 49.63(11) . .
O2 Tb4 O8 Tb3 -91.81(12) . .
Tb1 Tb4 O8 Tb3 -20.31(12) . .
Tb5 Tb4 O8 Tb3 50.5(4) . .
O1 Tb3 O8 C3 -100.5(2) . .
O24 Tb3 O8 C3 98.7(2) . .
O23 Tb3 O8 C3 39.9(2) . .
O45 Tb3 O8 C3 152.3(2) . .
O10 Tb3 O8 C3 -41.2(3) . .
O7 Tb3 O8 C3 179.2(2) . .
O9 Tb3 O8 C3 -17.9(2) . .
Tb2 Tb3 O8 C3 -59.9(2) . .
Tb4 Tb3 O8 C3 -127.9(3) . .
Tb6 Tb3 O8 C3 134.3(3) . .
Tb7 Tb3 O8 C3 -1.3(2) . .
O1 Tb3 O8 Tb6 125.26(14) . .
O24 Tb3 O8 Tb6 -35.60(12) . .
O23 Tb3 O8 Tb6 -94.35(13) . .
O45 Tb3 O8 Tb6 18.1(3) . .
O10 Tb3 O8 Tb6 -175.47(11) . .
O7 Tb3 O8 Tb6 44.94(11) . .
O9 Tb3 O8 Tb6 -152.16(15) . .
Tb2 Tb3 O8 Tb6 165.80(9) . .
Tb4 Tb3 O8 Tb6 97.80(13) . .
Tb7 Tb3 O8 Tb6 -135.55(8) . .
O1 Tb3 O8 Tb4 27.46(12) . .
O24 Tb3 O8 Tb4 -133.40(14) . .
O23 Tb3 O8 Tb4 167.85(11) . .
O45 Tb3 O8 Tb4 -79.7(3) . .
O10 Tb3 O8 Tb4 86.73(15) . .
O7 Tb3 O8 Tb4 -52.87(11) . .
O9 Tb3 O8 Tb4 110.04(13) . .
Tb2 Tb3 O8 Tb4 68.00(8) . .
Tb6 Tb3 O8 Tb4 -97.80(13) . .
Tb7 Tb3 O8 Tb4 126.64(7) . .
O15 Tb8 O12 C7 -94.2(3) . .
O13 Tb8 O12 C7 105.8(3) . .
O11 Tb8 O12 C7 -175.3(3) . .
O20 Tb8 O12 C7 -19.4(3) . .
O21 Tb8 O12 C7 31.5(3) . .
O17 Tb8 O12 C7 137.4(3) . .
O18 Tb8 O12 C7 -110.0(4) . .
N2 Tb8 O12 C7 -173.5(4) . .
N3 Tb8 O12 C7 4.5(3) . .
Tb2 Tb8 O12 C7 138.2(3) . .
Tb1 Tb8 O12 C7 -129.4(3) . .
O15 Tb8 O12 Tb2 127.65(16) . .
O13 Tb8 O12 Tb2 -32.35(13) . .
O11 Tb8 O12 Tb2 46.55(12) . .
O20 Tb8 O12 Tb2 -157.58(16) . .
O21 Tb8 O12 Tb2 -106.62(17) . .
O17 Tb8 O12 Tb2 -0.7(3) . .
O18 Tb8 O12 Tb2 111.8(3) . .
N2 Tb8 O12 Tb2 48.3(4) . .
N3 Tb8 O12 Tb2 -133.70(15) . .
Tb1 Tb8 O12 Tb2 92.40(13) . .
O15 Tb8 O12 Tb1 35.25(13) . .
O13 Tb8 O12 Tb1 -124.75(15) . .
O11 Tb8 O12 Tb1 -45.84(12) . .
O20 Tb8 O12 Tb1 110.02(15) . .
O21 Tb8 O12 Tb1 160.99(15) . .
O17 Tb8 O12 Tb1 -93.1(3) . .
O18 Tb8 O12 Tb1 19.4(3) . .
N2 Tb8 O12 Tb1 -44.1(4) . .
N3 Tb8 O12 Tb1 133.90(15) . .
Tb2 Tb8 O12 Tb1 -92.40(13) . .
O1 Tb2 O12 C7 96.3(3) . .
O14 Tb2 O12 C7 -103.9(3) . .
O13 Tb2 O12 C7 -106.5(3) . .
O2 Tb2 O12 C7 26.1(3) . .
O9 Tb2 O12 C7 56.8(4) . .
O10 Tb2 O12 C7 153.2(3) . .
O11 Tb2 O12 C7 175.7(3) . .
O3 Tb2 O12 C7 -25.9(3) . .
N1 Tb2 O12 C7 0.3(3) . .
Tb3 Tb2 O12 C7 103.1(3) . .
Tb1 Tb2 O12 C7 124.8(3) . .
O1 Tb2 O12 Tb8 -124.94(15) . .
O14 Tb2 O12 Tb8 34.9(3) . .
O13 Tb2 O12 Tb8 32.26(14) . .
O2 Tb2 O12 Tb8 164.88(17) . .
O9 Tb2 O12 Tb8 -164.42(15) . .
O10 Tb2 O12 Tb8 -68.05(17) . .
O11 Tb2 O12 Tb8 -45.52(12) . .
O3 Tb2 O12 Tb8 112.91(16) . .
N1 Tb2 O12 Tb8 139.11(15) . .
Tb3 Tb2 O12 Tb8 -118.14(9) . .
Tb1 Tb2 O12 Tb8 -96.46(14) . .
O1 Tb2 O12 Tb1 -28.48(11) . .
O14 Tb2 O12 Tb1 131.33(19) . .
O13 Tb2 O12 Tb1 128.71(15) . .
O2 Tb2 O12 Tb1 -98.66(15) . .
O9 Tb2 O12 Tb1 -68.0(2) . .
O10 Tb2 O12 Tb1 28.41(17) . .
O11 Tb2 O12 Tb1 50.94(11) . .
O3 Tb2 O12 Tb1 -150.63(15) . .
N1 Tb2 O12 Tb1 -124.43(15) . .
Tb3 Tb2 O12 Tb1 -21.68(12) . .
O1 Tb1 O12 C7 -99.6(2) . .
O16 Tb1 O12 C7 38.4(2) . .
O15 Tb1 O12 C7 98.3(2) . .
O11 Tb1 O12 C7 179.2(3) . .
O6 Tb1 O12 C7 -40.5(3) . .
O46 Tb1 O12 C7 126.5(2) . .
O5 Tb1 O12 C7 -19.0(2) . .
O47 Tb1 O12 C7 -155.2(2) . .
N10 Tb1 O12 C7 166.2(2) . .
Tb2 Tb1 O12 C7 -128.7(3) . .
Tb4 Tb1 O12 C7 -59.8(2) . .
O1 Tb1 O12 Tb8 126.86(14) . .
O16 Tb1 O12 Tb8 -95.12(13) . .
O15 Tb1 O12 Tb8 -35.23(13) . .
O11 Tb1 O12 Tb8 45.71(11) . .
O6 Tb1 O12 Tb8 -174.07(10) . .
O46 Tb1 O12 Tb8 -7.0(3) . .
O5 Tb1 O12 Tb8 -152.54(15) . .
O47 Tb1 O12 Tb8 71.2(2) . .
N10 Tb1 O12 Tb8 32.6(2) . .
Tb2 Tb1 O12 Tb8 97.72(13) . .
Tb4 Tb1 O12 Tb8 166.69(10) . .
O1 Tb1 O12 Tb2 29.14(11) . .
O16 Tb1 O12 Tb2 167.16(11) . .
O15 Tb1 O12 Tb2 -132.95(15) . .
O11 Tb1 O12 Tb2 -52.02(11) . .
O6 Tb1 O12 Tb2 88.20(14) . .
O46 Tb1 O12 Tb2 -104.7(2) . .
O5 Tb1 O12 Tb2 109.74(14) . .
O47 Tb1 O12 Tb2 -26.5(2) . .
N10 Tb1 O12 Tb2 -65.1(2) . .
Tb4 Tb1 O12 Tb2 68.97(8) . .
O31 Tb6 O7 C2 -95.2(3) . .
O24 Tb6 O7 C2 109.3(3) . .
O8 Tb6 O7 C2 -174.4(3) . .
O34 Tb6 O7 C2 35.3(3) . .
O37 Tb6 O7 C2 -98.4(4) . .
O33 Tb6 O7 C2 -16.3(3) . .
O36 Tb6 O7 C2 142.8(3) . .
N7 Tb6 O7 C2 -161.7(3) . .
N6 Tb6 O7 C2 9.1(3) . .
Tb3 Tb6 O7 C2 138.5(3) . .
Tb4 Tb6 O7 C2 -130.3(3) . .
O31 Tb6 O7 Tb3 126.32(15) . .
O24 Tb6 O7 Tb3 -29.16(12) . .
O8 Tb6 O7 Tb3 47.08(12) . .
O34 Tb6 O7 Tb3 -103.22(14) . .
O37 Tb6 O7 Tb3 123.1(2) . .
O33 Tb6 O7 Tb3 -154.74(14) . .
O36 Tb6 O7 Tb3 4.3(3) . .
N7 Tb6 O7 Tb3 59.9(3) . .
N6 Tb6 O7 Tb3 -129.38(11) . .
Tb4 Tb6 O7 Tb3 91.23(13) . .
O31 Tb6 O7 Tb4 35.09(12) . .
O24 Tb6 O7 Tb4 -120.39(14) . .
O8 Tb6 O7 Tb4 -44.15(11) . .
O34 Tb6 O7 Tb4 165.55(13) . .
O37 Tb6 O7 Tb4 31.8(3) . .
O33 Tb6 O7 Tb4 114.03(13) . .
O36 Tb6 O7 Tb4 -87.0(2) . .
N7 Tb6 O7 Tb4 -31.4(3) . .
N6 Tb6 O7 Tb4 139.39(11) . .
Tb3 Tb6 O7 Tb4 -91.23(13) . .
O1 Tb3 O7 C2 89.3(2) . .
O24 Tb3 O7 C2 -115.1(2) . .
O23 Tb3 O7 C2 -101.4(3) . .
O45 Tb3 O7 C2 -23.8(2) . .
O10 Tb3 O7 C2 54.6(3) . .
O9 Tb3 O7 C2 150.4(2) . .
O8 Tb3 O7 C2 170.1(3) . .
Tb2 Tb3 O7 C2 99.9(2) . .
Tb4 Tb3 O7 C2 121.2(3) . .
Tb6 Tb3 O7 C2 -144.4(3) . .
Tb7 Tb3 O7 C2 167.9(2) . .
O1 Tb3 O7 Tb6 -126.36(15) . .
O24 Tb3 O7 Tb6 29.30(12) . .
O23 Tb3 O7 Tb6 43.0(2) . .
O45 Tb3 O7 Tb6 120.59(15) . .
O10 Tb3 O7 Tb6 -161.08(15) . .
O9 Tb3 O7 Tb6 -65.20(17) . .
O8 Tb3 O7 Tb6 -45.51(11) . .
Tb2 Tb3 O7 Tb6 -115.71(9) . .
Tb4 Tb3 O7 Tb6 -94.41(13) . .
Tb7 Tb3 O7 Tb6 -47.8(4) . .
O1 Tb3 O7 Tb4 -31.95(12) . .
O24 Tb3 O7 Tb4 123.72(14) . .
O23 Tb3 O7 Tb4 137.39(17) . .
O45 Tb3 O7 Tb4 -145.00(14) . .
O10 Tb3 O7 Tb4 -66.7(2) . .
O9 Tb3 O7 Tb4 29.21(17) . .
O8 Tb3 O7 Tb4 48.91(11) . .
Tb2 Tb3 O7 Tb4 -21.29(11) . .
Tb6 Tb3 O7 Tb4 94.41(13) . .
Tb7 Tb3 O7 Tb4 46.6(4) . .
O1 Tb4 O7 C2 -91.9(2) . .
O32 Tb4 O7 C2 44.7(2) . .
O31 Tb4 O7 C2 104.0(2) . .
O8 Tb4 O7 C2 -175.6(3) . .
O5 Tb4 O7 C2 -34.0(3) . .
O49 Tb4 O7 C2 138.5(2) . .
O6 Tb4 O7 C2 -12.8(2) . .
O2 Tb4 O7 C2 -129.8(2) . .
Tb1 Tb4 O7 C2 -54.1(2) . .
Tb3 Tb4 O7 C2 -123.8(3) . .
Tb5 Tb4 O7 C2 4.6(2) . .
O1 Tb4 O7 Tb6 128.75(14) . .
O32 Tb4 O7 Tb6 -94.60(13) . .
O31 Tb4 O7 Tb6 -35.29(12) . .
O8 Tb4 O7 Tb6 45.07(11) . .
O5 Tb4 O7 Tb6 -173.35(11) . .
O49 Tb4 O7 Tb6 -0.9(3) . .
O6 Tb4 O7 Tb6 -152.08(15) . .
O2 Tb4 O7 Tb6 90.86(15) . .
Tb1 Tb4 O7 Tb6 166.62(10) . .
Tb3 Tb4 O7 Tb6 96.92(13) . .
Tb5 Tb4 O7 Tb6 -134.73(8) . .
O1 Tb4 O7 Tb3 31.83(11) . .
O32 Tb4 O7 Tb3 168.48(11) . .
O31 Tb4 O7 Tb3 -132.21(14) . .
O8 Tb4 O7 Tb3 -51.85(11) . .
O5 Tb4 O7 Tb3 89.74(14) . .
O49 Tb4 O7 Tb3 -97.8(2) . .
O6 Tb4 O7 Tb3 111.00(13) . .
O2 Tb4 O7 Tb3 -6.06(17) . .
Tb1 Tb4 O7 Tb3 69.70(8) . .
Tb5 Tb4 O7 Tb3 128.36(7) . .
O23 Tb7 O25 N4 -30.2(4) . .
O14 Tb7 O25 N4 -169.2(4) . .
O9 Tb7 O25 N4 -145.9(3) . .
O10 Tb7 O25 N4 -100.7(3) . .
O26 Tb7 O25 N4 0.8(4) . .
O29 Tb7 O25 N4 109.9(3) . .
O28 Tb7 O25 N4 64.9(4) . .
N5 Tb7 O25 N4 86.1(3) . .
Tb3 Tb7 O25 N4 -80.8(4) . .
Tb2 Tb7 O25 N4 -142.0(3) . .
O31 Tb6 O33 N6 177.8(3) . .
O24 Tb6 O33 N6 35.2(3) . .
O7 Tb6 O33 N6 106.7(3) . .
O8 Tb6 O33 N6 148.8(2) . .
O34 Tb6 O33 N6 1.0(2) . .
O37 Tb6 O33 N6 -102.4(3) . .
O36 Tb6 O33 N6 -60.8(3) . .
N7 Tb6 O33 N6 -83.8(3) . .
Tb3 Tb6 O33 N6 85.1(3) . .
Tb4 Tb6 O33 N6 149.2(2) . .
O14 Tb7 O23 C45 -153.4(3) . .
O9 Tb7 O23 C45 -114.2(4) . .
O10 Tb7 O23 C45 177.3(4) . .
O26 Tb7 O23 C45 71.2(4) . .
O25 Tb7 O23 C45 95.4(4) . .
O29 Tb7 O23 C45 -23.4(4) . .
O28 Tb7 O23 C45 -22.7(4) . .
N5 Tb7 O23 C45 -20.0(4) . .
N4 Tb7 O23 C45 82.5(3) . .
Tb3 Tb7 O23 C45 -149.0(4) . .
Tb2 Tb7 O23 C45 -148.5(3) . .
O14 Tb7 O23 Tb3 -4.4(3) . .
O9 Tb7 O23 Tb3 34.84(13) . .
O10 Tb7 O23 Tb3 -33.64(12) . .
O26 Tb7 O23 Tb3 -139.8(2) . .
O25 Tb7 O23 Tb3 -115.6(2) . .
O29 Tb7 O23 Tb3 125.6(2) . .
O28 Tb7 O23 Tb3 126.4(2) . .
N5 Tb7 O23 Tb3 129.00(19) . .
N4 Tb7 O23 Tb3 -128.48(11) . .
Tb2 Tb7 O23 Tb3 0.51(13) . .
O1 Tb3 O23 C45 158.9(2) . .
O24 Tb3 O23 C45 9.6(2) . .
O45 Tb3 O23 C45 -82.8(3) . .
O10 Tb3 O23 C45 -169.8(3) . .
O7 Tb3 O23 C45 -4.2(4) . .
O9 Tb3 O23 C45 122.5(3) . .
O8 Tb3 O23 C45 67.7(3) . .
Tb2 Tb3 O23 C45 156.1(2) . .
Tb4 Tb3 O23 C45 84.8(3) . .
Tb6 Tb3 O23 C45 23.8(3) . .
Tb7 Tb3 O23 C45 156.6(3) . .
O1 Tb3 O23 Tb7 2.3(3) . .
O24 Tb3 O23 Tb7 -147.00(18) . .
O45 Tb3 O23 Tb7 120.60(16) . .
O10 Tb3 O23 Tb7 33.60(13) . .
O7 Tb3 O23 Tb7 -160.86(14) . .
O9 Tb3 O23 Tb7 -34.09(12) . .
O8 Tb3 O23 Tb7 -88.96(14) . .
Tb2 Tb3 O23 Tb7 -0.53(13) . .
Tb4 Tb3 O23 Tb7 -71.9(2) . .
Tb6 Tb3 O23 Tb7 -132.87(9) . .
O15 Tb8 O17 N2 33.6(4) . .
O13 Tb8 O17 N2 175.6(3) . .
O12 Tb8 O17 N2 145.0(3) . .
O11 Tb8 O17 N2 103.3(3) . .
O20 Tb8 O17 N2 -61.3(3) . .
O21 Tb8 O17 N2 -99.4(3) . .
O18 Tb8 O17 N2 -0.4(3) . .
N3 Tb8 O17 N2 -80.8(3) . .
Tb2 Tb8 O17 N2 144.5(3) . .
Tb1 Tb8 O17 N2 84.7(3) . .
O1 Tb1 O46 N10 0.7(4) . .
O16 Tb1 O46 N10 -143.5(3) . .
O15 Tb1 O46 N10 144.3(3) . .
O11 Tb1 O46 N10 72.3(3) . .
O6 Tb1 O46 N10 -73.3(3) . .
O12 Tb1 O46 N10 117.2(3) . .
O5 Tb1 O46 N10 -122.9(3) . .
O47 Tb1 O46 N10 -1.3(3) . .
Tb2 Tb1 O46 N10 54.5(4) . .
Tb4 Tb1 O46 N10 -53.6(4) . .
O32 Tb5 O6 C1 101.0(3) . .
O16 Tb5 O6 C1 -105.1(3) . .
O40 Tb5 O6 C1 93.3(8) . .
O5 Tb5 O6 C1 178.7(3) . .
O43 Tb5 O6 C1 21.5(3) . .
O39 Tb5 O6 C1 -137.0(3) . .
O42 Tb5 O6 C1 -31.7(3) . .
N9 Tb5 O6 C1 -3.9(3) . .
N8 Tb5 O6 C1 165.9(5) . .
Tb4 Tb5 O6 C1 134.2(3) . .
Tb1 Tb5 O6 C1 -134.1(3) . .
O32 Tb5 O6 Tb1 -124.92(15) . .
O16 Tb5 O6 Tb1 28.94(13) . .
O40 Tb5 O6 Tb1 -132.6(7) . .
O5 Tb5 O6 Tb1 -47.21(12) . .
O43 Tb5 O6 Tb1 155.61(16) . .
O39 Tb5 O6 Tb1 -2.9(4) . .
O42 Tb5 O6 Tb1 102.40(15) . .
N9 Tb5 O6 Tb1 130.15(18) . .
N8 Tb5 O6 Tb1 -60.1(5) . .
Tb4 Tb5 O6 Tb1 -91.69(13) . .
O32 Tb5 O6 Tb4 -33.23(12) . .
O16 Tb5 O6 Tb4 120.63(15) . .
O40 Tb5 O6 Tb4 -40.9(8) . .
O5 Tb5 O6 Tb4 44.48(11) . .
O43 Tb5 O6 Tb4 -112.70(15) . .
O39 Tb5 O6 Tb4 88.8(3) . .
O42 Tb5 O6 Tb4 -165.91(14) . .
N9 Tb5 O6 Tb4 -138.16(18) . .
N8 Tb5 O6 Tb4 31.6(5) . .
Tb1 Tb5 O6 Tb4 91.69(13) . .
O1 Tb1 O6 C1 -91.0(2) . .
O16 Tb1 O6 C1 111.9(2) . .
O15 Tb1 O6 C1 109.9(3) . .
O11 Tb1 O6 C1 -59.1(3) . .
O12 Tb1 O6 C1 -150.9(2) . .
O46 Tb1 O6 C1 37.6(2) . .
O5 Tb1 O6 C1 -172.9(3) . .
O47 Tb1 O6 C1 -10.5(2) . .
N10 Tb1 O6 C1 13.9(2) . .
Tb2 Tb1 O6 C1 -102.2(2) . .
Tb4 Tb1 O6 C1 -123.2(3) . .
O1 Tb1 O6 Tb5 128.12(15) . .
O16 Tb1 O6 Tb5 -28.97(13) . .
O15 Tb1 O6 Tb5 -30.9(3) . .
O11 Tb1 O6 Tb5 160.11(16) . .
O12 Tb1 O6 Tb5 68.28(16) . .
O46 Tb1 O6 Tb5 -103.25(15) . .
O5 Tb1 O6 Tb5 46.24(12) . .
O47 Tb1 O6 Tb5 -151.32(16) . .
N10 Tb1 O6 Tb5 -126.97(12) . .
Tb2 Tb1 O6 Tb5 117.00(8) . .
Tb4 Tb1 O6 Tb5 95.95(13) . .
O1 Tb1 O6 Tb4 32.17(11) . .
O16 Tb1 O6 Tb4 -124.92(15) . .
O15 Tb1 O6 Tb4 -126.89(19) . .
O11 Tb1 O6 Tb4 64.2(2) . .
O12 Tb1 O6 Tb4 -27.66(16) . .
O46 Tb1 O6 Tb4 160.80(14) . .
O5 Tb1 O6 Tb4 -49.70(11) . .
O47 Tb1 O6 Tb4 112.73(14) . .
N10 Tb1 O6 Tb4 137.09(12) . .
Tb2 Tb1 O6 Tb4 21.05(11) . .
O1 Tb4 O6 C1 90.5(3) . .
O32 Tb4 O6 C1 -107.3(3) . .
O31 Tb4 O6 C1 -45.2(3) . .
O8 Tb4 O6 C1 32.2(3) . .
O5 Tb4 O6 C1 174.2(3) . .
O49 Tb4 O6 C1 -138.4(3) . .
O7 Tb4 O6 C1 13.1(3) . .
O2 Tb4 O6 C1 128.0(3) . .
Tb1 Tb4 O6 C1 122.3(3) . .
Tb3 Tb4 O6 C1 53.0(3) . .
Tb5 Tb4 O6 C1 -140.5(3) . .
O1 Tb4 O6 Tb5 -129.01(14) . .
O32 Tb4 O6 Tb5 33.27(12) . .
O31 Tb4 O6 Tb5 95.33(13) . .
O8 Tb4 O6 Tb5 172.73(11) . .
O5 Tb4 O6 Tb5 -45.30(11) . .
O49 Tb4 O6 Tb5 2.2(3) . .
O7 Tb4 O6 Tb5 153.66(15) . .
O2 Tb4 O6 Tb5 -91.51(15) . .
Tb1 Tb4 O6 Tb5 -97.13(13) . .
Tb3 Tb4 O6 Tb5 -166.44(10) . .
O1 Tb4 O6 Tb1 -31.87(11) . .
O32 Tb4 O6 Tb1 130.40(14) . .
O31 Tb4 O6 Tb1 -167.53(11) . .
O8 Tb4 O6 Tb1 -90.13(14) . .
O5 Tb4 O6 Tb1 51.83(11) . .
O49 Tb4 O6 Tb1 99.3(2) . .
O7 Tb4 O6 Tb1 -109.21(13) . .
O2 Tb4 O6 Tb1 5.62(17) . .
Tb3 Tb4 O6 Tb1 -69.31(8) . .
Tb5 Tb4 O6 Tb1 97.13(13) . .
O16 Tb5 O32 C64 -155.3(3) . .
O6 Tb5 O32 C64 -116.8(4) . .
O40 Tb5 O32 C64 59.8(4) . .
O5 Tb5 O32 C64 173.8(4) . .
O43 Tb5 O32 C64 -26.1(3) . .
O39 Tb5 O32 C64 92.9(4) . .
O42 Tb5 O32 C64 -27.1(5) . .
N9 Tb5 O32 C64 -23.2(4) . .
N8 Tb5 O32 C64 77.1(4) . .
Tb4 Tb5 O32 C64 -153.0(4) . .
Tb1 Tb5 O32 C64 -150.7(3) . .
O16 Tb5 O32 Tb4 -2.4(3) . .
O6 Tb5 O32 Tb4 36.17(13) . .
O40 Tb5 O32 Tb4 -147.2(3) . .
O5 Tb5 O32 Tb4 -33.25(13) . .
O43 Tb5 O32 Tb4 126.9(2) . .
O39 Tb5 O32 Tb4 -114.17(18) . .
O42 Tb5 O32 Tb4 125.9(2) . .
N9 Tb5 O32 Tb4 129.75(17) . .
N8 Tb5 O32 Tb4 -129.93(17) . .
Tb1 Tb5 O32 Tb4 2.26(13) . .
O1 Tb4 O32 C64 150.5(3) . .
O31 Tb4 O32 C64 10.7(3) . .
O8 Tb4 O32 C64 1.2(4) . .
O5 Tb4 O32 C64 -167.4(3) . .
O49 Tb4 O32 C64 -74.0(3) . .
O6 Tb4 O32 C64 124.3(3) . .
O7 Tb4 O32 C64 68.9(3) . .
O2 Tb4 O32 C64 -117.0(3) . .
Tb1 Tb4 O32 C64 156.9(3) . .
Tb3 Tb4 O32 C64 84.1(3) . .
Tb5 Tb4 O32 C64 159.2(3) . .
O1 Tb4 O32 Tb5 -8.7(3) . .
O31 Tb4 O32 Tb5 -148.50(18) . .
O8 Tb4 O32 Tb5 -157.95(14) . .
O5 Tb4 O32 Tb5 33.38(13) . .
O49 Tb4 O32 Tb5 126.77(17) . .
O6 Tb4 O32 Tb5 -34.90(12) . .
O7 Tb4 O32 Tb5 -90.25(14) . .
O2 Tb4 O32 Tb5 83.81(19) . .
Tb1 Tb4 O32 Tb5 -2.33(13) . .
Tb3 Tb4 O32 Tb5 -75.0(2) . .
O23 Tb7 O9 C4 98.2(3) . .
O14 Tb7 O9 C4 -108.8(3) . .
O10 Tb7 O9 C4 175.8(3) . .
O26 Tb7 O9 C4 109.1(5) . .
O25 Tb7 O9 C4 -132.6(3) . .
O29 Tb7 O9 C4 -33.6(3) . .
O28 Tb7 O9 C4 21.1(3) . .
N5 Tb7 O9 C4 -3.8(3) . .
N4 Tb7 O9 C4 171.4(5) . .
Tb3 Tb7 O9 C4 130.6(3) . .
Tb2 Tb7 O9 C4 -138.2(3) . .
O23 Tb7 O9 Tb2 -123.66(15) . .
O14 Tb7 O9 Tb2 29.38(13) . .
O10 Tb7 O9 Tb2 -46.03(12) . .
O26 Tb7 O9 Tb2 -112.8(4) . .
O25 Tb7 O9 Tb2 5.6(4) . .
O29 Tb7 O9 Tb2 104.53(18) . .
O28 Tb7 O9 Tb2 159.28(12) . .
N5 Tb7 O9 Tb2 134.3(2) . .
N4 Tb7 O9 Tb2 -50.4(4) . .
Tb3 Tb7 O9 Tb2 -91.24(13) . .
O23 Tb7 O9 Tb3 -32.42(12) . .
O14 Tb7 O9 Tb3 120.62(15) . .
O10 Tb7 O9 Tb3 45.21(11) . .
O26 Tb7 O9 Tb3 -21.5(4) . .
O25 Tb7 O9 Tb3 96.8(3) . .
O29 Tb7 O9 Tb3 -164.23(18) . .
O28 Tb7 O9 Tb3 -109.48(12) . .
N5 Tb7 O9 Tb3 -134.4(2) . .
N4 Tb7 O9 Tb3 40.8(4) . .
Tb2 Tb7 O9 Tb3 91.24(13) . .
O1 Tb2 O9 C4 -95.1(3) . .
O14 Tb2 O9 C4 111.6(3) . .
O13 Tb2 O9 C4 98.5(3) . .
O12 Tb2 O9 C4 -55.6(3) . .
O2 Tb2 O9 C4 -25.0(3) . .
O10 Tb2 O9 C4 -173.2(3) . .
O11 Tb2 O9 C4 -153.1(3) . .
O3 Tb2 O9 C4 27.6(3) . .
N1 Tb2 O9 C4 1.0(3) . .
Tb3 Tb2 O9 C4 -123.1(3) . .
Tb1 Tb2 O9 C4 -102.3(3) . .
O1 Tb2 O9 Tb7 123.73(14) . .
O14 Tb2 O9 Tb7 -29.59(13) . .
O13 Tb2 O9 Tb7 -42.7(3) . .
O12 Tb2 O9 Tb7 163.14(16) . .
O2 Tb2 O9 Tb7 -166.21(17) . .
O10 Tb2 O9 Tb7 45.63(12) . .
O11 Tb2 O9 Tb7 65.73(17) . .
O3 Tb2 O9 Tb7 -113.56(16) . .
N1 Tb2 O9 Tb7 -140.22(15) . .
Tb3 Tb2 O9 Tb7 95.73(13) . .
Tb1 Tb2 O9 Tb7 116.51(9) . .
O1 Tb2 O9 Tb3 28.01(11) . .
O14 Tb2 O9 Tb3 -125.32(15) . .
O13 Tb2 O9 Tb3 -138.46(19) . .
O12 Tb2 O9 Tb3 67.4(2) . .
O2 Tb2 O9 Tb3 98.06(15) . .
O10 Tb2 O9 Tb3 -50.10(11) . .
O11 Tb2 O9 Tb3 -30.00(17) . .
O3 Tb2 O9 Tb3 150.71(16) . .
N1 Tb2 O9 Tb3 124.05(15) . .
Tb1 Tb2 O9 Tb3 20.79(12) . .
O1 Tb3 O9 C4 97.8(2) . .
O24 Tb3 O9 C4 -40.9(2) . .
O23 Tb3 O9 C4 -104.2(2) . .
O45 Tb3 O9 C4 -152.4(2) . .
O10 Tb3 O9 C4 177.5(3) . .
O7 Tb3 O9 C4 37.7(3) . .
O8 Tb3 O9 C4 18.5(2) . .
Tb2 Tb3 O9 C4 126.5(3) . .
Tb4 Tb3 O9 C4 58.4(2) . .
Tb6 Tb3 O9 C4 -0.1(2) . .
Tb7 Tb3 O9 C4 -136.8(3) . .
O1 Tb3 O9 Tb7 -125.33(14) . .
O24 Tb3 O9 Tb7 95.93(13) . .
O23 Tb3 O9 Tb7 32.65(12) . .
O45 Tb3 O9 Tb7 -15.6(3) . .
O10 Tb3 O9 Tb7 -45.61(11) . .
O7 Tb3 O9 Tb7 174.58(11) . .
O8 Tb3 O9 Tb7 155.31(15) . .
Tb2 Tb3 O9 Tb7 -96.66(13) . .
Tb4 Tb3 O9 Tb7 -164.78(10) . .
Tb6 Tb3 O9 Tb7 136.73(8) . .
O1 Tb3 O9 Tb2 -28.67(11) . .
O24 Tb3 O9 Tb2 -167.41(11) . .
O23 Tb3 O9 Tb2 129.32(14) . .
O45 Tb3 O9 Tb2 81.1(2) . .
O10 Tb3 O9 Tb2 51.05(11) . .
O7 Tb3 O9 Tb2 -88.76(14) . .
O8 Tb3 O9 Tb2 -108.02(13) . .
Tb4 Tb3 O9 Tb2 -68.12(8) . .
Tb6 Tb3 O9 Tb2 -126.61(7) . .
Tb7 Tb3 O9 Tb2 96.66(13) . .
O24 Tb3 O1 Tb1 -118.9(2) . .
O23 Tb3 O1 Tb1 109.3(3) . .
O45 Tb3 O1 Tb1 -0.3(3) . .
O10 Tb3 O1 Tb1 78.7(2) . .
O7 Tb3 O1 Tb1 -81.3(2) . .
O9 Tb3 O1 Tb1 144.4(2) . .
O8 Tb3 O1 Tb1 -147.3(2) . .
Tb2 Tb3 O1 Tb1 113.6(3) . .
Tb4 Tb3 O1 Tb1 -117.9(3) . .
Tb6 Tb3 O1 Tb1 -113.9(2) . .
Tb7 Tb3 O1 Tb1 110.8(2) . .
O24 Tb3 O1 Tb4 -1.0(3) . .
O23 Tb3 O1 Tb4 -132.80(18) . .
O45 Tb3 O1 Tb4 117.54(15) . .
O10 Tb3 O1 Tb4 -163.43(16) . .
O7 Tb3 O1 Tb4 36.58(13) . .
O9 Tb3 O1 Tb4 -97.70(15) . .
O8 Tb3 O1 Tb4 -29.41(13) . .
Tb2 Tb3 O1 Tb4 -128.6(2) . .
Tb6 Tb3 O1 Tb4 4.03(13) . .
Tb7 Tb3 O1 Tb4 -131.30(10) . .
O24 Tb3 O1 Tb2 127.53(18) . .
O23 Tb3 O1 Tb2 -4.2(3) . .
O45 Tb3 O1 Tb2 -113.89(15) . .
O10 Tb3 O1 Tb2 -34.86(12) . .
O7 Tb3 O1 Tb2 165.16(16) . .
O9 Tb3 O1 Tb2 30.87(12) . .
O8 Tb3 O1 Tb2 99.16(14) . .
Tb4 Tb3 O1 Tb2 128.6(2) . .
Tb6 Tb3 O1 Tb2 132.60(10) . .
Tb7 Tb3 O1 Tb2 -2.73(13) . .
O16 Tb1 O1 Tb3 117.1(3) . .
O15 Tb1 O1 Tb3 -117.9(3) . .
O11 Tb1 O1 Tb3 -79.5(2) . .
O6 Tb1 O1 Tb3 82.4(2) . .
O12 Tb1 O1 Tb3 -144.4(2) . .
O46 Tb1 O1 Tb3 -1.6(3) . .
O5 Tb1 O1 Tb3 147.7(2) . .
O47 Tb1 O1 Tb3 0.0(2) . .
N10 Tb1 O1 Tb3 -1.3(2) . .
Tb2 Tb1 O1 Tb3 -113.4(3) . .
Tb4 Tb1 O1 Tb3 118.2(3) . .
O16 Tb1 O1 Tb4 -1.1(3) . .
O15 Tb1 O1 Tb4 123.97(19) . .
O11 Tb1 O1 Tb4 162.31(16) . .
O6 Tb1 O1 Tb4 -35.79(12) . .
O12 Tb1 O1 Tb4 97.44(14) . .
O46 Tb1 O1 Tb4 -119.7(2) . .
O5 Tb1 O1 Tb4 29.59(12) . .
O47 Tb1 O1 Tb4 -118.14(15) . .
N10 Tb1 O1 Tb4 -119.43(12) . .
Tb2 Tb1 O1 Tb4 128.5(2) . .
O16 Tb1 O1 Tb2 -129.53(19) . .
O15 Tb1 O1 Tb2 -4.5(3) . .
O11 Tb1 O1 Tb2 33.86(12) . .
O6 Tb1 O1 Tb2 -164.24(15) . .
O12 Tb1 O1 Tb2 -31.01(12) . .
O46 Tb1 O1 Tb2 111.8(2) . .
O5 Tb1 O1 Tb2 -98.86(14) . .
O47 Tb1 O1 Tb2 113.41(15) . .
N10 Tb1 O1 Tb2 112.12(12) . .
Tb4 Tb1 O1 Tb2 -128.5(2) . .
O32 Tb4 O1 Tb3 -130.33(17) . .
O31 Tb4 O1 Tb3 -13.2(3) . .
O8 Tb4 O1 Tb3 30.53(13) . .
O5 Tb4 O1 Tb3 -170.92(16) . .
O49 Tb4 O1 Tb3 109.74(17) . .
O6 Tb4 O1 Tb3 -104.75(15) . .
O7 Tb4 O1 Tb3 -35.21(12) . .
O2 Tb4 O1 Tb3 109.47(17) . .
Tb1 Tb4 O1 Tb3 -140.2(2) . .
Tb5 Tb4 O1 Tb3 -135.86(11) . .
O32 Tb4 O1 Tb1 9.9(3) . .
O31 Tb4 O1 Tb1 127.06(17) . .
O8 Tb4 O1 Tb1 170.77(16) . .
O5 Tb4 O1 Tb1 -30.67(13) . .
O49 Tb4 O1 Tb1 -110.01(17) . .
O6 Tb4 O1 Tb1 35.50(12) . .
O7 Tb4 O1 Tb1 105.04(15) . .
O2 Tb4 O1 Tb1 -110.28(16) . .
Tb3 Tb4 O1 Tb1 140.2(2) . .
Tb5 Tb4 O1 Tb1 4.39(13) . .
O32 Tb4 O1 Tb2 119.8(2) . .
O31 Tb4 O1 Tb2 -123.1(2) . .
O8 Tb4 O1 Tb2 -79.39(18) . .
O5 Tb4 O1 Tb2 79.17(18) . .
O49 Tb4 O1 Tb2 -0.2(3) . .
O6 Tb4 O1 Tb2 145.3(2) . .
O7 Tb4 O1 Tb2 -145.1(2) . .
O2 Tb4 O1 Tb2 -0.45(15) . .
Tb1 Tb4 O1 Tb2 109.8(2) . .
Tb3 Tb4 O1 Tb2 -109.9(2) . .
Tb5 Tb4 O1 Tb2 114.23(16) . .
O14 Tb2 O1 Tb3 10.3(3) . .
O13 Tb2 O1 Tb3 135.78(18) . .
O12 Tb2 O1 Tb3 170.40(16) . .
O2 Tb2 O1 Tb3 -110.52(17) . .
O9 Tb2 O1 Tb3 -31.18(12) . .
O10 Tb2 O1 Tb3 34.53(12) . .
O11 Tb2 O1 Tb3 104.97(14) . .
O3 Tb2 O1 Tb3 -109.27(18) . .
N1 Tb2 O1 Tb3 -110.08(11) . .
Tb1 Tb2 O1 Tb3 138.6(2) . .
O14 Tb2 O1 Tb1 -128.38(19) . .
O13 Tb2 O1 Tb1 -2.8(3) . .
O12 Tb2 O1 Tb1 31.77(12) . .
O2 Tb2 O1 Tb1 110.85(16) . .
O9 Tb2 O1 Tb1 -169.81(15) . .
O10 Tb2 O1 Tb1 -104.10(15) . .
O11 Tb2 O1 Tb1 -33.66(12) . .
O3 Tb2 O1 Tb1 112.10(18) . .
N1 Tb2 O1 Tb1 111.29(11) . .
Tb3 Tb2 O1 Tb1 -138.6(2) . .
O14 Tb2 O1 Tb4 121.3(2) . .
O13 Tb2 O1 Tb4 -113.2(2) . .
O12 Tb2 O1 Tb4 -78.60(18) . .
O2 Tb2 O1 Tb4 0.48(17) . .
O9 Tb2 O1 Tb4 79.82(18) . .
O10 Tb2 O1 Tb4 145.5(2) . .
O11 Tb2 O1 Tb4 -144.0(2) . .
O3 Tb2 O1 Tb4 1.7(3) . .
N1 Tb2 O1 Tb4 0.92(17) . .
Tb3 Tb2 O1 Tb4 111.0(2) . .
Tb1 Tb2 O1 Tb4 -110.4(2) . .
O31 Tb6 O24 C46 157.2(4) . .
O7 Tb6 O24 C46 -166.8(4) . .
O8 Tb6 O24 C46 123.5(4) . .
O34 Tb6 O24 C46 -58.9(4) . .
O37 Tb6 O24 C46 30.8(5) . .
O33 Tb6 O24 C46 -85.8(4) . .
O36 Tb6 O24 C46 30.6(4) . .
N7 Tb6 O24 C46 32.1(4) . .
N6 Tb6 O24 C46 -70.7(4) . .
Tb3 Tb6 O24 C46 162.4(5) . .
Tb4 Tb6 O24 C46 155.4(4) . .
O31 Tb6 O24 Tb3 -5.1(3) . .
O7 Tb6 O24 Tb3 30.81(13) . .
O8 Tb6 O24 Tb3 -38.81(13) . .
O34 Tb6 O24 Tb3 138.72(18) . .
O37 Tb6 O24 Tb3 -131.53(16) . .
O33 Tb6 O24 Tb3 111.80(18) . .
O36 Tb6 O24 Tb3 -131.77(16) . .
N7 Tb6 O24 Tb3 -130.24(10) . .
N6 Tb6 O24 Tb3 126.90(10) . .
Tb4 Tb6 O24 Tb3 -6.97(13) . .
O1 Tb3 O24 C46 -159.5(3) . .
O23 Tb3 O24 C46 -8.8(3) . .
O45 Tb3 O24 C46 75.3(3) . .
O10 Tb3 O24 C46 -7.9(4) . .
O7 Tb3 O24 C46 162.3(3) . .
O9 Tb3 O24 C46 -72.7(3) . .
O8 Tb3 O24 C46 -130.1(3) . .
Tb2 Tb3 O24 C46 -88.8(3) . .
Tb4 Tb3 O24 C46 -160.2(3) . .
Tb6 Tb3 O24 C46 -167.4(4) . .
Tb7 Tb3 O24 C46 -29.8(3) . .
O1 Tb3 O24 Tb6 7.8(3) . .
O23 Tb3 O24 Tb6 158.56(18) . .
O45 Tb3 O24 Tb6 -117.35(16) . .
O10 Tb3 O24 Tb6 159.48(14) . .
O7 Tb3 O24 Tb6 -30.31(13) . .
O9 Tb3 O24 Tb6 94.70(14) . .
O8 Tb3 O24 Tb6 37.30(12) . .
Tb2 Tb3 O24 Tb6 78.58(19) . .
Tb4 Tb3 O24 Tb6 7.15(13) . .
Tb7 Tb3 O24 Tb6 137.55(10) . .
O15 Tb8 O18 N2 -152.9(3) . .
O13 Tb8 O18 N2 -4.8(4) . .
O12 Tb8 O18 N2 -137.8(3) . .
O11 Tb8 O18 N2 -80.9(3) . .
O20 Tb8 O18 N2 129.7(3) . .
O21 Tb8 O18 N2 77.3(3) . .
O17 Tb8 O18 N2 0.4(3) . .
N3 Tb8 O18 N2 103.9(3) . .
Tb2 Tb8 O18 N2 -61.2(4) . .
Tb1 Tb8 O18 N2 -123.9(3) . .
O1 Tb2 O3 N1 -1.8(3) . .
O14 Tb2 O3 N1 -147.2(3) . .
O13 Tb2 O3 N1 142.0(3) . .
O12 Tb2 O3 N1 71.7(3) . .
O2 Tb2 O3 N1 -0.3(2) . .
O9 Tb2 O3 N1 -74.3(2) . .
O10 Tb2 O3 N1 -107.0(3) . .
O11 Tb2 O3 N1 106.6(3) . .
Tb3 Tb2 O3 N1 -49.4(3) . .
Tb1 Tb2 O3 N1 46.0(3) . .
O32 Tb5 O39 N8 -39.4(4) . .
O16 Tb5 O39 N8 -179.6(4) . .
O6 Tb5 O39 N8 -148.6(4) . .
O40 Tb5 O39 N8 5.3(5) . .
O5 Tb5 O39 N8 -109.2(4) . .
O43 Tb5 O39 N8 56.4(4) . .
O42 Tb5 O39 N8 102.1(4) . .
N9 Tb5 O39 N8 79.0(5) . .
Tb4 Tb5 O39 N8 -87.4(4) . .
Tb1 Tb5 O39 N8 -150.7(4) . .
O23 Tb7 O10 C5 -108.0(3) . .
O14 Tb7 O10 C5 92.9(3) . .
O9 Tb7 O10 C5 173.4(3) . .
O26 Tb7 O10 C5 -33.8(3) . .
O25 Tb7 O10 C5 17.6(3) . .
O29 Tb7 O10 C5 102.5(4) . .
O28 Tb7 O10 C5 -141.5(4) . .
N5 Tb7 O10 C5 174.6(8) . .
N4 Tb7 O10 C5 -7.9(3) . .
Tb3 Tb7 O10 C5 -140.1(3) . .
Tb2 Tb7 O10 C5 127.6(3) . .
O23 Tb7 O10 Tb3 32.10(12) . .
O14 Tb7 O10 Tb3 -127.00(16) . .
O9 Tb7 O10 Tb3 -46.50(12) . .
O26 Tb7 O10 Tb3 106.33(12) . .
O25 Tb7 O10 Tb3 157.68(15) . .
O29 Tb7 O10 Tb3 -117.4(3) . .
O28 Tb7 O10 Tb3 -1.4(3) . .
N5 Tb7 O10 Tb3 -45.3(7) . .
N4 Tb7 O10 Tb3 132.20(11) . .
Tb2 Tb7 O10 Tb3 -92.30(13) . .
O23 Tb7 O10 Tb2 124.40(15) . .
O14 Tb7 O10 Tb2 -34.70(13) . .
O9 Tb7 O10 Tb2 45.80(12) . .
O26 Tb7 O10 Tb2 -161.37(12) . .
O25 Tb7 O10 Tb2 -110.02(15) . .
O29 Tb7 O10 Tb2 -25.1(3) . .
O28 Tb7 O10 Tb2 90.9(3) . .
N5 Tb7 O10 Tb2 47.0(7) . .
N4 Tb7 O10 Tb2 -135.49(11) . .
Tb3 Tb7 O10 Tb2 92.30(13) . .
O1 Tb3 O10 C5 -90.9(2) . .
O24 Tb3 O10 C5 107.6(3) . .
O23 Tb3 O10 C5 108.5(3) . .
O45 Tb3 O10 C5 22.7(2) . .
O7 Tb3 O10 C5 -56.2(3) . .
O9 Tb3 O10 C5 -173.9(3) . .
O8 Tb3 O10 C5 -150.1(2) . .
Tb2 Tb3 O10 C5 -123.1(3) . .
Tb4 Tb3 O10 C5 -102.3(2) . .
Tb6 Tb3 O10 C5 -163.7(2) . .
Tb7 Tb3 O10 C5 140.6(3) . .
O1 Tb3 O10 Tb7 128.54(15) . .
O24 Tb3 O10 Tb7 -33.0(2) . .
O23 Tb3 O10 Tb7 -32.11(12) . .
O45 Tb3 O10 Tb7 -117.89(15) . .
O7 Tb3 O10 Tb7 163.19(15) . .
O9 Tb3 O10 Tb7 45.48(11) . .
O8 Tb3 O10 Tb7 69.28(16) . .
Tb2 Tb3 O10 Tb7 96.34(14) . .
Tb4 Tb3 O10 Tb7 117.08(8) . .
Tb6 Tb3 O10 Tb7 55.7(4) . .
O1 Tb3 O10 Tb2 32.20(12) . .
O24 Tb3 O10 Tb2 -129.36(18) . .
O23 Tb3 O10 Tb2 -128.44(15) . .
O45 Tb3 O10 Tb2 145.77(14) . .
O7 Tb3 O10 Tb2 66.9(2) . .
O9 Tb3 O10 Tb2 -50.86(11) . .
O8 Tb3 O10 Tb2 -27.06(17) . .
Tb4 Tb3 O10 Tb2 20.74(12) . .
Tb6 Tb3 O10 Tb2 -40.6(4) . .
Tb7 Tb3 O10 Tb2 -96.34(14) . .
O1 Tb2 O10 C5 97.8(2) . .
O14 Tb2 O10 C5 -98.7(2) . .
O13 Tb2 O10 C5 -40.2(3) . .
O12 Tb2 O10 C5 39.7(3) . .
O2 Tb2 O10 C5 140.3(2) . .
O9 Tb2 O10 C5 -179.0(3) . .
O11 Tb2 O10 C5 18.0(2) . .
O3 Tb2 O10 C5 -141.9(3) . .
N1 Tb2 O10 C5 171.4(3) . .
Tb3 Tb2 O10 C5 129.4(3) . .
Tb1 Tb2 O10 C5 59.4(2) . .
O1 Tb2 O10 Tb7 -128.50(14) . .
O14 Tb2 O10 Tb7 34.98(13) . .
O13 Tb2 O10 Tb7 93.54(14) . .
O12 Tb2 O10 Tb7 173.45(11) . .
O2 Tb2 O10 Tb7 -85.95(18) . .
O9 Tb2 O10 Tb7 -45.33(11) . .
O11 Tb2 O10 Tb7 151.71(15) . .
O3 Tb2 O10 Tb7 -8.2(3) . .
N1 Tb2 O10 Tb7 -54.9(2) . .
Tb3 Tb2 O10 Tb7 -96.86(13) . .
Tb1 Tb2 O10 Tb7 -166.90(10) . .
O1 Tb2 O10 Tb3 -31.65(12) . .
O14 Tb2 O10 Tb3 131.83(16) . .
O13 Tb2 O10 Tb3 -169.61(12) . .
O12 Tb2 O10 Tb3 -89.70(15) . .
O2 Tb2 O10 Tb3 10.9(2) . .
O9 Tb2 O10 Tb3 51.53(11) . .
O11 Tb2 O10 Tb3 -111.43(14) . .
O3 Tb2 O10 Tb3 88.7(3) . .
N1 Tb2 O10 Tb3 41.9(2) . .
Tb1 Tb2 O10 Tb3 -70.04(9) . .
O1 Tb4 O5 C8 -96.1(2) . .
O32 Tb4 O5 C8 110.9(3) . .
O31 Tb4 O5 C8 108.1(3) . .
O8 Tb4 O5 C8 -56.4(3) . .
O49 Tb4 O5 C8 32.7(2) . .
O6 Tb4 O5 C8 -173.4(3) . .
O7 Tb4 O5 C8 -151.8(2) . .
O2 Tb4 O5 C8 -31.3(2) . .
Tb1 Tb4 O5 C8 -123.1(3) . .
Tb3 Tb4 O5 C8 -102.4(2) . .
Tb5 Tb4 O5 C8 142.2(3) . .
O1 Tb4 O5 Tb5 121.75(14) . .
O32 Tb4 O5 Tb5 -31.28(12) . .
O31 Tb4 O5 Tb5 -34.1(2) . .
O8 Tb4 O5 Tb5 161.45(16) . .
O49 Tb4 O5 Tb5 -109.50(15) . .
O6 Tb4 O5 Tb5 44.40(12) . .
O7 Tb4 O5 Tb5 66.05(16) . .
O2 Tb4 O5 Tb5 -173.44(15) . .
Tb1 Tb4 O5 Tb5 94.74(14) . .
Tb3 Tb4 O5 Tb5 115.46(9) . .
O1 Tb4 O5 Tb1 27.01(12) . .
O32 Tb4 O5 Tb1 -126.02(14) . .
O31 Tb4 O5 Tb1 -128.82(17) . .
O8 Tb4 O5 Tb1 66.7(2) . .
O49 Tb4 O5 Tb1 155.76(14) . .
O6 Tb4 O5 Tb1 -50.34(11) . .
O7 Tb4 O5 Tb1 -28.69(17) . .
O2 Tb4 O5 Tb1 91.82(13) . .
Tb3 Tb4 O5 Tb1 20.72(12) . .
Tb5 Tb4 O5 Tb1 -94.74(14) . .
O32 Tb5 O5 C8 -107.3(3) . .
O16 Tb5 O5 C8 94.3(3) . .
O6 Tb5 O5 C8 174.7(3) . .
O40 Tb5 O5 C8 -33.1(3) . .
O43 Tb5 O5 C8 -142.9(3) . .
O39 Tb5 O5 C8 15.1(3) . .
O42 Tb5 O5 C8 102.3(4) . .
N9 Tb5 O5 C8 165.3(6) . .
N8 Tb5 O5 C8 -8.7(3) . .
Tb4 Tb5 O5 C8 -139.0(3) . .
Tb1 Tb5 O5 C8 129.0(3) . .
O32 Tb5 O5 Tb4 31.69(12) . .
O16 Tb5 O5 Tb4 -126.69(16) . .
O6 Tb5 O5 Tb4 -46.30(12) . .
O40 Tb5 O5 Tb4 105.95(18) . .
O43 Tb5 O5 Tb4 -3.9(3) . .
O39 Tb5 O5 Tb4 154.08(15) . .
O42 Tb5 O5 Tb4 -118.7(3) . .
N9 Tb5 O5 Tb4 -55.6(6) . .
N8 Tb5 O5 Tb4 130.33(12) . .
Tb1 Tb5 O5 Tb4 -91.98(13) . .
O32 Tb5 O5 Tb1 123.67(14) . .
O16 Tb5 O5 Tb1 -34.71(13) . .
O6 Tb5 O5 Tb1 45.68(11) . .
O40 Tb5 O5 Tb1 -162.07(17) . .
O43 Tb5 O5 Tb1 88.1(3) . .
O39 Tb5 O5 Tb1 -113.94(14) . .
O42 Tb5 O5 Tb1 -26.7(3) . .
N9 Tb5 O5 Tb1 36.3(6) . .
N8 Tb5 O5 Tb1 -137.69(12) . .
Tb4 Tb5 O5 Tb1 91.98(13) . .
O1 Tb1 O5 C8 99.4(2) . .
O16 Tb1 O5 C8 -101.4(2) . .
O15 Tb1 O5 C8 -39.6(2) . .
O11 Tb1 O5 C8 38.5(3) . .
O6 Tb1 O5 C8 178.8(3) . .
O12 Tb1 O5 C8 18.5(2) . .
O46 Tb1 O5 C8 -122.8(3) . .
O47 Tb1 O5 C8 152.0(2) . .
N10 Tb1 O5 C8 -167.5(2) . .
Tb2 Tb1 O5 C8 59.2(2) . .
Tb4 Tb1 O5 C8 127.0(3) . .
O1 Tb1 O5 Tb4 -27.60(12) . .
O16 Tb1 O5 Tb4 131.62(15) . .
O15 Tb1 O5 Tb4 -166.60(12) . .
O11 Tb1 O5 Tb4 -88.53(14) . .
O6 Tb1 O5 Tb4 51.81(11) . .
O12 Tb1 O5 Tb4 -108.49(14) . .
O46 Tb1 O5 Tb4 110.1(2) . .
O47 Tb1 O5 Tb4 25.0(2) . .
N10 Tb1 O5 Tb4 65.5(2) . .
Tb2 Tb1 O5 Tb4 -67.85(9) . .
O1 Tb1 O5 Tb5 -124.38(14) . .
O16 Tb1 O5 Tb5 34.84(13) . .
O15 Tb1 O5 Tb5 96.63(13) . .
O11 Tb1 O5 Tb5 174.69(10) . .
O6 Tb1 O5 Tb5 -44.97(11) . .
O12 Tb1 O5 Tb5 154.73(15) . .
O46 Tb1 O5 Tb5 13.4(3) . .
O47 Tb1 O5 Tb5 -71.8(2) . .
N10 Tb1 O5 Tb5 -31.3(2) . .
Tb2 Tb1 O5 Tb5 -164.63(9) . .
Tb4 Tb1 O5 Tb5 -96.78(13) . .
O15 Tb8 O11 C6 111.7(3) . .
O13 Tb8 O11 C6 -95.3(3) . .
O12 Tb8 O11 C6 -172.7(3) . .
O20 Tb8 O11 C6 135.6(3) . .
O21 Tb8 O11 C6 -83.3(6) . .
O17 Tb8 O11 C6 -17.5(3) . .
O18 Tb8 O11 C6 34.0(3) . .
N2 Tb8 O11 C6 7.9(3) . .
N3 Tb8 O11 C6 -174.1(8) . .
Tb2 Tb8 O11 C6 -127.7(3) . .
Tb1 Tb8 O11 C6 140.7(3) . .
O15 Tb8 O11 Tb1 -28.97(13) . .
O13 Tb8 O11 Tb1 123.98(15) . .
O12 Tb8 O11 Tb1 46.61(12) . .
O20 Tb8 O11 Tb1 -5.1(4) . .
O21 Tb8 O11 Tb1 136.0(4) . .
O17 Tb8 O11 Tb1 -158.21(15) . .
O18 Tb8 O11 Tb1 -106.67(15) . .
N2 Tb8 O11 Tb1 -132.79(13) . .
N3 Tb8 O11 Tb1 45.2(8) . .
Tb2 Tb8 O11 Tb1 91.61(13) . .
O15 Tb8 O11 Tb2 -120.58(15) . .
O13 Tb8 O11 Tb2 32.36(12) . .
O12 Tb8 O11 Tb2 -45.00(12) . .
O20 Tb8 O11 Tb2 -96.7(3) . .
O21 Tb8 O11 Tb2 44.4(5) . .
O17 Tb8 O11 Tb2 110.18(15) . .
O18 Tb8 O11 Tb2 161.72(14) . .
N2 Tb8 O11 Tb2 135.59(13) . .
N3 Tb8 O11 Tb2 -46.4(8) . .
Tb1 Tb8 O11 Tb2 -91.61(13) . .
O1 Tb1 O11 C6 90.4(3) . .
O16 Tb1 O11 C6 -107.2(3) . .
O15 Tb1 O11 C6 -114.2(3) . .
O6 Tb1 O11 C6 58.7(3) . .
O12 Tb1 O11 C6 171.8(3) . .
O46 Tb1 O11 C6 -39.7(3) . .
O5 Tb1 O11 C6 151.3(3) . .
O47 Tb1 O11 C6 9.5(3) . .
N10 Tb1 O11 C6 -15.9(3) . .
Tb2 Tb1 O11 C6 121.4(3) . .
Tb4 Tb1 O11 C6 102.7(3) . .
O1 Tb1 O11 Tb8 -126.69(15) . .
O16 Tb1 O11 Tb8 35.7(3) . .
O15 Tb1 O11 Tb8 28.74(13) . .
O6 Tb1 O11 Tb8 -158.41(15) . .
O12 Tb1 O11 Tb8 -45.31(12) . .
O46 Tb1 O11 Tb8 103.26(15) . .
O5 Tb1 O11 Tb8 -65.77(16) . .
O47 Tb1 O11 Tb8 152.45(16) . .
N10 Tb1 O11 Tb8 127.03(11) . .
Tb2 Tb1 O11 Tb8 -95.71(14) . .
Tb4 Tb1 O11 Tb8 -114.34(9) . .
O1 Tb1 O11 Tb2 -30.98(11) . .
O16 Tb1 O11 Tb2 131.42(19) . .
O15 Tb1 O11 Tb2 124.44(15) . .
O6 Tb1 O11 Tb2 -62.7(2) . .
O12 Tb1 O11 Tb2 50.40(11) . .
O46 Tb1 O11 Tb2 -161.04(14) . .
O5 Tb1 O11 Tb2 29.93(16) . .
O47 Tb1 O11 Tb2 -111.85(14) . .
N10 Tb1 O11 Tb2 -137.26(11) . .
Tb4 Tb1 O11 Tb2 -18.63(11) . .
O1 Tb2 O11 C6 -97.1(3) . .
O14 Tb2 O11 C6 41.0(3) . .
O13 Tb2 O11 C6 103.3(3) . .
O12 Tb2 O11 C6 -179.4(3) . .
O2 Tb2 O11 C6 -140.6(3) . .
O9 Tb2 O11 C6 -38.2(3) . .
O10 Tb2 O11 C6 -18.8(3) . .
O3 Tb2 O11 C6 140.6(3) . .
N1 Tb2 O11 C6 -171.7(3) . .
Tb3 Tb2 O11 C6 -58.9(3) . .
Tb1 Tb2 O11 C6 -127.6(3) . .
O1 Tb2 O11 Tb8 127.19(14) . .
O14 Tb2 O11 Tb8 -94.65(13) . .
O13 Tb2 O11 Tb8 -32.40(12) . .
O12 Tb2 O11 Tb8 44.87(12) . .
O2 Tb2 O11 Tb8 83.66(18) . .
O9 Tb2 O11 Tb8 -173.90(11) . .
O10 Tb2 O11 Tb8 -154.47(15) . .
O3 Tb2 O11 Tb8 4.9(3) . .
N1 Tb2 O11 Tb8 52.6(2) . .
Tb3 Tb2 O11 Tb8 165.42(9) . .
Tb1 Tb2 O11 Tb8 96.66(13) . .
O1 Tb2 O11 Tb1 30.53(11) . .
O14 Tb2 O11 Tb1 168.68(11) . .
O13 Tb2 O11 Tb1 -129.06(14) . .
O12 Tb2 O11 Tb1 -51.80(11) . .
O2 Tb2 O11 Tb1 -13.00(19) . .
O9 Tb2 O11 Tb1 89.44(14) . .
O10 Tb2 O11 Tb1 108.87(13) . .
O3 Tb2 O11 Tb1 -91.8(3) . .
N1 Tb2 O11 Tb1 -44.1(2) . .
Tb3 Tb2 O11 Tb1 68.76(8) . .
O24 Tb6 O31 C63 158.8(4) . .
O7 Tb6 O31 C63 122.4(4) . .
O8 Tb6 O31 C63 -167.9(4) . .
O34 Tb6 O31 C63 30.3(5) . .
O37 Tb6 O31 C63 -59.2(4) . .
O33 Tb6 O31 C63 26.9(4) . .
O36 Tb6 O31 C63 -89.9(4) . .
N7 Tb6 O31 C63 -74.5(4) . .
N6 Tb6 O31 C63 27.9(4) . .
Tb3 Tb6 O31 C63 155.5(4) . .
Tb4 Tb6 O31 C63 161.6(5) . .
O24 Tb6 O31 Tb4 -2.8(3) . .
O7 Tb6 O31 Tb4 -39.21(13) . .
O8 Tb6 O31 Tb4 30.41(13) . .
O34 Tb6 O31 Tb4 -131.32(19) . .
O37 Tb6 O31 Tb4 139.17(17) . .
O33 Tb6 O31 Tb4 -134.71(18) . .
O36 Tb6 O31 Tb4 108.47(16) . .
N7 Tb6 O31 Tb4 123.81(11) . .
N6 Tb6 O31 Tb4 -133.70(11) . .
Tb3 Tb6 O31 Tb4 -6.14(13) . .
O1 Tb4 O31 C63 -152.1(3) . .
O32 Tb4 O31 C63 -10.8(3) . .
O8 Tb4 O31 C63 163.0(3) . .
O5 Tb4 O31 C63 -8.0(4) . .
O49 Tb4 O31 C63 70.3(3) . .
O6 Tb4 O31 C63 -72.6(3) . .
O7 Tb4 O31 C63 -129.5(3) . .
O2 Tb4 O31 C63 114.9(3) . .
Tb1 Tb4 O31 C63 -88.1(3) . .
Tb3 Tb4 O31 C63 -160.4(3) . .
Tb5 Tb4 O31 C63 -30.5(3) . .
O1 Tb4 O31 Tb6 14.6(3) . .
O32 Tb4 O31 Tb6 155.83(18) . .
O8 Tb4 O31 Tb6 -30.35(13) . .
O5 Tb4 O31 Tb6 158.65(14) . .
O49 Tb4 O31 Tb6 -123.06(17) . .
O6 Tb4 O31 Tb6 94.04(14) . .
O7 Tb4 O31 Tb6 37.17(12) . .
O2 Tb4 O31 Tb6 -78.5(2) . .
Tb1 Tb4 O31 Tb6 78.54(19) . .
Tb3 Tb4 O31 Tb6 6.24(14) . .
Tb5 Tb4 O31 Tb6 136.12(10) . .
O15 Tb8 O20 N3 -174.8(4) . .
O13 Tb8 O20 N3 45.8(4) . .
O12 Tb8 O20 N3 116.2(3) . .
O11 Tb8 O20 N3 161.7(3) . .
O21 Tb8 O20 N3 0.9(3) . .
O17 Tb8 O20 N3 -49.1(4) . .
O18 Tb8 O20 N3 -93.0(3) . .
N2 Tb8 O20 N3 -72.4(4) . .
Tb2 Tb8 O20 N3 96.3(3) . .
Tb1 Tb8 O20 N3 158.1(3) . .
O15 Tb8 O13 C17 158.4(4) . .
O12 Tb8 O13 C17 -173.2(4) . .
O11 Tb8 O13 C17 118.1(4) . .
O20 Tb8 O13 C17 -91.2(4) . .
O21 Tb8 O13 C17 -56.9(4) . .
O17 Tb8 O13 C17 24.6(4) . .
O18 Tb8 O13 C17 28.8(5) . .
N2 Tb8 O13 C17 26.6(4) . .
N3 Tb8 O13 C17 -72.3(4) . .
Tb2 Tb8 O13 C17 153.0(5) . .
Tb1 Tb8 O13 C17 152.4(4) . .
O15 Tb8 O13 Tb2 5.4(3) . .
O12 Tb8 O13 Tb2 33.83(13) . .
O11 Tb8 O13 Tb2 -34.88(13) . .
O20 Tb8 O13 Tb2 115.8(2) . .
O21 Tb8 O13 Tb2 150.1(2) . .
O17 Tb8 O13 Tb2 -128.3(2) . .
O18 Tb8 O13 Tb2 -124.2(2) . .
N2 Tb8 O13 Tb2 -126.34(12) . .
N3 Tb8 O13 Tb2 134.69(15) . .
Tb1 Tb8 O13 Tb2 -0.59(14) . .
O1 Tb2 O13 C17 -157.7(3) . .
O14 Tb2 O13 C17 -11.8(3) . .
O12 Tb2 O13 C17 166.4(3) . .
O2 Tb2 O13 C17 109.5(3) . .
O9 Tb2 O13 C17 1.5(4) . .
O10 Tb2 O13 C17 -70.0(3) . .
O11 Tb2 O13 C17 -126.2(3) . .
O3 Tb2 O13 C17 74.3(3) . .
N1 Tb2 O13 C17 91.2(3) . .
Tb3 Tb2 O13 C17 -85.5(3) . .
Tb1 Tb2 O13 C17 -159.6(3) . .
O1 Tb2 O13 Tb8 2.5(3) . .
O14 Tb2 O13 Tb8 148.4(2) . .
O12 Tb2 O13 Tb8 -33.41(13) . .
O2 Tb2 O13 Tb8 -90.31(19) . .
O9 Tb2 O13 Tb8 161.71(14) . .
O10 Tb2 O13 Tb8 90.16(16) . .
O11 Tb2 O13 Tb8 33.99(13) . .
O3 Tb2 O13 Tb8 -125.48(19) . .
N1 Tb2 O13 Tb8 -108.67(13) . .
Tb3 Tb2 O13 Tb8 74.7(2) . .
Tb1 Tb2 O13 Tb8 0.61(15) . .
O13 Tb8 O15 C27 162.5(4) . .
O12 Tb8 O15 C27 133.8(5) . .
O11 Tb8 O15 C27 -157.7(5) . .
O20 Tb8 O15 C27 34.8(5) . .
O21 Tb8 O15 C27 30.4(6) . .
O17 Tb8 O15 C27 -80.5(5) . .
O18 Tb8 O15 C27 -53.9(5) . .
N2 Tb8 O15 C27 -66.0(5) . .
N3 Tb8 O15 C27 32.5(5) . .
Tb2 Tb8 O15 C27 165.9(4) . .
Tb1 Tb8 O15 C27 171.7(6) . .
O13 Tb8 O15 Tb1 -9.3(3) . .
O12 Tb8 O15 Tb1 -37.91(13) . .
O11 Tb8 O15 Tb1 30.60(13) . .
O20 Tb8 O15 Tb1 -137.0(2) . .
O21 Tb8 O15 Tb1 -141.3(3) . .
O17 Tb8 O15 Tb1 107.8(2) . .
O18 Tb8 O15 Tb1 134.38(19) . .
N2 Tb8 O15 Tb1 122.30(12) . .
N3 Tb8 O15 Tb1 -139.27(15) . .
Tb2 Tb8 O15 Tb1 -5.80(14) . .
O1 Tb1 O15 C27 -165.6(3) . .
O16 Tb1 O15 C27 -20.1(3) . .
O11 Tb1 O15 C27 155.3(3) . .
O6 Tb1 O15 C27 -18.1(4) . .
O12 Tb1 O15 C27 -137.8(3) . .
O46 Tb1 O15 C27 60.9(3) . .
O5 Tb1 O15 C27 -81.4(3) . .
O47 Tb1 O15 C27 90.0(3) . .
N10 Tb1 O15 C27 75.2(3) . .
Tb2 Tb1 O15 C27 -168.6(3) . .
Tb4 Tb1 O15 C27 -97.5(3) . .
O1 Tb1 O15 Tb8 8.9(3) . .
O16 Tb1 O15 Tb8 154.4(2) . .
O11 Tb1 O15 Tb8 -30.16(14) . .
O6 Tb1 O15 Tb8 156.41(14) . .
O12 Tb1 O15 Tb8 36.77(13) . .
O46 Tb1 O15 Tb8 -124.5(2) . .
O5 Tb1 O15 Tb8 93.10(15) . .
O47 Tb1 O15 Tb8 -95.41(18) . .
N10 Tb1 O15 Tb8 -110.27(12) . .
Tb2 Tb1 O15 Tb8 5.99(15) . .
Tb4 Tb1 O15 Tb8 77.1(2) . .
O1 Tb2 O14 C18 158.0(3) . .
O13 Tb2 O14 C18 11.9(3) . .
O12 Tb2 O14 C18 9.3(4) . .
O2 Tb2 O14 C18 -103.7(3) . .
O9 Tb2 O14 C18 -159.5(3) . .
O10 Tb2 O14 C18 133.1(3) . .
O11 Tb2 O14 C18 74.7(3) . .
O3 Tb2 O14 C18 -70.7(3) . .
N1 Tb2 O14 C18 -85.8(3) . .
Tb3 Tb2 O14 C18 164.7(3) . .
Tb1 Tb2 O14 C18 89.4(3) . .
O1 Tb2 O14 Tb7 -11.7(3) . .
O13 Tb2 O14 Tb7 -157.9(2) . .
O12 Tb2 O14 Tb7 -160.49(14) . .
O2 Tb2 O14 Tb7 86.5(2) . .
O9 Tb2 O14 Tb7 30.75(14) . .
O10 Tb2 O14 Tb7 -36.63(13) . .
O11 Tb2 O14 Tb7 -95.09(16) . .
O3 Tb2 O14 Tb7 119.50(19) . .
N1 Tb2 O14 Tb7 104.50(13) . .
Tb3 Tb2 O14 Tb7 -5.06(16) . .
Tb1 Tb2 O14 Tb7 -80.4(2) . .
O23 Tb7 O14 C18 -157.7(5) . .
O9 Tb7 O14 C18 163.3(5) . .
O10 Tb7 O14 C18 -128.2(5) . .
O26 Tb7 O14 C18 -39.0(5) . .
O25 Tb7 O14 C18 -29.1(5) . .
O29 Tb7 O14 C18 56.8(5) . .
O28 Tb7 O14 C18 89.7(5) . .
N5 Tb7 O14 C18 69.7(5) . .
N4 Tb7 O14 C18 -33.9(5) . .
Tb3 Tb7 O14 C18 -160.6(5) . .
Tb2 Tb7 O14 C18 -165.4(6) . .
O23 Tb7 O14 Tb2 7.7(3) . .
O9 Tb7 O14 Tb2 -31.28(14) . .
O10 Tb7 O14 Tb2 37.23(14) . .
O26 Tb7 O14 Tb2 126.4(3) . .
O25 Tb7 O14 Tb2 136.3(2) . .
O29 Tb7 O14 Tb2 -137.82(16) . .
O28 Tb7 O14 Tb2 -104.9(3) . .
N5 Tb7 O14 Tb2 -124.92(19) . .
N4 Tb7 O14 Tb2 131.51(12) . .
Tb3 Tb7 O14 Tb2 4.86(15) . .
O32 Tb5 O16 C28 -160.1(5) . .
O6 Tb5 O16 C28 161.8(5) . .
O40 Tb5 O16 C28 -28.8(7) . .
O5 Tb5 O16 C28 -129.1(5) . .
O43 Tb5 O16 C28 86.5(5) . .
O39 Tb5 O16 C28 -33.7(5) . .
O42 Tb5 O16 C28 55.1(5) . .
N9 Tb5 O16 C28 66.7(5) . .
N8 Tb5 O16 C28 -33.9(5) . .
Tb4 Tb5 O16 C28 -161.7(5) . .
Tb1 Tb5 O16 C28 -167.4(6) . .
O32 Tb5 O16 Tb1 7.2(3) . .
O6 Tb5 O16 Tb1 -30.86(14) . .
O40 Tb5 O16 Tb1 138.6(5) . .
O5 Tb5 O16 Tb1 38.25(14) . .
O43 Tb5 O16 Tb1 -106.1(2) . .
O39 Tb5 O16 Tb1 133.7(2) . .
O42 Tb5 O16 Tb1 -137.5(2) . .
N9 Tb5 O16 Tb1 -125.95(15) . .
N8 Tb5 O16 Tb1 133.48(18) . .
Tb4 Tb5 O16 Tb1 5.71(15) . .
O1 Tb1 O16 C28 166.6(3) . .
O15 Tb1 O16 C28 20.5(3) . .
O11 Tb1 O16 C28 13.4(4) . .
O6 Tb1 O16 C28 -158.2(3) . .
O12 Tb1 O16 C28 79.4(3) . .
O46 Tb1 O16 C28 -58.3(3) . .
O5 Tb1 O16 C28 134.6(3) . .
O47 Tb1 O16 C28 -90.1(3) . .
N10 Tb1 O16 C28 -72.9(3) . .
Tb2 Tb1 O16 C28 96.1(3) . .
Tb4 Tb1 O16 C28 165.9(3) . .
O1 Tb1 O16 Tb5 -5.2(3) . .
O15 Tb1 O16 Tb5 -151.3(2) . .
O11 Tb1 O16 Tb5 -158.34(15) . .
O6 Tb1 O16 Tb5 30.05(13) . .
O12 Tb1 O16 Tb5 -92.36(16) . .
O46 Tb1 O16 Tb5 130.0(2) . .
O5 Tb1 O16 Tb5 -37.14(13) . .
O47 Tb1 O16 Tb5 98.12(18) . .
N10 Tb1 O16 Tb5 115.38(13) . .
Tb2 Tb1 O16 Tb5 -75.7(2) . .
Tb4 Tb1 O16 Tb5 -5.87(15) . .
O31 Tb6 O34 N6 -5.2(4) . .
O24 Tb6 O34 N6 -152.9(3) . .
O7 Tb6 O34 N6 -82.9(3) . .
O8 Tb6 O34 N6 -148.2(2) . .
O37 Tb6 O34 N6 76.3(3) . .
O33 Tb6 O34 N6 -1.0(2) . .
O36 Tb6 O34 N6 127.8(3) . .
N7 Tb6 O34 N6 102.4(3) . .
Tb3 Tb6 O34 N6 -126.5(2) . .
Tb4 Tb6 O34 N6 -64.5(4) . .
O32 Tb5 O40 N8 137.6(7) . .
O16 Tb5 O40 N8 -11.5(10) . .
O6 Tb5 O40 N8 144.9(4) . .
O5 Tb5 O40 N8 70.2(7) . .
O43 Tb5 O40 N8 -142.7(7) . .
O39 Tb5 O40 N8 -5.1(5) . .
O42 Tb5 O40 N8 -88.4(7) . .
N9 Tb5 O40 N8 -114.9(7) . .
Tb4 Tb5 O40 N8 115.2(6) . .
Tb1 Tb5 O40 N8 45.2(11) . .
O31 Tb6 O36 N7 36.2(3) . .
O24 Tb6 O36 N7 176.6(2) . .
O7 Tb6 O36 N7 144.1(2) . .
O8 Tb6 O36 N7 105.7(2) . .
O34 Tb6 O36 N7 -104.0(2) . .
O37 Tb6 O36 N7 -3.1(2) . .
O33 Tb6 O36 N7 -59.8(3) . .
N6 Tb6 O36 N7 -83.1(2) . .
Tb3 Tb6 O36 N7 147.0(2) . .
Tb4 Tb6 O36 N7 84.4(2) . .
O1 Tb1 O47 N10 -177.1(3) . .
O16 Tb1 O47 N10 43.2(3) . .
O15 Tb1 O47 N10 -36.3(3) . .
O11 Tb1 O47 N10 -99.0(3) . .
O6 Tb1 O47 N10 106.9(3) . .
O12 Tb1 O47 N10 -122.2(3) . .
O46 Tb1 O47 N10 1.3(3) . .
O5 Tb1 O47 N10 131.0(3) . .
Tb2 Tb1 O47 N10 -140.2(3) . .
Tb4 Tb1 O47 N10 148.0(3) . .
O1 Tb2 O2 N1 179.0(3) . .
O14 Tb2 O2 N1 42.8(3) . .
O13 Tb2 O2 N1 -45.0(3) . .
O12 Tb2 O2 N1 -99.8(2) . .
O9 Tb2 O2 N1 97.5(2) . .
O10 Tb2 O2 N1 134.5(2) . .
O11 Tb2 O2 N1 -135.1(2) . .
O3 Tb2 O2 N1 0.3(2) . .
Tb3 Tb2 O2 N1 142.0(2) . .
Tb1 Tb2 O2 N1 -144.2(2) . .
O1 Tb2 O2 Tb4 -0.35(12) . .
O14 Tb2 O2 Tb4 -136.52(14) . .
O13 Tb2 O2 Tb4 135.70(14) . .
O12 Tb2 O2 Tb4 80.87(15) . .
O9 Tb2 O2 Tb4 -81.84(14) . .
O10 Tb2 O2 Tb4 -44.9(2) . .
O11 Tb2 O2 Tb4 45.5(2) . .
O3 Tb2 O2 Tb4 -179.0(2) . .
N1 Tb2 O2 Tb4 -179.3(3) . .
Tb3 Tb2 O2 Tb4 -37.32(11) . .
Tb1 Tb2 O2 Tb4 36.46(11) . .
O1 Tb4 O2 N1 -177.9(8) . .
O32 Tb4 O2 N1 50.0(8) . .
O31 Tb4 O2 N1 -47.8(8) . .
O8 Tb4 O2 N1 -95.2(7) . .
O5 Tb4 O2 N1 99.0(7) . .
O49 Tb4 O2 N1 2.3(7) . .
O6 Tb4 O2 N1 141.1(7) . .
O7 Tb4 O2 N1 -136.8(7) . .
Tb1 Tb4 O2 N1 145.1(7) . .
Tb3 Tb4 O2 N1 -141.0(7) . .
Tb5 Tb4 O2 N1 94.2(7) . .
O1 Tb4 O2 Tb2 0.36(12) . .
O32 Tb4 O2 Tb2 -131.76(15) . .
O31 Tb4 O2 Tb2 130.49(15) . .
O8 Tb4 O2 Tb2 83.08(15) . .
O5 Tb4 O2 Tb2 -82.70(15) . .
O49 Tb4 O2 Tb2 -179.4(2) . .
O6 Tb4 O2 Tb2 -40.6(2) . .
O7 Tb4 O2 Tb2 41.4(2) . .
Tb1 Tb4 O2 Tb2 -36.64(11) . .
Tb3 Tb4 O2 Tb2 37.23(11) . .
Tb5 Tb4 O2 Tb2 -87.57(13) . .
O31 Tb6 O37 N7 -143.8(3) . .
O24 Tb6 O37 N7 2.8(3) . .
O7 Tb6 O37 N7 -140.6(2) . .
O8 Tb6 O37 N7 -74.5(2) . .
O34 Tb6 O37 N7 84.4(2) . .
O33 Tb6 O37 N7 135.2(2) . .
O36 Tb6 O37 N7 3.1(2) . .
N6 Tb6 O37 N7 109.7(2) . .
Tb3 Tb6 O37 N7 -55.1(3) . .
Tb4 Tb6 O37 N7 -117.5(2) . .
O32 Tb5 O42 N9 8.1(4) . .
O16 Tb5 O42 N9 155.0(4) . .
O6 Tb5 O42 N9 84.7(4) . .
O40 Tb5 O42 N9 -74.2(4) . .
O5 Tb5 O42 N9 147.3(4) . .
O43 Tb5 O42 N9 6.8(4) . .
O39 Tb5 O42 N9 -124.1(4) . .
N8 Tb5 O42 N9 -99.8(4) . .
Tb4 Tb5 O42 N9 68.4(4) . .
Tb1 Tb5 O42 N9 128.3(4) . .
O32 Tb5 O43 N9 174.1(4) . .
O16 Tb5 O43 N9 -45.3(4) . .
O6 Tb5 O43 N9 -113.7(4) . .
O40 Tb5 O43 N9 91.0(4) . .
O5 Tb5 O43 N9 -151.7(4) . .
O39 Tb5 O43 N9 54.1(4) . .
O42 Tb5 O43 N9 -6.8(4) . .
N8 Tb5 O43 N9 75.3(4) . .
Tb4 Tb5 O43 N9 -154.3(4) . .
Tb1 Tb5 O43 N9 -93.8(4) . .
O15 Tb8 O21 N3 4.5(5) . .
O13 Tb8 O21 N3 -145.1(4) . .
O12 Tb8 O21 N3 -78.2(4) . .
O11 Tb8 O21 N3 -156.7(3) . .
O20 Tb8 O21 N3 -0.9(3) . .
O17 Tb8 O21 N3 135.6(4) . .
O18 Tb8 O21 N3 84.2(4) . .
N2 Tb8 O21 N3 109.9(4) . .
Tb2 Tb8 O21 N3 -124.1(3) . .
Tb1 Tb8 O21 N3 -51.0(6) . .
O23 Tb7 O26 N4 153.7(5) . .
O14 Tb7 O26 N4 11.6(7) . .
O9 Tb7 O26 N4 143.2(3) . .
O10 Tb7 O26 N4 85.2(5) . .
O25 Tb7 O26 N4 -0.8(4) . .
O29 Tb7 O26 N4 -73.9(6) . .
O28 Tb7 O26 N4 -129.8(5) . .
N5 Tb7 O26 N4 -102.9(6) . .
Tb3 Tb7 O26 N4 127.8(5) . .
Tb2 Tb7 O26 N4 65.3(6) . .
O23 Tb7 O28 N5 174.4(6) . .
O14 Tb7 O28 N5 -46.2(7) . .
O9 Tb7 O28 N5 -113.2(6) . .
O10 Tb7 O28 N5 -153.1(5) . .
O26 Tb7 O28 N5 95.9(6) . .
O25 Tb7 O28 N5 51.3(6) . .
O29 Tb7 O28 N5 -6.3(5) . .
N4 Tb7 O28 N5 75.5(6) . .
Tb3 Tb7 O28 N5 -154.0(6) . .
Tb2 Tb7 O28 N5 -96.0(6) . .
O23 Tb7 O29 N5 6.7(6) . .
O14 Tb7 O29 N5 154.4(5) . .
O9 Tb7 O29 N5 84.1(5) . .
O10 Tb7 O29 N5 145.2(4) . .
O26 Tb7 O29 N5 -78.4(5) . .
O25 Tb7 O29 N5 -127.1(5) . .
O28 Tb7 O29 N5 5.8(5) . .
N4 Tb7 O29 N5 -103.0(5) . .
Tb3 Tb7 O29 N5 66.2(6) . .
Tb2 Tb7 O29 N5 127.6(5) . .
Tb5 O39 N8 O41 179.4(9) . .
Tb5 O39 N8 O40 -8.4(7) . .
Tb5 O40 N8 O41 -179.3(9) . .
Tb5 O40 N8 O39 8.5(8) . .
O32 Tb5 N8 O41 50(63) . .
O16 Tb5 N8 O41 -96(63) . .
O6 Tb5 N8 O41 -11(64) . .
O40 Tb5 N8 O41 93(63) . .
O5 Tb5 N8 O41 -23(63) . .
O43 Tb5 N8 O41 132(63) . .
O39 Tb5 N8 O41 -97(63) . .
O42 Tb5 N8 O41 -174(100) . .
N9 Tb5 N8 O41 158(100) . .
Tb4 Tb5 N8 O41 14(63) . .
Tb1 Tb5 N8 O41 -60(63) . .
O32 Tb5 N8 O39 146.5(3) . .
O16 Tb5 N8 O39 0.4(4) . .
O6 Tb5 N8 O39 85.1(6) . .
O40 Tb5 N8 O39 -170.6(8) . .
O5 Tb5 N8 O39 73.3(4) . .
O43 Tb5 N8 O39 -131.9(3) . .
O42 Tb5 N8 O39 -77.7(4) . .
N9 Tb5 N8 O39 -105.0(4) . .
Tb4 Tb5 N8 O39 110.7(3) . .
Tb1 Tb5 N8 O39 36.7(5) . .
O32 Tb5 N8 O40 -43.0(8) . .
O16 Tb5 N8 O40 171.0(8) . .
O6 Tb5 N8 O40 -104.3(8) . .
O5 Tb5 N8 O40 -116.1(8) . .
O43 Tb5 N8 O40 38.6(8) . .
O39 Tb5 N8 O40 170.6(8) . .
O42 Tb5 N8 O40 92.8(8) . .
N9 Tb5 N8 O40 65.5(8) . .
Tb4 Tb5 N8 O40 -78.8(8) . .
Tb1 Tb5 N8 O40 -152.8(8) . .
Tb8 O20 N3 O22 -179.7(8) . .
Tb8 O20 N3 O21 -1.5(5) . .
Tb8 O21 N3 O22 179.8(8) . .
Tb8 O21 N3 O20 1.5(5) . .
O15 Tb8 N3 O22 167(100) . .
O13 Tb8 N3 O22 20(54) . .
O12 Tb8 N3 O22 95(54) . .
O11 Tb8 N3 O22 96(54) . .
O20 Tb8 N3 O22 162(100) . .
O21 Tb8 N3 O22 -16(54) . .
O17 Tb8 N3 O22 -60(54) . .
O18 Tb8 N3 O22 -112(54) . .
N2 Tb8 N3 O22 -86(54) . .
Tb2 Tb8 N3 O22 56(54) . .
Tb1 Tb8 N3 O22 134(54) . .
O15 Tb8 N3 O20 5.2(4) . .
O13 Tb8 N3 O20 -142.3(4) . .
O12 Tb8 N3 O20 -67.8(4) . .
O11 Tb8 N3 O20 -66.5(9) . .
O21 Tb8 N3 O20 -178.4(6) . .
O17 Tb8 N3 O20 137.3(4) . .
O18 Tb8 N3 O20 85.9(4) . .
N2 Tb8 N3 O20 111.5(3) . .
Tb2 Tb8 N3 O20 -106.3(3) . .
Tb1 Tb8 N3 O20 -27.9(4) . .
O15 Tb8 N3 O21 -176.5(4) . .
O13 Tb8 N3 O21 36.0(4) . .
O12 Tb8 N3 O21 110.6(4) . .
O11 Tb8 N3 O21 111.9(7) . .
O20 Tb8 N3 O21 178.4(6) . .
O17 Tb8 N3 O21 -44.4(4) . .
O18 Tb8 N3 O21 -95.7(4) . .
N2 Tb8 N3 O21 -70.1(4) . .
Tb2 Tb8 N3 O21 72.1(4) . .
Tb1 Tb8 N3 O21 150.5(4) . .
Tb8 O17 N2 O19 -177.6(5) . .
Tb8 O17 N2 O18 0.7(5) . .
Tb8 O18 N2 O19 177.6(5) . .
Tb8 O18 N2 O17 -0.7(5) . .
O15 Tb8 N2 O19 -62(12) . .
O13 Tb8 N2 O19 86(12) . .
O12 Tb8 N2 O19 11(13) . .
O11 Tb8 N2 O19 13(12) . .
O20 Tb8 N2 O19 -142(12) . .
O21 Tb8 N2 O19 168(12) . .
O17 Tb8 N2 O19 91(12) . .
O18 Tb8 N2 O19 -90(12) . .
N3 Tb8 N2 O19 -167(12) . .
Tb2 Tb8 N2 O19 48(12) . .
Tb1 Tb8 N2 O19 -23(12) . .
O15 Tb8 N2 O17 -153.0(3) . .
O13 Tb8 N2 O17 -4.5(3) . .
O12 Tb8 N2 O17 -79.5(5) . .
O11 Tb8 N2 O17 -77.9(3) . .
O20 Tb8 N2 O17 127.1(3) . .
O21 Tb8 N2 O17 77.3(3) . .
O18 Tb8 N2 O17 179.3(5) . .
N3 Tb8 N2 O17 102.5(3) . .
Tb2 Tb8 N2 O17 -42.8(3) . .
Tb1 Tb8 N2 O17 -113.4(3) . .
O15 Tb8 N2 O18 27.8(3) . .
O13 Tb8 N2 O18 176.3(3) . .
O12 Tb8 N2 O18 101.2(4) . .
O11 Tb8 N2 O18 102.8(3) . .
O20 Tb8 N2 O18 -52.2(3) . .
O21 Tb8 N2 O18 -101.9(3) . .
O17 Tb8 N2 O18 -179.3(5) . .
N3 Tb8 N2 O18 -76.8(3) . .
Tb2 Tb8 N2 O18 137.9(3) . .
Tb1 Tb8 N2 O18 67.3(3) . .
Tb6 O34 N6 O35 -179.8(4) . .
Tb6 O34 N6 O33 1.7(4) . .
Tb6 O33 N6 O35 179.8(4) . .
Tb6 O33 N6 O34 -1.6(4) . .
O31 Tb6 N6 O35 -62(100) . .
O24 Tb6 N6 O35 150(100) . .
O7 Tb6 N6 O35 -135(100) . .
O8 Tb6 N6 O35 -148(100) . .
O34 Tb6 N6 O35 122(100) . .
O37 Tb6 N6 O35 17(100) . .
O33 Tb6 N6 O35 -59(100) . .
O36 Tb6 N6 O35 68(100) . .
N7 Tb6 N6 O35 42(100) . .
Tb3 Tb6 N6 O35 -173(100) . .
Tb4 Tb6 N6 O35 -99(100) . .
O31 Tb6 N6 O34 176.0(3) . .
O24 Tb6 N6 O34 27.3(3) . .
O7 Tb6 N6 O34 102.4(3) . .
O8 Tb6 N6 O34 90.0(4) . .
O37 Tb6 N6 O34 -105.3(3) . .
O33 Tb6 N6 O34 178.2(4) . .
O36 Tb6 N6 O34 -54.2(3) . .
N7 Tb6 N6 O34 -80.5(3) . .
Tb3 Tb6 N6 O34 64.5(3) . .
Tb4 Tb6 N6 O34 139.0(3) . .
O31 Tb6 N6 O33 -2.2(3) . .
O24 Tb6 N6 O33 -150.9(3) . .
O7 Tb6 N6 O33 -75.8(3) . .
O8 Tb6 N6 O33 -88.2(4) . .
O34 Tb6 N6 O33 -178.2(4) . .
O37 Tb6 N6 O33 76.4(3) . .
O36 Tb6 N6 O33 127.6(3) . .
N7 Tb6 N6 O33 101.3(3) . .
Tb3 Tb6 N6 O33 -113.7(3) . .
Tb4 Tb6 N6 O33 -39.2(3) . .
Tb7 O25 N4 O27 178.6(5) . .
Tb7 O25 N4 O26 -1.3(6) . .
Tb7 O26 N4 O27 -178.5(5) . .
Tb7 O26 N4 O25 1.3(6) . .
O23 Tb7 N4 O27 55(17) . .
O14 Tb7 N4 O27 -89(17) . .
O9 Tb7 N4 O27 -14(17) . .
O10 Tb7 N4 O27 -18(17) . .
O26 Tb7 N4 O27 81(17) . .
O25 Tb7 N4 O27 -100(17) . .
O29 Tb7 N4 O27 -169(100) . .
O28 Tb7 N4 O27 135(17) . .
N5 Tb7 N4 O27 161(100) . .
Tb3 Tb7 N4 O27 18(17) . .
Tb2 Tb7 N4 O27 -53(17) . .
O23 Tb7 N4 O25 155.1(4) . .
O14 Tb7 N4 O25 10.8(4) . .
O9 Tb7 N4 O25 86.1(5) . .
O10 Tb7 N4 O25 82.2(4) . .
O26 Tb7 N4 O25 -178.5(7) . .
O29 Tb7 N4 O25 -69.4(4) . .
O28 Tb7 N4 O25 -125.1(4) . .
N5 Tb7 N4 O25 -98.6(4) . .
Tb3 Tb7 N4 O25 118.3(4) . .
Tb2 Tb7 N4 O25 46.6(4) . .
O23 Tb7 N4 O26 -26.4(6) . .
O14 Tb7 N4 O26 -170.7(5) . .
O9 Tb7 N4 O26 -95.3(6) . .
O10 Tb7 N4 O26 -99.3(5) . .
O25 Tb7 N4 O26 178.5(7) . .
O29 Tb7 N4 O26 109.1(6) . .
O28 Tb7 N4 O26 53.5(6) . .
N5 Tb7 N4 O26 79.9(6) . .
Tb3 Tb7 N4 O26 -63.1(6) . .
Tb2 Tb7 N4 O26 -134.9(5) . .
Tb1 O46 N10 O48 -178.2(6) . .
Tb1 O46 N10 O47 2.3(5) . .
Tb1 O47 N10 O46 -2.3(5) . .
Tb1 O47 N10 O48 178.2(6) . .
O1 Tb1 N10 O46 -179.5(3) . .
O16 Tb1 N10 O46 35.7(3) . .
O15 Tb1 N10 O46 -34.5(3) . .
O11 Tb1 N10 O46 -106.0(3) . .
O6 Tb1 N10 O46 107.2(3) . .
O12 Tb1 N10 O46 -94.3(4) . .
O5 Tb1 N10 O46 95.1(4) . .
O47 Tb1 N10 O46 177.6(5) . .
Tb2 Tb1 N10 O46 -137.8(3) . .
Tb4 Tb1 N10 O46 140.7(3) . .
O1 Tb1 N10 O48 -68(17) . .
O16 Tb1 N10 O48 147(17) . .
O15 Tb1 N10 O48 77(17) . .
O11 Tb1 N10 O48 6(17) . .
O6 Tb1 N10 O48 -141(17) . .
O12 Tb1 N10 O48 17(17) . .
O46 Tb1 N10 O48 112(17) . .
O5 Tb1 N10 O48 -153(17) . .
O47 Tb1 N10 O48 -71(17) . .
Tb2 Tb1 N10 O48 -26(17) . .
Tb4 Tb1 N10 O48 -108(17) . .
O1 Tb1 N10 O47 2.9(3) . .
O16 Tb1 N10 O47 -141.9(2) . .
O15 Tb1 N10 O47 147.9(2) . .
O11 Tb1 N10 O47 76.4(2) . .
O6 Tb1 N10 O47 -70.3(2) . .
O12 Tb1 N10 O47 88.1(3) . .
O46 Tb1 N10 O47 -177.6(5) . .
O5 Tb1 N10 O47 -82.5(3) . .
Tb2 Tb1 N10 O47 44.6(3) . .
Tb4 Tb1 N10 O47 -36.9(3) . .
Tb2 O2 N1 O4 178.0(4) . .
Tb4 O2 N1 O4 -3.7(10) . .
Tb2 O2 N1 O3 -0.6(4) . .
Tb4 O2 N1 O3 177.7(7) . .
Tb4 O2 N1 Tb2 178.3(8) . .
Tb2 O3 N1 O4 -178.0(4) . .
Tb2 O3 N1 O2 0.5(4) . .
O1 Tb2 N1 O4 -45(10) . .
O14 Tb2 N1 O4 170(100) . .
O13 Tb2 N1 O4 98(10) . .
O12 Tb2 N1 O4 30(10) . .
O2 Tb2 N1 O4 -44(10) . .
O9 Tb2 N1 O4 -121(10) . .
O10 Tb2 N1 O4 -112(10) . .
O11 Tb2 N1 O4 23(11) . .
O3 Tb2 N1 O4 136(11) . .
Tb3 Tb2 N1 O4 -84(10) . .
Tb1 Tb2 N1 O4 -7(10) . .
O1 Tb2 N1 O2 -0.9(2) . .
O14 Tb2 N1 O2 -145.3(2) . .
O13 Tb2 N1 O2 142.1(2) . .
O12 Tb2 N1 O2 74.7(2) . .
O9 Tb2 N1 O2 -76.9(2) . .
O10 Tb2 N1 O2 -68.2(3) . .
O11 Tb2 N1 O2 67.7(3) . .
O3 Tb2 N1 O2 -179.4(4) . .
Tb3 Tb2 N1 O2 -39.5(2) . .
Tb1 Tb2 N1 O2 37.4(2) . .
O1 Tb2 N1 O3 178.5(3) . .
O14 Tb2 N1 O3 34.1(3) . .
O13 Tb2 N1 O3 -38.5(3) . .
O12 Tb2 N1 O3 -105.9(3) . .
O2 Tb2 N1 O3 179.4(4) . .
O9 Tb2 N1 O3 102.6(3) . .
O10 Tb2 N1 O3 111.3(3) . .
O11 Tb2 N1 O3 -112.9(3) . .
Tb3 Tb2 N1 O3 139.9(3) . .
Tb1 Tb2 N1 O3 -143.2(3) . .
Tb7 O28 N5 O30 179.2(9) . .
Tb7 O28 N5 O29 10.6(9) . .
Tb7 O29 N5 O30 -179.3(9) . .
Tb7 O29 N5 O28 -10.6(9) . .
O23 Tb7 N5 O30 -140(50) . .
O14 Tb7 N5 O30 8(50) . .
O9 Tb7 N5 O30 -67(50) . .
O10 Tb7 N5 O30 -68(50) . .
O26 Tb7 N5 O30 140(50) . .
O25 Tb7 N5 O30 89(50) . .
O29 Tb7 N5 O30 35(50) . .
O28 Tb7 N5 O30 -135(50) . .
N4 Tb7 N5 O30 115(50) . .
Tb3 Tb7 N5 O30 -103(50) . .
Tb2 Tb7 N5 O30 -31(50) . .
O23 Tb7 N5 O28 -5.6(6) . .
O14 Tb7 N5 O28 143.0(6) . .
O9 Tb7 N5 O28 68.0(6) . .
O10 Tb7 N5 O28 66.9(10) . .
O26 Tb7 N5 O28 -85.3(6) . .
O25 Tb7 N5 O28 -136.5(6) . .
O29 Tb7 N5 O28 169.3(9) . .
N4 Tb7 N5 O28 -110.6(6) . .
Tb3 Tb7 N5 O28 31.6(7) . .
Tb2 Tb7 N5 O28 103.8(6) . .
O23 Tb7 N5 O29 -175.0(5) . .
O14 Tb7 N5 O29 -26.4(5) . .
O9 Tb7 N5 O29 -101.3(5) . .
O10 Tb7 N5 O29 -102.4(8) . .
O26 Tb7 N5 O29 105.4(5) . .
O25 Tb7 N5 O29 54.1(5) . .
O28 Tb7 N5 O29 -169.3(9) . .
N4 Tb7 N5 O29 80.1(5) . .
Tb3 Tb7 N5 O29 -137.7(4) . .
Tb2 Tb7 N5 O29 -65.6(5) . .
Tb6 O36 N7 O38 -173.4(4) . .
Tb6 O36 N7 O37 5.3(4) . .
Tb6 O37 N7 O38 173.4(4) . .
Tb6 O37 N7 O36 -5.3(4) . .
O31 Tb6 N7 O38 -51(3) . .
O24 Tb6 N7 O38 95(3) . .
O7 Tb6 N7 O38 11(4) . .
O8 Tb6 N7 O38 23(3) . .
O34 Tb6 N7 O38 175(3) . .
O37 Tb6 N7 O38 -87(3) . .
O33 Tb6 N7 O38 -133(3) . .
O36 Tb6 N7 O38 99(3) . .
N6 Tb6 N7 O38 -159(3) . .
Tb3 Tb6 N7 O38 58(3) . .
Tb4 Tb6 N7 O38 -13(3) . .
O31 Tb6 N7 O36 -149.5(2) . .
O24 Tb6 N7 O36 -3.4(2) . .
O7 Tb6 N7 O36 -87.2(4) . .
O8 Tb6 N7 O36 -75.5(2) . .
O34 Tb6 N7 O36 76.3(2) . .
O37 Tb6 N7 O36 174.4(4) . .
O33 Tb6 N7 O36 128.4(3) . .
N6 Tb6 N7 O36 102.0(2) . .
Tb3 Tb6 N7 O36 -40.9(2) . .
Tb4 Tb6 N7 O36 -112.0(2) . .
O31 Tb6 N7 O37 36.1(3) . .
O24 Tb6 N7 O37 -177.8(3) . .
O7 Tb6 N7 O37 98.4(4) . .
O8 Tb6 N7 O37 110.1(3) . .
O34 Tb6 N7 O37 -98.1(3) . .
O33 Tb6 N7 O37 -46.0(3) . .
O36 Tb6 N7 O37 -174.4(4) . .
N6 Tb6 N7 O37 -72.4(2) . .
Tb3 Tb6 N7 O37 144.8(2) . .
Tb4 Tb6 N7 O37 73.6(2) . .
Tb5 O42 N9 O44 175.4(8) . .
Tb5 O42 N9 O43 -11.8(6) . .
Tb5 O43 N9 O44 -175.3(9) . .
Tb5 O43 N9 O42 12.0(6) . .
O32 Tb5 N9 O44 91(10) . .
O16 Tb5 N9 O44 -120(10) . .
O6 Tb5 N9 O44 165(10) . .
O40 Tb5 N9 O44 11(10) . .
O5 Tb5 N9 O44 173(10) . .
O43 Tb5 N9 O44 97(10) . .
O39 Tb5 N9 O44 -37(10) . .
O42 Tb5 N9 O44 -95(10) . .
N8 Tb5 N9 O44 -13(10) . .
Tb4 Tb5 N9 O44 129(10) . .
Tb1 Tb5 N9 O44 -158(10) . .
O32 Tb5 N9 O42 -174.0(3) . .
O16 Tb5 N9 O42 -25.1(3) . .
O6 Tb5 N9 O42 -100.4(3) . .
O40 Tb5 N9 O42 105.6(3) . .
O5 Tb5 N9 O42 -91.8(6) . .
O43 Tb5 N9 O42 -167.9(6) . .
O39 Tb5 N9 O42 57.8(3) . .
N8 Tb5 N9 O42 82.3(3) . .
Tb4 Tb5 N9 O42 -135.7(3) . .
Tb1 Tb5 N9 O42 -62.7(4) . .
O32 Tb5 N9 O43 -6.1(4) . .
O16 Tb5 N9 O43 142.8(4) . .
O6 Tb5 N9 O43 67.6(3) . .
O40 Tb5 N9 O43 -86.5(4) . .
O5 Tb5 N9 O43 76.1(8) . .
O39 Tb5 N9 O43 -134.3(4) . .
O42 Tb5 N9 O43 167.9(6) . .
N8 Tb5 N9 O43 -109.8(3) . .
Tb4 Tb5 N9 O43 32.2(5) . .
Tb1 Tb5 N9 O43 105.2(3) . .
Tb7 O9 C4 C55 43.0(5) . .
Tb2 O9 C4 C55 -85.9(4) . .
Tb3 O9 C4 C55 164.7(3) . .
Tb7 O9 C4 C3 -139.7(3) . .
Tb2 O9 C4 C3 91.3(4) . .
Tb3 O9 C4 C3 -18.0(5) . .
Tb2 O14 C18 C19 171.1(5) . .
Tb7 O14 C18 C19 -25.0(9) . .
Tb2 O14 C18 C17 -11.0(6) . .
Tb7 O14 C18 C17 153.0(3) . .
C45 C50 C49 C48 0.1(8) . .
C45 C50 C49 C51 179.4(4) . .
Tb7 O23 C45 C50 -45.7(6) . .
Tb3 O23 C45 C50 168.8(4) . .
Tb7 O23 C45 C46 135.9(2) . .
Tb3 O23 C45 C46 -9.7(4) . .
C49 C50 C45 O23 179.9(4) . .
C49 C50 C45 C46 -1.6(8) . .
C72 C66 C67 C68 -179.6(4) . .
C65 C66 C67 C68 -0.3(7) . .
C72 C66 C67 C69 0.9(8) . .
C65 C66 C67 C69 -179.8(4) . .
C70 C69 C67 C66 -1.1(8) . .
C70 C69 C67 C68 179.4(4) . .
C2 C73 C74 C80 174.2(4) . .
C2 C73 C74 C75 -3.1(7) . .
C50 C49 C48 C47 0.5(8) . .
C51 C49 C48 C47 -178.8(4) . .
C50 C49 C48 C54 178.5(4) . .
C51 C49 C48 C54 -0.8(7) . .
Tb7 O10 C5 C40 46.7(5) . .
Tb3 O10 C5 C40 -83.1(4) . .
Tb2 O10 C5 C40 165.5(3) . .
Tb7 O10 C5 C6 -135.1(3) . .
Tb3 O10 C5 C6 95.1(4) . .
Tb2 O10 C5 C6 -16.2(4) . .
Tb6 O8 C3 C58 -47.7(5) . .
Tb4 O8 C3 C58 83.4(4) . .
Tb3 O8 C3 C58 -165.5(3) . .
Tb6 O8 C3 C4 134.2(3) . .
Tb4 O8 C3 C4 -94.8(4) . .
Tb3 O8 C3 C4 16.3(5) . .
O9 C4 C3 O8 0.8(6) . .
C55 C4 C3 O8 178.1(3) . .
O9 C4 C3 C58 -177.4(3) . .
C55 C4 C3 C58 -0.1(7) . .
C49 C48 C47 C46 0.4(8) . .
C54 C48 C47 C46 -177.5(4) . .
Tb5 O32 C64 C65 -41.5(6) . .
Tb4 O32 C64 C65 168.6(3) . .
Tb5 O32 C64 C63 140.2(2) . .
Tb4 O32 C64 C63 -9.7(5) . .
C10 C11 C12 C7 0.5(8) . .
C13 C11 C12 C7 -179.4(4) . .
Tb6 O24 C46 C47 27.4(7) . .
Tb3 O24 C46 C47 -172.1(3) . .
Tb6 O24 C46 C45 -153.2(3) . .
Tb3 O24 C46 C45 7.3(5) . .
C48 C47 C46 O24 177.4(4) . .
C48 C47 C46 C45 -1.9(6) . .
O23 C45 C46 O24 1.7(5) . .
C50 C45 C46 O24 -176.8(4) . .
O23 C45 C46 C47 -178.9(3) . .
C50 C45 C46 C47 2.6(6) . .
C12 C11 C10 C16 179.6(4) . .
C13 C11 C10 C16 -0.5(6) . .
C12 C11 C10 C9 -0.1(6) . .
C13 C11 C10 C9 179.8(4) . .
C8 C9 C10 C11 -0.7(6) . .
C8 C9 C10 C16 179.6(5) . .
C10 C9 C8 O5 179.4(4) . .
C10 C9 C8 C7 1.1(6) . .
Tb4 O5 C8 C9 -85.2(4) . .
Tb5 O5 C8 C9 44.8(5) . .
Tb1 O5 C8 C9 164.6(3) . .
Tb4 O5 C8 C7 93.1(4) . .
Tb5 O5 C8 C7 -136.9(3) . .
Tb1 O5 C8 C7 -17.1(5) . .
O32 C64 C65 C66 179.9(4) . .
C63 C64 C65 C66 -1.9(6) . .
C67 C66 C65 C64 1.2(6) . .
C72 C66 C65 C64 -179.5(4) . .
C51 C52 C53 C54 -0.5(7) . .
C33 C31 C30 C36 1.0(7) . .
C32 C31 C30 C36 -176.5(5) . .
C33 C31 C30 C29 177.9(4) . .
C32 C31 C30 C29 0.4(6) . .
C53 C52 C51 C49 -1.9(6) . .
C48 C49 C51 C52 2.6(6) . .
C50 C49 C51 C52 -176.7(5) . .
C1 C76 C75 C77 -175.5(5) . .
C1 C76 C75 C74 1.6(8) . .
C73 C74 C75 C76 1.2(6) . .
C80 C74 C75 C76 -176.3(4) . .
C73 C74 C75 C77 178.3(4) . .
C80 C74 C75 C77 0.9(6) . .
Tb8 O11 C6 C37 -44.1(6) . .
Tb1 O11 C6 C37 87.3(5) . .
Tb2 O11 C6 C37 -163.5(4) . .
Tb8 O11 C6 C5 137.8(3) . .
Tb1 O11 C6 C5 -90.8(4) . .
Tb2 O11 C6 C5 18.4(5) . .
O10 C5 C6 C37 -179.8(4) . .
C40 C5 C6 C37 -1.5(7) . .
O10 C5 C6 O11 -1.6(5) . .
C40 C5 C6 O11 176.6(4) . .
Tb6 O31 C63 C68 30.1(7) . .
Tb4 O31 C63 C68 -170.2(4) . .
Tb6 O31 C63 C64 -149.6(3) . .
Tb4 O31 C63 C64 10.1(5) . .
O32 C64 C63 O31 -0.3(5) . .
C65 C64 C63 O31 -178.7(4) . .
O32 C64 C63 C68 180.0(4) . .
C65 C64 C63 C68 1.6(6) . .
Tb5 O6 C1 C76 45.4(6) . .
Tb1 O6 C1 C76 -81.1(5) . .
Tb4 O6 C1 C76 171.1(4) . .
Tb5 O6 C1 C2 -138.5(3) . .
Tb1 O6 C1 C2 95.0(4) . .
Tb4 O6 C1 C2 -12.7(5) . .
C75 C76 C1 O6 173.7(4) . .
C75 C76 C1 C2 -2.4(8) . .
O31 C63 C68 C67 179.6(4) . .
C64 C63 C68 C67 -0.7(7) . .
C66 C67 C68 C63 0.1(6) . .
C69 C67 C68 C63 179.6(4) . .
Tb8 O12 C7 C12 -43.3(5) . .
Tb2 O12 C7 C12 84.9(4) . .
Tb1 O12 C7 C12 -163.2(3) . .
Tb8 O12 C7 C8 138.3(3) . .
Tb2 O12 C7 C8 -93.6(5) . .
Tb1 O12 C7 C8 18.4(5) . .
C11 C12 C7 O12 -178.5(4) . .
C11 C12 C7 C8 -0.1(6) . .
C9 C8 C7 O12 177.8(3) . .
O5 C8 C7 O12 -0.6(6) . .
C9 C8 C7 C12 -0.7(7) . .
O5 C8 C7 C12 -179.1(3) . .
C11 C10 C16 C15 0.3(8) . .
C9 C10 C16 C15 180.0(4) . .
C74 C73 C2 O7 -173.4(4) . .
C74 C73 C2 C1 2.3(6) . .
Tb6 O7 C2 C73 -50.4(5) . .
Tb3 O7 C2 C73 80.5(4) . .
Tb4 O7 C2 C73 -172.2(3) . .
Tb6 O7 C2 C1 133.8(3) . .
Tb3 O7 C2 C1 -95.3(4) . .
Tb4 O7 C2 C1 11.9(5) . .
O6 C1 C2 C73 -175.7(3) . .
C76 C1 C2 C73 0.5(7) . .
O6 C1 C2 O7 0.2(7) . .
C76 C1 C2 O7 176.4(4) . .
O11 C6 C37 C38 -179.3(5) . .
C5 C6 C37 C38 -1.2(8) . .
O10 C5 C40 C39 -179.1(4) . .
C6 C5 C40 C39 2.7(7) . .
C70 C71 C72 C66 0.3(8) . .
C67 C66 C72 C71 -0.5(6) . .
C65 C66 C72 C71 -179.8(5) . .
C76 C75 C77 C78 175.9(5) . .
C74 C75 C77 C78 -1.1(8) . .
C42 C41 C39 C40 -177.7(5) . .
C42 C41 C39 C38 1.4(9) . .
C5 C40 C39 C41 178.0(5) . .
C5 C40 C39 C38 -1.1(8) . .
O9 C4 C55 C56 178.7(4) . .
C3 C4 C55 C56 1.5(6) . .
C62 C56 C55 C4 179.1(4) . .
C57 C56 C55 C4 -1.9(8) . .
Tb8 O13 C17 C22 41.0(7) . .
Tb2 O13 C17 C22 -168.8(4) . .
Tb8 O13 C17 C18 -139.3(3) . .
Tb2 O13 C17 C18 10.9(6) . .
O14 C18 C17 O13 0.0(6) . .
C19 C18 C17 O13 178.0(5) . .
O14 C18 C17 C22 179.7(4) . .
C19 C18 C17 C22 -2.3(6) . .
C52 C53 C54 C48 2.3(8) . .
C49 C48 C54 C53 -1.6(6) . .
C47 C48 C54 C53 176.3(4) . .
C6 C37 C38 C44 -177.4(5) . .
C6 C37 C38 C39 2.8(9) . .
C41 C39 C38 C37 179.3(6) . .
C40 C39 C38 C37 -1.6(8) . .
C41 C39 C38 C44 -0.5(8) . .
C40 C39 C38 C44 178.6(5) . .
C30 C31 C33 C34 -1.4(7) . .
C32 C31 C33 C34 176.0(4) . .
O8 C3 C58 C57 -178.9(3) . .
C4 C3 C58 C57 -0.8(5) . .
Tb8 O15 C27 C32 27.7(8) . .
Tb1 O15 C27 C32 -161.2(5) . .
Tb8 O15 C27 C28 -153.3(3) . .
Tb1 O15 C27 C28 17.7(6) . .
C73 C74 C80 C79 -177.2(5) . .
C75 C74 C80 C79 0.1(7) . .
C3 C58 C57 C59 180.0(4) . .
C3 C58 C57 C56 0.3(6) . .
C55 C56 C57 C59 -178.6(4) . .
C62 C56 C57 C59 0.4(7) . .
C55 C56 C57 C58 1.0(6) . .
C62 C56 C57 C58 -180.0(4) . .
C67 C69 C70 C71 0.8(6) . .
C72 C71 C70 C69 -0.4(6) . .
Tb5 O16 C28 C29 -36.0(9) . .
Tb1 O16 C28 C29 157.6(5) . .
Tb5 O16 C28 C27 146.7(4) . .
Tb1 O16 C28 C27 -19.7(6) . .
O15 C27 C28 C29 -176.0(5) . .
C32 C27 C28 C29 3.0(9) . .
O15 C27 C28 O16 1.3(7) . .
C32 C27 C28 O16 -179.6(5) . .
C74 C80 C79 C78 -0.9(10) . .
O16 C28 C29 C30 -178.1(5) . .
C27 C28 C29 C30 -0.8(10) . .
C31 C30 C29 C28 -0.8(8) . .
C36 C30 C29 C28 176.0(6) . .
C10 C11 C13 C14 0.5(8) . .
C12 C11 C13 C14 -179.6(5) . .
C10 C16 C15 C14 0.0(8) . .
O15 C27 C32 C31 175.5(4) . .
C28 C27 C32 C31 -3.4(8) . .
C30 C31 C32 C27 1.7(7) . .
C33 C31 C32 C27 -175.7(4) . .
C58 C57 C59 C60 -179.7(6) . .
C56 C57 C59 C60 -0.1(9) . .
C75 C77 C78 C79 0.3(8) . .
C80 C79 C78 C77 0.7(10) . .
C37 C38 C44 C43 179.2(5) . .
C39 C38 C44 C43 -1.0(8) . .
C31 C33 C34 C35 0.7(7) . .
C55 C56 C62 C61 178.4(6) . .
C57 C56 C62 C61 -0.6(9) . .
C11 C13 C14 C15 -0.3(11) . .
C16 C15 C14 C13 0.1(11) . .
C31 C30 C36 C35 0.2(8) . .
C29 C30 C36 C35 -176.6(6) . .
O13 C17 C22 C21 -178.5(6) . .
C18 C17 C22 C21 1.8(9) . .
C30 C36 C35 C34 -1.0(11) . .
C33 C34 C35 C36 0.5(10) . .
O14 C18 C19 C20 178.6(6) . .
C17 C18 C19 C20 0.7(10) . .
C39 C41 C42 C43 -0.7(9) . .
C57 C59 C60 C61 -0.2(12) . .
C17 C22 C21 C23 179.9(9) . .
C17 C22 C21 C20 0.1(13) . .
C23 C21 C20 C26 -0.3(15) . .
C22 C21 C20 C26 179.4(9) . .
C23 C21 C20 C19 178.6(10) . .
C22 C21 C20 C19 -1.7(14) . .
C18 C19 C20 C21 1.2(14) . .
C18 C19 C20 C26 -179.9(9) . .
C38 C44 C43 C42 1.7(11) . .
C41 C42 C43 C44 -0.8(12) . .
C56 C62 C61 C60 0.4(12) . .
C59 C60 C61 C62 0.0(13) . .
C24 C25 C26 C20 -3.0(19) . .
C21 C20 C26 C25 1.9(17) . .
C19 C20 C26 C25 -177.0(11) . .
C20 C21 C23 C24 -0.2(18) . .
C22 C21 C23 C24 -179.9(11) . .
C21 C23 C24 C25 -1(2) . .
C26 C25 C24 C23 2(2) . .
C85 N11 C81 C82 -61.2(13) . .
C83 N11 C81 C82 174.2(11) . .
C121 N11 C81 C82 -133.1(14) . .
C87 N11 C81 C82 60.7(14) . .
C120 N11 C81 C82 -29(4) . .
C85 N11 C81 C121 71.9(11) . .
C83 N11 C81 C121 -52.7(11) . .
C87 N11 C81 C121 -166.2(13) . .
C120 N11 C81 C121 104(3) . .
C85 N11 C83 C121 -56.9(13) . .
C87 N11 C83 C121 176.8(14) . .
C81 N11 C83 C121 63.0(12) . .
C120 N11 C83 C121 -109.2(14) . .
C85 N11 C83 C84 -41.1(13) . .
C121 N11 C83 C84 15.8(12) . .
C87 N11 C83 C84 -167.4(11) . .
C81 N11 C83 C84 78.8(11) . .
C120 N11 C83 C84 -93.5(13) . .
C121 C84 C83 N11 -16.4(13) . .
C83 N11 C85 C120 -74.6(13) . .
C121 N11 C85 C120 -122.5(15) . .
C87 N11 C85 C120 48.6(15) . .
C81 N11 C85 C120 167.0(13) . .
C83 N11 C85 C86 -57.2(15) . .
C121 N11 C85 C86 -105.2(15) . .
C87 N11 C85 C86 65.9(15) . .
C81 N11 C85 C86 -175.6(11) . .
C120 N11 C85 C86 17.3(14) . .
C83 N11 C85 C121 47.9(11) . .
C87 N11 C85 C121 171.1(13) . .
C81 N11 C85 C121 -70.5(11) . .
C120 N11 C85 C121 122.5(15) . .
N11 C85 C86 C120 -20.5(16) . .
C121 C85 C86 C120 -80.4(18) . .
C85 N11 C87 C88 176.9(13) . .
C83 N11 C87 C88 -55.0(17) . .
C121 N11 C87 C88 -43(6) . .
C81 N11 C87 C88 57.8(17) . .
C120 N11 C87 C88 -143.2(18) . .
C85 N11 C87 C120 -39.9(12) . .
C83 N11 C87 C120 88.2(11) . .
C121 N11 C87 C120 100(5) . .
C81 N11 C87 C120 -159.0(11) . .
C91 N12 C89 C90 63.8(13) . .
C95 N12 C89 C90 -53.4(15) . .
C93 N12 C89 C90 -174.9(11) . .
C95 N12 C91 C92 -64.9(15) . .
C89 N12 C91 C92 174.4(12) . .
C93 N12 C91 C92 55.4(16) . .
C91 N12 C93 C94 56.2(15) . .
C95 N12 C93 C94 174.5(12) . .
C89 N12 C93 C94 -62.5(14) . .
C91 N12 C95 C109 -177.1(13) . .
C89 N12 C95 C109 -59.3(16) . .
C93 N12 C95 C109 61.4(16) . .
C117 N13 C96 C97 1.1(10) . .
C117 N13 C96 C97 -178.9(10) 2_656 .
C98 N13 C96 C97 -47.6(13) 2_656 .
C98 N13 C96 C97 132.4(13) . .
C96 N13 C96 C97 137(100) 2_656 .
C118 N13 C96 C97 -116.8(12) 2_656 .
C118 N13 C96 C97 63.2(12) . .
C117 N13 C96 C118 117.9(8) . 2_656
C117 N13 C96 C118 -62.1(8) 2_656 2_656
C98 N13 C96 C118 69.1(10) 2_656 2_656
C98 N13 C96 C118 -110.9(10) . 2_656
C96 N13 C96 C118 -106(100) 2_656 2_656
C118 N13 C96 C118 180.0 . 2_656
C117 C97 C96 N13 -1.0(9) . .
C117 C97 C96 C118 -59.5(12) . 2_656
C117 N13 C98 C117 180.000(3) . 2_656
C98 N13 C98 C117 9(100) 2_656 2_656
C96 N13 C98 C117 124.4(11) . 2_656
C96 N13 C98 C117 -55.6(11) 2_656 2_656
C118 N13 C98 C117 55.8(10) 2_656 2_656
C118 N13 C98 C117 -124.2(10) . 2_656
C117 N13 C98 C108 -54.5(13) . .
C117 N13 C98 C108 125.5(13) 2_656 .
C98 N13 C98 C108 135(100) 2_656 .
C96 N13 C98 C108 -110.1(12) . .
C96 N13 C98 C108 69.9(12) 2_656 .
C118 N13 C98 C108 -178.6(10) 2_656 .
C118 N13 C98 C108 1.4(10) . .
N13 C98 C108 C118 -1.4(11) . .
C117 C98 C108 C118 61.3(17) 2_656 .
C114 N15 C114 C113 -98(100) 2_665 .
C116 N15 C114 C113 -105.3(11) . .
C116 N15 C114 C113 74.7(11) 2_665 .
C103 N15 C114 C113 0.8(8) . .
C103 N15 C114 C113 -179.2(8) 2_665 .
C103 C113 C114 N15 -0.9(9) . .
C114 N15 C116 C112 140.2(13) . .
C114 N15 C116 C112 -39.8(13) 2_665 .
C116 N15 C116 C112 -52(100) 2_665 .
C103 N15 C116 C112 69.3(11) . .
C103 N15 C116 C112 -110.7(11) 2_665 .
C117 N13 C117 C98 -30(100) 2_656 2_656
C98 N13 C117 C98 180.000(2) . 2_656
C96 N13 C117 C98 -126.9(11) . 2_656
C96 N13 C117 C98 53.1(11) 2_656 2_656
C118 N13 C117 C98 -59.9(11) 2_656 2_656
C118 N13 C117 C98 120.1(11) . 2_656
C117 N13 C117 C97 96(100) 2_656 .
C98 N13 C117 C97 125.9(13) 2_656 .
C98 N13 C117 C97 -54.1(13) . .
C96 N13 C117 C97 -1.0(9) . .
C96 N13 C117 C97 179.0(9) 2_656 .
C118 N13 C117 C97 66.0(11) 2_656 .
C118 N13 C117 C97 -114.0(11) . .
C96 C97 C117 N13 1.1(10) . .
C96 C97 C117 C98 67.5(16) . 2_656
C98 C108 C118 N13 1.3(10) . .
C98 C108 C118 C96 -52.5(13) . 2_656
C117 N13 C118 C108 127.4(12) . .
C117 N13 C118 C108 -52.6(12) 2_656 .
C98 N13 C118 C108 178.5(11) 2_656 .
C98 N13 C118 C108 -1.5(11) . .
C96 N13 C118 C108 61.7(12) . .
C96 N13 C118 C108 -118.3(12) 2_656 .
C118 N13 C118 C108 -62(100) 2_656 .
C117 N13 C118 C96 -114.3(9) . 2_656
C117 N13 C118 C96 65.7(9) 2_656 2_656
C98 N13 C118 C96 -63.3(9) 2_656 2_656
C98 N13 C118 C96 116.7(9) . 2_656
C96 N13 C118 C96 180.000(1) . 2_656
C118 N13 C118 C96 57(100) 2_656 2_656
C114 C113 C103 N15 0.8(8) . .
C114 N15 C103 C113 -1.0(10) . .
C114 N15 C103 C113 179.0(10) 2_665 .
C116 N15 C103 C113 64.4(11) . .
C116 N15 C103 C113 -115.6(11) 2_665 .
C103 N15 C103 C113 162(12) 2_665 .
C105 C104 N14 C122 85.2(18) . .
C105 C104 N14 C115 -173.6(15) . .
C122 C104 N14 C115 101.2(19) . .
C105 C104 N14 C106 40(2) . .
C122 C104 N14 C106 -45.0(16) . .
C105 C104 N14 C123 -12(3) . .
C122 C104 N14 C123 -98(2) . .
C105 C104 N14 C107 135.2(16) . .
C122 C104 N14 C107 50.0(14) . .
C105 C104 N14 C110 -50(2) . .
C122 C104 N14 C110 -136(2) . .
C122 N14 C110 C123 48(4) . .
C115 N14 C110 C123 -105(3) . .
C106 N14 C110 C123 19(3) . .
C104 N14 C110 C123 126(3) . .
C107 N14 C110 C123 -69(5) . .
C122 N14 C115 C111 -105(2) . .
C106 N14 C115 C111 -36(3) . .
C123 N14 C115 C111 19(3) . .
C104 N14 C115 C111 -176.6(16) . .
C107 N14 C115 C111 -109(2) . .
C110 N14 C115 C111 56(2) . .
C122 N14 C115 C107 3.5(19) . .
C106 N14 C115 C107 73(2) . .
C123 N14 C115 C107 128(2) . .
C104 N14 C115 C107 -67.7(17) . .
C110 N14 C115 C107 165.1(18) . .
C85 C86 C120 N11 18.4(14) . .
C85 C86 C120 C87 -38(5) . .
N11 C85 C120 C86 160.7(15) . .
C121 C85 C120 C86 118.1(14) . .
C86 C85 C120 N11 -160.7(15) . .
C121 C85 C120 N11 -42.5(10) . .
N11 C85 C120 C87 -33.7(9) . .
C86 C85 C120 C87 165.6(18) . .
C121 C85 C120 C87 -76.3(14) . .
C85 N11 C120 C86 -20.3(16) . .
C83 N11 C120 C86 99(2) . .
C121 N11 C120 C86 40(2) . .
C87 N11 C120 C86 -154(2) . .
C81 N11 C120 C86 -59(4) . .
C83 N11 C120 C85 119.6(11) . .
C121 N11 C120 C85 60.2(14) . .
C87 N11 C120 C85 -133.9(13) . .
C81 N11 C120 C85 -38(3) . .
C85 N11 C120 C87 133.9(13) . .
C83 N11 C120 C87 -106.5(10) . .
C121 N11 C120 C87 -165.9(13) . .
C81 N11 C120 C87 96(3) . .
C88 C87 C120 C86 162(4) . .
N11 C87 C120 C86 71(5) . .
C88 C87 C120 C85 128(3) . .
N11 C87 C120 C85 36.9(11) . .
C88 C87 C120 N11 91(3) . .
C83 C84 C121 N11 17.3(13) . .
C83 C84 C121 C85 77.0(17) . .
C83 C84 C121 C81 -51(2) . .
N11 C83 C121 C84 162.7(13) . .
C84 C83 C121 N11 -162.7(13) . .
N11 C83 C121 C85 36.4(8) . .
C84 C83 C121 C85 -126.2(14) . .
N11 C83 C121 C81 -45.5(8) . .
C84 C83 C121 C81 151.8(14) . .
C85 N11 C121 C84 111.7(18) . .
C83 N11 C121 C84 -17.7(14) . .
C87 N11 C121 C84 -31(6) . .
C81 N11 C121 C84 -135.5(19) . .
C120 N11 C121 C84 65(2) . .
C85 N11 C121 C83 129.5(11) . .
C87 N11 C121 C83 -13(6) . .
C81 N11 C121 C83 -117.8(10) . .
C120 N11 C121 C83 82.7(13) . .
C83 N11 C121 C85 -129.5(11) . .
C87 N11 C121 C85 -142(5) . .
C81 N11 C121 C85 112.8(9) . .
C120 N11 C121 C85 -46.7(12) . .
C85 N11 C121 C81 -112.8(9) . .
C83 N11 C121 C81 117.8(10) . .
C87 N11 C121 C81 105(5) . .
C120 N11 C121 C81 -159.5(12) . .
C120 C85 C121 C84 -49(2) . .
N11 C85 C121 C84 -102.3(19) . .
C86 C85 C121 C84 3(2) . .
C120 C85 C121 C83 10.8(17) . .
N11 C85 C121 C83 -42.2(10) . .
C86 C85 C121 C83 63.2(17) . .
C120 C85 C121 N11 53.0(13) . .
C86 C85 C121 N11 105.4(14) . .
C120 C85 C121 C81 101.7(14) . .
N11 C85 C121 C81 48.7(8) . .
C86 C85 C121 C81 154.1(12) . .
C82 C81 C121 C84 178(2) . .
N11 C81 C121 C84 93(3) . .
C82 C81 C121 C83 134.1(17) . .
N11 C81 C121 C83 50.0(9) . .
C82 C81 C121 N11 84.1(18) . .
C82 C81 C121 C85 39(2) . .
N11 C81 C121 C85 -45.5(7) . .
C115 N14 C122 C124 67(4) . .
C106 N14 C122 C124 -52(3) . .
C123 N14 C122 C124 -57(4) . .
C104 N14 C122 C124 178(4) . .
C107 N14 C122 C124 71(3) . .
C110 N14 C122 C124 -85(4) . .
C115 N14 C122 C107 -4(2) . .
C106 N14 C122 C107 -122.2(19) . .
C123 N14 C122 C107 -128(2) . .
C104 N14 C122 C107 107.1(17) . .
C110 N14 C122 C107 -156(3) . .
C115 N14 C122 C106 118.5(18) . .
C123 N14 C122 C106 -5.5(19) . .
C104 N14 C122 C106 -130.7(16) . .
C107 N14 C122 C106 122.2(19) . .
C110 N14 C122 C106 -33(3) . .
C115 N14 C122 C104 -110.7(17) . .
C106 N14 C122 C104 130.7(16) . .
C123 N14 C122 C104 125.2(19) . .
C107 N14 C122 C104 -107.1(17) . .
C110 N14 C122 C104 97(3) . .
C105 C104 C122 C124 72(13) . .
N14 C104 C122 C124 -171(13) . .
C105 C104 C122 N14 -116.8(15) . .
C105 C104 C122 C107 175.1(17) . .
N14 C104 C122 C107 -68.0(17) . .
C105 C104 C122 C106 -72.2(19) . .
N14 C104 C122 C106 44.6(15) . .
N14 C110 C123 C106 -40(5) . .
C122 N14 C123 C110 -149(3) . .
C115 N14 C123 C110 87(3) . .
C106 N14 C123 C110 -155(3) . .
C104 N14 C123 C110 -75(3) . .
C107 N14 C123 C110 152(3) . .
C122 N14 C123 C106 6(2) . .
C115 N14 C123 C106 -117.2(19) . .
C104 N14 C123 C106 81(2) . .
C107 N14 C123 C106 -53(3) . .
C110 N14 C123 C106 155(3) . .
N14 C122 C124 C107 -66(3) . .
C106 C122 C124 C107 -110.0(19) . .
C104 C122 C124 C107 104(13) . .
N14 C122 C124 C106 44(3) . .
C107 C122 C124 C106 110.0(19) . .
C104 C122 C124 C106 -146(13) . .
C110 C123 C106 C122 39(7) . .
N14 C123 C106 C122 -7(2) . .
C110 C123 C106 N14 46(6) . .
C110 C123 C106 C124 82(8) . .
N14 C123 C106 C124 36(5) . .
C124 C122 C106 C123 150(3) . .
N14 C122 C106 C123 7(2) . .
C107 C122 C106 C123 67(3) . .
C104 C122 C106 C123 -37(3) . .
C124 C122 C106 N14 143(3) . .
C107 C122 C106 N14 59.7(19) . .
C104 C122 C106 N14 -44.4(14) . .
N14 C122 C106 C124 -143(3) . .
C107 C122 C106 C124 -83(3) . .
C104 C122 C106 C124 173(3) . .
C122 N14 C106 C123 -173(2) . .
C115 N14 C106 C123 90(2) . .
C104 N14 C106 C123 -127(2) . .
C107 N14 C106 C123 144(2) . .
C110 N14 C106 C123 -14(2) . .
C115 N14 C106 C122 -97(2) . .
C123 N14 C106 C122 173(2) . .
C104 N14 C106 C122 46.4(16) . .
C107 N14 C106 C122 -42.8(15) . .
C110 N14 C106 C122 158.9(18) . .
C122 N14 C106 C124 23.2(16) . .
C115 N14 C106 C124 -74(2) . .
C123 N14 C106 C124 -164(2) . .
C104 N14 C106 C124 69.6(17) . .
C107 N14 C106 C124 -19.6(16) . .
C110 N14 C106 C124 -177.8(16) . .
C122 C124 C106 C123 -63(5) . .
C107 C124 C106 C123 -14(5) . .
C107 C124 C106 C122 48.6(19) . .
C122 C124 C106 N14 -30(2) . .
C107 C124 C106 N14 18.8(16) . .
C124 C122 C107 C115 -130(2) . .
N14 C122 C107 C115 3.4(18) . .
C106 C122 C107 C115 -49(3) . .
C104 C122 C107 C115 62(2) . .
C124 C122 C107 N14 -134(3) . .
C106 C122 C107 N14 -52.6(17) . .
C104 C122 C107 N14 58.2(13) . .
N14 C122 C107 C124 134(3) . .
C106 C122 C107 C124 81(2) . .
C104 C122 C107 C124 -168(3) . .
N14 C115 C107 C122 -3.4(18) . .
C111 C115 C107 C122 110(2) . .
C111 C115 C107 N14 114(2) . .
N14 C115 C107 C124 -43(2) . .
C111 C115 C107 C124 70(3) . .
C115 N14 C107 C122 176(2) . .
C106 N14 C107 C122 48.7(17) . .
C123 N14 C107 C122 86(3) . .
C104 N14 C107 C122 -59.9(16) . .
C110 N14 C107 C122 134(5) . .
C122 N14 C107 C115 -176(2) . .
C106 N14 C107 C115 -127.2(17) . .
C123 N14 C107 C115 -90(3) . .
C104 N14 C107 C115 124.2(16) . .
C110 N14 C107 C115 -42(5) . .
C122 N14 C107 C124 -28.8(17) . .
C115 N14 C107 C124 147(2) . .
C106 N14 C107 C124 19.9(17) . .
C123 N14 C107 C124 57(3) . .
C104 N14 C107 C124 -88.7(15) . .
C110 N14 C107 C124 105(5) . .
C106 C124 C107 C122 -52(2) . .
C122 C124 C107 C115 69(3) . .
C106 C124 C107 C115 17(3) . .
C122 C124 C107 N14 35(2) . .
C106 C124 C107 N14 -16.6(14) . .

loop_
_platon_squeeze_void_nr
_platon_squeeze_void_average_x
_platon_squeeze_void_average_y
_platon_squeeze_void_average_z
_platon_squeeze_void_volume
_platon_squeeze_void_count_electrons
_platon_squeeze_void_content
1 -0.006 0.000 0.000 992 429 ' '
2 0.076 0.863 0.615 9 3 ' '
3 0.410 0.578 0.495 14 1 ' '
4 0.590 0.422 0.505 14 1 ' '
5 0.924 0.137 0.385 9 2 ' '
